data_7202890
loop_
_publ_author_name
'Konarev, Dmitri V.'
'Khasanov, Salavat S.'
'Saito, Gunzi'
'Otsuka, Akihiro'
'Lyubovskaya, Rimma N.'

_publ_section_title
;
 Dimerization of C60&#x02D9;-- in multi-component ionic complexes with
 bis(ethylenedithio)tetrathiafulvalene:
 (cation+)2&#x00B7;ET&#x00B7;(C60&#x02D9;--)2
;
_journal_issue 39
_journal_name_full 'Journal of Materials Chemistry'
_journal_page_first 4171
_journal_paper_doi 10.1039/b704371f
_journal_volume 17
_journal_year 2007
_chemical_formula_moiety '(C120 2-), C10 H8 S8, 2(C7 H15 N2 1+)'
_chemical_formula_sum 'C144 H38 N4 S8'
_chemical_formula_weight 2080.26
_chemical_name_systematic
;
?
;
_space_group_IT_number 33
_symmetry_cell_setting orthorhombic
_symmetry_space_group_name_Hall 'P -2ac -2n'
_symmetry_space_group_name_H-M 'P n 21 a'
_atom_sites_solution_hydrogens geom
_atom_sites_solution_primary direct
_atom_sites_solution_secondary difmap
_audit_creation_method SHELXL-97
_cell_angle_alpha 90.00
_cell_angle_beta 90.00
_cell_angle_gamma 90.00
_cell_formula_units_Z 4
_cell_length_a 17.2180(4)
_cell_length_b 19.3620(9)
_cell_length_c 24.3730(12)
_cell_measurement_reflns_used 11245
_cell_measurement_temperature 100(2)
_cell_measurement_theta_max 27
_cell_measurement_theta_min 3
_cell_volume 8125.3(6)
_computing_structure_refinement 'SHELXL-97 (Sheldrick, 1997)'
_diffrn_ambient_temperature 100(2)
_diffrn_detector_area_resol_mean 0.08
_diffrn_measured_fraction_theta_full 0.974
_diffrn_measured_fraction_theta_max 0.974
_diffrn_measurement_device_type 'MAC-Science Image Plate'
_diffrn_measurement_method 'Image plate oscillation pattern reflections integration'
_diffrn_radiation_monochromator graphite
_diffrn_radiation_source 'fine-focus sealed tube'
_diffrn_radiation_type MoK\a
_diffrn_radiation_wavelength 0.71073
_diffrn_reflns_av_R_equivalents 0.0527
_diffrn_reflns_av_sigmaI/netI 0.0550
_diffrn_reflns_limit_h_max 21
_diffrn_reflns_limit_h_min 0
_diffrn_reflns_limit_k_max 24
_diffrn_reflns_limit_k_min -24
_diffrn_reflns_limit_l_max 31
_diffrn_reflns_limit_l_min -31
_diffrn_reflns_number 29680
_diffrn_reflns_theta_full 27.27
_diffrn_reflns_theta_max 27.27
_diffrn_reflns_theta_min 2.05
_exptl_absorpt_coefficient_mu 0.296
_exptl_absorpt_correction_T_max 0.9432
_exptl_absorpt_correction_T_min 0.8908
_exptl_absorpt_correction_type none
_exptl_absorpt_process_details
;
no absorbtion correction was applied, for
the long axis of the sample was approximately
perpendicular to X-ray beam
;
_exptl_crystal_colour black
_exptl_crystal_density_diffrn 1.701
_exptl_crystal_density_method 'not measured'
_exptl_crystal_description prism
_exptl_crystal_F_000 4232
_exptl_crystal_size_max 0.40
_exptl_crystal_size_mid 0.20
_exptl_crystal_size_min 0.20
_refine_diff_density_max 1.539
_refine_diff_density_min -0.488
_refine_diff_density_rms 0.131
_refine_ls_abs_structure_details 'Flack H D (1983), Acta Cryst. A39, 876-881'
_refine_ls_abs_structure_Flack 0.63(11)
_refine_ls_extinction_method none
_refine_ls_goodness_of_fit_ref 1.393
_refine_ls_hydrogen_treatment constr
_refine_ls_matrix_type fullcycle
_refine_ls_number_parameters 1857
_refine_ls_number_reflns 16488
_refine_ls_number_restraints 16326
_refine_ls_restrained_S_all 1.096
_refine_ls_R_factor_all 0.1417
_refine_ls_R_factor_gt 0.1142
_refine_ls_shift/su_max 0.024
_refine_ls_shift/su_mean 0.003
_refine_ls_structure_factor_coef Fsqd
_refine_ls_weighting_details 'calc w=1/[\s^2^(Fo^2^)+(0.2000P)^2^+0.0000P] where P=(Fo^2^+2Fc^2^)/3'
_refine_ls_weighting_scheme calc
_refine_ls_wR_factor_gt 0.3194
_refine_ls_wR_factor_ref 0.3478
_reflns_number_gt 11967
_reflns_number_total 16488
_reflns_threshold_expression >2sigma(I)
_cod_data_source_file b704371f.txt
_cod_data_source_block sk23lt
_cod_depositor_comments
;
The following automatic conversions were performed:
'_symmetry_cell_setting' value 'ORTHORHOMBIC' changed to 'orthorhombic'
according to '/home/saulius/struct/CIF-dictionaries/cif_core.dic'
dictionary named 'cif_core.dic' version 2.4.1 from 2010-06-29.

Automatic conversion script
Id: cif_fix_enum 1527 2010-12-29 10:47:43Z saulius 
;
_cod_original_sg_symbol_H-M 'P N 21 A'
_cod_database_code 7202890

loop_
_symmetry_equiv_pos_as_xyz
'x, y, z'
'x+1/2, y, -z+1/2'
'-x+1/2, y+1/2, z+1/2'
'-x, y+1/2, -z'

loop_
_atom_site_label
_atom_site_type_symbol
_atom_site_fract_x
_atom_site_fract_y
_atom_site_fract_z
_atom_site_U_iso_or_equiv
_atom_site_adp_type
_atom_site_occupancy
_atom_site_symmetry_multiplicity
_atom_site_calc_flag
_atom_site_refinement_flags
_atom_site_disorder_assembly
_atom_site_disorder_group
S1 S 0.91097(9) 0.18860(13) 0.29668(6) 0.0484(4) Uani 1 1 d . . .
S2 S 0.86717(8) 0.19509(12) 0.41310(7) 0.0463(4) Uani 1 1 d . . .
S3 S 0.91239(9) 0.36579(13) 0.29666(7) 0.0498(4) Uani 1 1 d . . .
S4 S 0.86776(8) 0.35714(12) 0.41267(7) 0.0428(3) Uani 1 1 d . . .
S5 S 0.96795(12) 0.04390(14) 0.30273(8) 0.0653(5) Uani 1 1 d . . .
S6 S 0.92496(10) 0.05825(13) 0.44438(7) 0.0511(4) Uani 1 1 d . . .
S7 S 0.97097(12) 0.50996(13) 0.30348(8) 0.0637(5) Uani 1 1 d . . .
S8 S 0.92583(9) 0.49584(12) 0.44429(7) 0.0471(4) Uani 1 1 d . . .
C1 C 0.8914(3) 0.2383(3) 0.3549(2) 0.0391(12) Uani 1 1 d . . .
C2 C 0.8897(3) 0.3073(3) 0.3507(2) 0.0420(13) Uani 1 1 d . . .
C3 C 0.9300(3) 0.1137(4) 0.3353(3) 0.0536(17) Uani 1 1 d . . .
C4 C 0.9104(4) 0.1215(4) 0.3907(3) 0.0501(17) Uani 1 1 d . . .
C5 C 0.9335(3) 0.4381(3) 0.3406(2) 0.0378(12) Uani 1 1 d . . .
C6 C 0.9154(3) 0.4360(3) 0.3901(3) 0.0344(12) Uani 1 1 d . . .
C7 C 0.9551(4) -0.0225(3) 0.3557(3) 0.0457(14) Uani 1 1 d . . .
H7A H 0.8991 -0.0335 0.3590 0.069 Uiso 1 1 calc R . .
H7B H 0.9823 -0.0651 0.3441 0.069 Uiso 1 1 calc R . .
C8 C 0.9849(3) -0.0011(3) 0.4102(2) 0.0428(13) Uani 1 1 d . . .
H8A H 1.0370 0.0196 0.4054 0.064 Uiso 1 1 calc R . .
H8B H 0.9909 -0.0427 0.4335 0.064 Uiso 1 1 calc R . .
C9 C 0.9560(4) 0.5769(4) 0.3504(4) 0.069(2) Uani 1 1 d . . .
H9A H 0.9830 0.6187 0.3369 0.103 Uiso 1 1 calc R . .
H9B H 0.8998 0.5874 0.3519 0.103 Uiso 1 1 calc R . .
C10 C 0.9845(4) 0.5610(4) 0.4083(4) 0.061(2) Uani 1 1 d . . .
H10A H 0.9842 0.6042 0.4300 0.091 Uiso 1 1 calc R . .
H10B H 1.0389 0.5445 0.4063 0.091 Uiso 1 1 calc R . .
CA01 C 0.51864(15) 0.27244(18) 0.56168(13) 0.030 Uani 0.33 1 d PDU A 1
CA02 C 0.51569(19) 0.22764(17) 0.61241(13) 0.031 Uani 0.33 1 d PDU A 1
CA03 C 0.55724(18) 0.16315(19) 0.60367(13) 0.030 Uani 0.33 1 d PDU A 1
CA04 C 0.60236(17) 0.17040(18) 0.55358(14) 0.041 Uani 0.33 1 d PDU A 1
CA05 C 0.58784(16) 0.23842(17) 0.53019(14) 0.036 Uani 0.33 1 d PDU A 1
CA06 C 0.54208(17) 0.34377(17) 0.57624(13) 0.039 Uani 0.33 1 d PDU A 1
CA07 C 0.60784(18) 0.38098(19) 0.55323(15) 0.040 Uani 0.33 1 d PDU A 1
CA08 C 0.63737(18) 0.43361(18) 0.59035(14) 0.038 Uani 0.33 1 d PDU A 1
CA09 C 0.59254(18) 0.42526(19) 0.64034(14) 0.032 Uani 0.33 1 d PDU A 1
CA10 C 0.5354(2) 0.37099(18) 0.63161(13) 0.039 Uani 0.33 1 d PDU A 1
CA11 C 0.5077(2) 0.25382(18) 0.66480(13) 0.031 Uani 0.33 1 d PDU A 1
CA12 C 0.51504(19) 0.32783(18) 0.67438(13) 0.041 Uani 0.33 1 d PDU A 1
CA13 C 0.55328(19) 0.33462(19) 0.72733(13) 0.040 Uani 0.33 1 d PDU A 1
CA14 C 0.56681(18) 0.26595(19) 0.74955(14) 0.027 Uani 0.33 1 d PDU A 1
CA15 C 0.53690(18) 0.21467(19) 0.71145(13) 0.028 Uani 0.33 1 d PDU A 1
CA16 C 0.58743(19) 0.12729(18) 0.64775(14) 0.035 Uani 0.33 1 d PDU A 1
CA17 C 0.57694(19) 0.15374(18) 0.70312(14) 0.033 Uani 0.33 1 d PDU A 1
CA18 C 0.64764(18) 0.13981(19) 0.73394(15) 0.039 Uani 0.33 1 d PDU A 1
CA19 C 0.70125(18) 0.1043(2) 0.69732(14) 0.042 Uani 0.33 1 d PDU A 1
CA20 C 0.66426(17) 0.09625(19) 0.64392(14) 0.037 Uani 0.33 1 d PDU A 1
CA21 C 0.67529(18) 0.14112(18) 0.55003(14) 0.040 Uani 0.33 1 d PDU A 1
CA22 C 0.70734(18) 0.10357(19) 0.59658(14) 0.041 Uani 0.33 1 d PDU A 1
CA23 C 0.79062(18) 0.11627(19) 0.59999(15) 0.043 Uani 0.33 1 d PDU A 1
CA24 C 0.80804(19) 0.16401(19) 0.55547(15) 0.041 Uani 0.33 1 d PDU A 1
CA25 C 0.73818(17) 0.17902(19) 0.52398(15) 0.046 Uani 0.33 1 d PDU A 1
CA26 C 0.64781(18) 0.27473(18) 0.50610(14) 0.037 Uani 0.33 1 d PDU A 1
CA27 C 0.72537(17) 0.24490(19) 0.50424(14) 0.033 Uani 0.33 1 d PDU A 1
CA28 C 0.78452(18) 0.29777(19) 0.51111(14) 0.038 Uani 0.33 1 d PDU A 1
CA29 C 0.74119(18) 0.36116(19) 0.52103(14) 0.042 Uani 0.33 1 d PDU A 1
CA30 C 0.65806(18) 0.34793(18) 0.51759(14) 0.044 Uani 0.33 1 d PDU A 1
CA31 C 0.88099(19) 0.2757(2) 0.72409(15) 0.044 Uani 0.33 1 d PDU A 1
CA32 C 0.90135(19) 0.32238(19) 0.67950(15) 0.042 Uani 0.33 1 d PDU A 1
CA33 C 0.85957(18) 0.3868(2) 0.68792(15) 0.045 Uani 0.33 1 d PDU A 1
CA34 C 0.81337(19) 0.3803(2) 0.73767(15) 0.047 Uani 0.33 1 d PDU A 1
CA35 C 0.82697(19) 0.3116(2) 0.75990(15) 0.043 Uani 0.33 1 d PDU A 1
CA36 C 0.87262(19) 0.20597(19) 0.71411(15) 0.048 Uani 0.33 1 d PDU A 1
CA37 C 0.80915(18) 0.1679(2) 0.73964(16) 0.045 Uani 0.33 1 d PDU A 1
CA38 C 0.77988(18) 0.1175(2) 0.70044(15) 0.045 Uani 0.33 1 d PDU A 1
CA39 C 0.82552(18) 0.1244(2) 0.65049(15) 0.042 Uani 0.33 1 d PDU A 1
CA40 C 0.88233(19) 0.17916(19) 0.65874(15) 0.047 Uani 0.33 1 d PDU A 1
CA41 C 0.91132(19) 0.29675(19) 0.62711(15) 0.044 Uani 0.33 1 d PDU A 1
CA42 C 0.90007(19) 0.2236(2) 0.61623(15) 0.047 Uani 0.33 1 d PDU A 1
CA43 C 0.86359(18) 0.2147(2) 0.56282(15) 0.039 Uani 0.33 1 d PDU A 1
CA44 C 0.85067(17) 0.28376(19) 0.54119(15) 0.029 Uani 0.33 1 d PDU A 1
CA45 C 0.87976(18) 0.3342(2) 0.58035(15) 0.035 Uani 0.33 1 d PDU A 1
CA46 C 0.83068(19) 0.42285(19) 0.64354(15) 0.040 Uani 0.33 1 d PDU A 1
CA47 C 0.84027(19) 0.39541(19) 0.58834(15) 0.041 Uani 0.33 1 d PDU A 1
CA48 C 0.76948(18) 0.40942(19) 0.55764(15) 0.045 Uani 0.33 1 d PDU A 1
CA49 C 0.71593(18) 0.44704(19) 0.59297(15) 0.040 Uani 0.33 1 d PDU A 1
CA50 C 0.75371(18) 0.45375(19) 0.64626(15) 0.037 Uani 0.33 1 d PDU A 1
CA51 C 0.74006(19) 0.4090(2) 0.74004(15) 0.044 Uani 0.33 1 d PDU A 1
CA52 C 0.71052(18) 0.44859(19) 0.69372(14) 0.038 Uani 0.33 1 d PDU A 1
CA53 C 0.62796(19) 0.43241(19) 0.69081(14) 0.038 Uani 0.33 1 d PDU A 1
CA54 C 0.6075(2) 0.38625(19) 0.73564(14) 0.040 Uani 0.33 1 d PDU A 1
CA55 C 0.67739(19) 0.3720(2) 0.76727(15) 0.049 Uani 0.33 1 d PDU A 1
CA56 C 0.7669(2) 0.2754(2) 0.78393(15) 0.043 Uani 0.33 1 d PDU A 1
CA57 C 0.69026(19) 0.3068(2) 0.78821(14) 0.037 Uani 0.33 1 d PDU A 1
CA58 C 0.6332(2) 0.2523(2) 0.77941(14) 0.035 Uani 0.33 1 d PDU A 1
CA59 C 0.67531(19) 0.1880(2) 0.77080(14) 0.041 Uani 0.33 1 d PDU A 1
CA60 C 0.75834(19) 0.2017(2) 0.77428(14) 0.043 Uani 0.33 1 d PDU A 1
CB01 C 0.44175(15) 0.27180(18) 0.52559(13) 0.030 Uani 0.33 1 d PDU A 1
CB02 C 0.37517(18) 0.30534(19) 0.55602(16) 0.031 Uani 0.33 1 d PDU A 1
CB03 C 0.36129(19) 0.3749(2) 0.53580(16) 0.030 Uani 0.33 1 d PDU A 1
CB04 C 0.4045(2) 0.3829(2) 0.48499(15) 0.041 Uani 0.33 1 d PDU A 1
CB05 C 0.4471(2) 0.31947(19) 0.47395(13) 0.036 Uani 0.33 1 d PDU A 1
CB06 C 0.4194(2) 0.20185(19) 0.50651(14) 0.039 Uani 0.33 1 d PDU A 1
CB07 C 0.4220(2) 0.1777(2) 0.45001(14) 0.040 Uani 0.33 1 d PDU A 1
CB08 C 0.3662(2) 0.1228(2) 0.43963(15) 0.038 Uani 0.33 1 d PDU A 1
CB09 C 0.3229(2) 0.1159(2) 0.49028(15) 0.032 Uani 0.33 1 d PDU A 1
CB10 C 0.3551(2) 0.1637(2) 0.53041(16) 0.039 Uani 0.33 1 d PDU A 1
CB11 C 0.31534(18) 0.26836(19) 0.57968(18) 0.031 Uani 0.33 1 d PDU A 1
CB12 C 0.30666(19) 0.1949(2) 0.56815(17) 0.041 Uani 0.33 1 d PDU A 1
CB13 C 0.22339(19) 0.1824(2) 0.56615(17) 0.040 Uani 0.33 1 d PDU A 1
CB14 C 0.18325(18) 0.2469(2) 0.57748(17) 0.027 Uani 0.33 1 d PDU A 1
CB15 C 0.24000(18) 0.3011(2) 0.58724(17) 0.028 Uani 0.33 1 d PDU A 1
CB16 C 0.28915(18) 0.4052(2) 0.54151(16) 0.035 Uani 0.33 1 d PDU A 1
CB17 C 0.22675(18) 0.3672(2) 0.56811(17) 0.033 Uani 0.33 1 d PDU A 1
CB18 C 0.1547(2) 0.3832(2) 0.53954(17) 0.039 Uani 0.33 1 d PDU A 1
CB19 C 0.1732(2) 0.4313(2) 0.49554(16) 0.042 Uani 0.33 1 d PDU A 1
CB20 C 0.25638(19) 0.4454(2) 0.49662(16) 0.037 Uani 0.33 1 d PDU A 1
CB21 C 0.3733(2) 0.4210(2) 0.44254(15) 0.040 Uani 0.33 1 d PDU A 1
CB22 C 0.2970(2) 0.4528(2) 0.44823(15) 0.041 Uani 0.33 1 d PDU A 1
CB23 C 0.2562(2) 0.4492(2) 0.39590(16) 0.043 Uani 0.33 1 d PDU A 1
CB24 C 0.3088(2) 0.4135(2) 0.35860(16) 0.041 Uani 0.33 1 d PDU A 1
CB25 C 0.3812(2) 0.3966(2) 0.38643(15) 0.046 Uani 0.33 1 d PDU A 1
CB26 C 0.4533(2) 0.29559(19) 0.42073(14) 0.037 Uani 0.33 1 d PDU A 1
CB27 C 0.4177(2) 0.3344(2) 0.37616(15) 0.033 Uani 0.33 1 d PDU A 1
CB28 C 0.3870(2) 0.2884(2) 0.33444(15) 0.038 Uani 0.33 1 d PDU A 1
CB29 C 0.4001(2) 0.2192(2) 0.35593(15) 0.042 Uani 0.33 1 d PDU A 1
CB30 C 0.4411(2) 0.2229(2) 0.40820(14) 0.044 Uani 0.33 1 d PDU A 1
CB31 C 0.0738(2) 0.2795(2) 0.36944(16) 0.044 Uani 0.33 1 d PDU A 1
CB32 C 0.1250(2) 0.2450(2) 0.33053(17) 0.042 Uani 0.33 1 d PDU A 1
CB33 C 0.1391(2) 0.1754(2) 0.35050(17) 0.045 Uani 0.33 1 d PDU A 1
CB34 C 0.0967(2) 0.1665(2) 0.40170(16) 0.047 Uani 0.33 1 d PDU A 1
CB35 C 0.0566(2) 0.2310(2) 0.41324(16) 0.043 Uani 0.33 1 d PDU A 1
CB36 C 0.0839(2) 0.3487(2) 0.38083(16) 0.048 Uani 0.33 1 d PDU A 1
CB37 C 0.0770(2) 0.3736(2) 0.43704(16) 0.045 Uani 0.33 1 d PDU A 1
CB38 C 0.1350(2) 0.4271(2) 0.44590(16) 0.045 Uani 0.33 1 d PDU A 1
CB39 C 0.1777(2) 0.4356(2) 0.39488(16) 0.042 Uani 0.33 1 d PDU A 1
CB40 C 0.1465(2) 0.3871(2) 0.35480(17) 0.047 Uani 0.33 1 d PDU A 1
CB41 C 0.1840(2) 0.2816(2) 0.30565(18) 0.044 Uani 0.33 1 d PDU A 1
CB42 C 0.1962(2) 0.3540(2) 0.31883(18) 0.047 Uani 0.33 1 d PDU A 1
CB43 C 0.2790(2) 0.3689(2) 0.31963(17) 0.039 Uani 0.33 1 d PDU A 1
CB44 C 0.3184(2) 0.3040(2) 0.30789(16) 0.029 Uani 0.33 1 d PDU A 1
CB45 C 0.2604(2) 0.2504(2) 0.29924(18) 0.035 Uani 0.33 1 d PDU A 1
CB46 C 0.2111(2) 0.1453(2) 0.34381(17) 0.040 Uani 0.33 1 d PDU A 1
CB47 C 0.2737(2) 0.1842(2) 0.31811(17) 0.041 Uani 0.33 1 d PDU A 1
CB48 C 0.3457(2) 0.1680(2) 0.34667(16) 0.045 Uani 0.33 1 d PDU A 1
CB49 C 0.3290(2) 0.1179(2) 0.38972(15) 0.040 Uani 0.33 1 d PDU A 1
CB50 C 0.2454(2) 0.1055(2) 0.38833(16) 0.037 Uani 0.33 1 d PDU A 1
CB51 C 0.1295(2) 0.1291(2) 0.44405(16) 0.044 Uani 0.33 1 d PDU A 1
CB52 C 0.2048(2) 0.0963(2) 0.43647(16) 0.038 Uani 0.33 1 d PDU A 1
CB53 C 0.24429(19) 0.1027(2) 0.48911(16) 0.038 Uani 0.33 1 d PDU A 1
CB54 C 0.1930(2) 0.1366(2) 0.52817(16) 0.040 Uani 0.33 1 d PDU A 1
CB55 C 0.1204(2) 0.1528(2) 0.50039(16) 0.049 Uani 0.33 1 d PDU A 1
CB56 C 0.0503(2) 0.2547(2) 0.46640(16) 0.043 Uani 0.33 1 d PDU A 1
CB57 C 0.0826(2) 0.2141(2) 0.51121(16) 0.037 Uani 0.33 1 d PDU A 1
CB58 C 0.1144(2) 0.2623(2) 0.55117(17) 0.035 Uani 0.33 1 d PDU A 1
CB59 C 0.1003(2) 0.3320(2) 0.53095(17) 0.041 Uani 0.33 1 d PDU A 1
CB60 C 0.0596(2) 0.3277(2) 0.47867(16) 0.043 Uani 0.33 1 d PDU A 1
CG01 C 0.51791(13) 0.28220(16) 0.56084(12) 0.028 Uani 0.30 1 d PDU B 2
CG02 C 0.58613(16) 0.31548(17) 0.53221(15) 0.029 Uani 0.30 1 d PDU B 2
CG03 C 0.60025(19) 0.38449(18) 0.55364(15) 0.036 Uani 0.30 1 d PDU B 2
CG04 C 0.5553(2) 0.39196(18) 0.60374(14) 0.034 Uani 0.30 1 d PDU B 2
CG05 C 0.5116(2) 0.32870(17) 0.61312(12) 0.027 Uani 0.30 1 d PDU B 2
CG06 C 0.53805(19) 0.21140(17) 0.57914(13) 0.031 Uani 0.30 1 d PDU B 2
CG07 C 0.5330(2) 0.18595(19) 0.63521(13) 0.040 Uani 0.30 1 d PDU B 2
CG08 C 0.5872(2) 0.12989(19) 0.64587(14) 0.040 Uani 0.30 1 d PDU B 2
CG09 C 0.6325(2) 0.1237(2) 0.59599(15) 0.037 Uani 0.30 1 d PDU B 2
CG10 C 0.60278(19) 0.17293(19) 0.55603(15) 0.033 Uani 0.30 1 d PDU B 2
CG11 C 0.64627(17) 0.27821(18) 0.50924(17) 0.032 Uani 0.30 1 d PDU B 2
CG12 C 0.65328(17) 0.20434(18) 0.51980(16) 0.037 Uani 0.30 1 d PDU B 2
CG13 C 0.73625(18) 0.19065(19) 0.52334(17) 0.039 Uani 0.30 1 d PDU B 2
CG14 C 0.77793(17) 0.2549(2) 0.51398(17) 0.031 Uani 0.30 1 d PDU B 2
CG15 C 0.72244(17) 0.30994(19) 0.50373(17) 0.035 Uani 0.30 1 d PDU B 2
CG16 C 0.67323(18) 0.41375(19) 0.54996(16) 0.038 Uani 0.30 1 d PDU B 2
CG17 C 0.73600(18) 0.3755(2) 0.52410(16) 0.041 Uani 0.30 1 d PDU B 2
CG18 C 0.80708(19) 0.3897(2) 0.55438(16) 0.041 Uani 0.30 1 d PDU B 2
CG19 C 0.7877(2) 0.4371(2) 0.59866(16) 0.043 Uani 0.30 1 d PDU B 2
CG20 C 0.70480(19) 0.4523(2) 0.59612(16) 0.034 Uani 0.30 1 d PDU B 2
CG21 C 0.5854(2) 0.4287(2) 0.64741(14) 0.035 Uani 0.30 1 d PDU B 2
CG22 C 0.6625(2) 0.4593(2) 0.64376(15) 0.031 Uani 0.30 1 d PDU B 2
CG23 C 0.70105(19) 0.4541(2) 0.69685(16) 0.039 Uani 0.30 1 d PDU B 2
CG24 C 0.6464(2) 0.4180(2) 0.73241(15) 0.040 Uani 0.30 1 d PDU B 2
CG25 C 0.5749(2) 0.4028(2) 0.70290(14) 0.037 Uani 0.30 1 d PDU B 2
CG26 C 0.5025(2) 0.30361(18) 0.66570(12) 0.032 Uani 0.30 1 d PDU B 2
CG27 C 0.5370(2) 0.34084(18) 0.71152(13) 0.026 Uani 0.30 1 d PDU B 2
CG28 C 0.5649(2) 0.2933(2) 0.75321(14) 0.033 Uani 0.30 1 d PDU B 2
CG29 C 0.5516(2) 0.22487(19) 0.73031(14) 0.043 Uani 0.30 1 d PDU B 2
CG30 C 0.5130(2) 0.23045(18) 0.67729(13) 0.042 Uani 0.30 1 d PDU B 2
CG31 C 0.8793(2) 0.2810(2) 0.72440(16) 0.041 Uani 0.30 1 d PDU B 2
CG32 C 0.8261(2) 0.2463(2) 0.76171(16) 0.043 Uani 0.30 1 d PDU B 2
CG33 C 0.8115(2) 0.1773(2) 0.74040(16) 0.045 Uani 0.30 1 d PDU B 2
CG34 C 0.8560(2) 0.1691(2) 0.69001(15) 0.043 Uani 0.30 1 d PDU B 2
CG35 C 0.8977(2) 0.2333(2) 0.68030(15) 0.042 Uani 0.30 1 d PDU B 2
CG36 C 0.8710(2) 0.3507(2) 0.71390(16) 0.044 Uani 0.30 1 d PDU B 2
CG37 C 0.8805(2) 0.3767(2) 0.65820(15) 0.049 Uani 0.30 1 d PDU B 2
CG38 C 0.8238(2) 0.4311(2) 0.64896(16) 0.042 Uani 0.30 1 d PDU B 2
CG39 C 0.7792(2) 0.4392(2) 0.69924(16) 0.044 Uani 0.30 1 d PDU B 2
CG40 C 0.8077(2) 0.3892(2) 0.73911(16) 0.049 Uani 0.30 1 d PDU B 2
CG41 C 0.76664(19) 0.2832(2) 0.78596(17) 0.046 Uani 0.30 1 d PDU B 2
CG42 C 0.75624(19) 0.3560(2) 0.77361(17) 0.051 Uani 0.30 1 d PDU B 2
CG43 C 0.6737(2) 0.3720(2) 0.77128(16) 0.049 Uani 0.30 1 d PDU B 2
CG44 C 0.63285(19) 0.3074(2) 0.78125(16) 0.036 Uani 0.30 1 d PDU B 2
CG45 C 0.68955(19) 0.2528(2) 0.79032(17) 0.037 Uani 0.30 1 d PDU B 2
CG46 C 0.7388(2) 0.1481(2) 0.74517(16) 0.044 Uani 0.30 1 d PDU B 2
CG47 C 0.6758(2) 0.1873(2) 0.77013(16) 0.049 Uani 0.30 1 d PDU B 2
CG48 C 0.6049(2) 0.1729(2) 0.73978(16) 0.044 Uani 0.30 1 d PDU B 2
CG49 C 0.6225(2) 0.1236(2) 0.69637(15) 0.039 Uani 0.30 1 d PDU B 2
CG50 C 0.7057(2) 0.1097(2) 0.69942(16) 0.040 Uani 0.30 1 d PDU B 2
CG51 C 0.8242(2) 0.1333(2) 0.64640(15) 0.042 Uani 0.30 1 d PDU B 2
CG52 C 0.7482(2) 0.1013(2) 0.65195(15) 0.039 Uani 0.30 1 d PDU B 2
CG53 C 0.71088(19) 0.1097(2) 0.59869(16) 0.040 Uani 0.30 1 d PDU B 2
CG54 C 0.76445(19) 0.1435(2) 0.56116(16) 0.042 Uani 0.30 1 d PDU B 2
CG55 C 0.8362(2) 0.1581(2) 0.59064(16) 0.042 Uani 0.30 1 d PDU B 2
CG56 C 0.9066(2) 0.2582(2) 0.62763(15) 0.041 Uani 0.30 1 d PDU B 2
CG57 C 0.8755(2) 0.2191(2) 0.58156(15) 0.039 Uani 0.30 1 d PDU B 2
CG58 C 0.8460(2) 0.2687(2) 0.54184(16) 0.037 Uani 0.30 1 d PDU B 2
CG59 C 0.8605(2) 0.3377(2) 0.56327(16) 0.044 Uani 0.30 1 d PDU B 2
CG60 C 0.8989(2) 0.3316(2) 0.61629(15) 0.046 Uani 0.30 1 d PDU B 2
CH01 C 0.43894(13) 0.28385(15) 0.52707(12) 0.028 Uani 0.30 1 d PDU B 2
CH02 C 0.4420(2) 0.23577(17) 0.47832(12) 0.029 Uani 0.30 1 d PDU B 2
CH03 C 0.3999(2) 0.17222(18) 0.48969(14) 0.036 Uani 0.30 1 d PDU B 2
CH04 C 0.35470(19) 0.18291(17) 0.53931(15) 0.034 Uani 0.30 1 d PDU B 2
CH05 C 0.36946(16) 0.25226(17) 0.55990(15) 0.027 Uani 0.30 1 d PDU B 2
CH06 C 0.41580(19) 0.35432(17) 0.50958(13) 0.031 Uani 0.30 1 d PDU B 2
CH07 C 0.3500(2) 0.39315(19) 0.53090(15) 0.040 Uani 0.30 1 d PDU B 2
CH08 C 0.3203(2) 0.44290(19) 0.49142(15) 0.040 Uani 0.30 1 d PDU B 2
CH09 C 0.3650(2) 0.4310(2) 0.44193(14) 0.037 Uani 0.30 1 d PDU B 2
CH10 C 0.4222(2) 0.37746(18) 0.45304(13) 0.033 Uani 0.30 1 d PDU B 2
CH11 C 0.4500(2) 0.25841(17) 0.42485(12) 0.032 Uani 0.30 1 d PDU B 2
CH12 C 0.4427(2) 0.33171(18) 0.41210(13) 0.037 Uani 0.30 1 d PDU B 2
CH13 C 0.4044(2) 0.33493(19) 0.35894(14) 0.039 Uani 0.30 1 d PDU B 2
CH14 C 0.3906(2) 0.2648(2) 0.33985(14) 0.031 Uani 0.30 1 d PDU B 2
CH15 C 0.4204(2) 0.21623(18) 0.38008(13) 0.035 Uani 0.30 1 d PDU B 2
CH16 C 0.3696(2) 0.1333(2) 0.44728(14) 0.038 Uani 0.30 1 d PDU B 2
CH17 C 0.3804(2) 0.1559(2) 0.39087(14) 0.041 Uani 0.30 1 d PDU B 2
CH18 C 0.3097(2) 0.1399(2) 0.36062(15) 0.041 Uani 0.30 1 d PDU B 2
CH19 C 0.2559(2) 0.1072(2) 0.39870(15) 0.043 Uani 0.30 1 d PDU B 2
CH20 C 0.2928(2) 0.1026(2) 0.45244(15) 0.034 Uani 0.30 1 d PDU B 2
CH21 C 0.28182(18) 0.15393(19) 0.54411(16) 0.035 Uani 0.30 1 d PDU B 2
CH22 C 0.24965(19) 0.1131(2) 0.49937(15) 0.031 Uani 0.30 1 d PDU B 2
CH23 C 0.1664(2) 0.1259(2) 0.49537(16) 0.039 Uani 0.30 1 d PDU B 2
CH24 C 0.14911(19) 0.1765(2) 0.53792(17) 0.040 Uani 0.30 1 d PDU B 2
CH25 C 0.21909(18) 0.19356(19) 0.56864(16) 0.037 Uani 0.30 1 d PDU B 2
CH26 C 0.30966(17) 0.29038(17) 0.58228(16) 0.032 Uani 0.30 1 d PDU B 2
CH27 C 0.23205(17) 0.26073(18) 0.58541(17) 0.026 Uani 0.30 1 d PDU B 2
CH28 C 0.17319(17) 0.31319(19) 0.57618(17) 0.033 Uani 0.30 1 d PDU B 2
CH29 C 0.21651(18) 0.37586(19) 0.56372(17) 0.043 Uani 0.30 1 d PDU B 2
CH30 C 0.29963(18) 0.36279(18) 0.56793(17) 0.042 Uani 0.30 1 d PDU B 2
CH31 C 0.0766(2) 0.2768(2) 0.36461(16) 0.041 Uani 0.30 1 d PDU B 2
CH32 C 0.0565(2) 0.3264(2) 0.40720(15) 0.043 Uani 0.30 1 d PDU B 2
CH33 C 0.0982(2) 0.3901(2) 0.39606(16) 0.045 Uani 0.30 1 d PDU B 2
CH34 C 0.1442(2) 0.3802(2) 0.34651(16) 0.043 Uani 0.30 1 d PDU B 2
CH35 C 0.1307(2) 0.3100(2) 0.32734(16) 0.042 Uani 0.30 1 d PDU B 2
CH36 C 0.0848(2) 0.2077(2) 0.37753(16) 0.044 Uani 0.30 1 d PDU B 2
CH37 C 0.1482(2) 0.1679(2) 0.35372(16) 0.049 Uani 0.30 1 d PDU B 2
CH38 C 0.1774(2) 0.1202(2) 0.39504(16) 0.042 Uani 0.30 1 d PDU B 2
CH39 C 0.1317(2) 0.1305(2) 0.44457(15) 0.044 Uani 0.30 1 d PDU B 2
CH40 C 0.0751(2) 0.1848(2) 0.43399(15) 0.049 Uani 0.30 1 d PDU B 2
CH41 C 0.0465(2) 0.3043(2) 0.46058(15) 0.046 Uani 0.30 1 d PDU B 2
CH42 C 0.0576(2) 0.2321(2) 0.47458(16) 0.051 Uani 0.30 1 d PDU B 2
CH43 C 0.0938(2) 0.2268(2) 0.52839(16) 0.049 Uani 0.30 1 d PDU B 2
CH44 C 0.1068(2) 0.2973(2) 0.54703(16) 0.036 Uani 0.30 1 d PDU B 2
CH45 C 0.0779(2) 0.3450(2) 0.50566(16) 0.037 Uani 0.30 1 d PDU B 2
CH46 C 0.1271(2) 0.4293(2) 0.43875(16) 0.044 Uani 0.30 1 d PDU B 2
CH47 C 0.1175(2) 0.4055(2) 0.49507(16) 0.049 Uani 0.30 1 d PDU B 2
CH48 C 0.1882(2) 0.4217(2) 0.52517(16) 0.044 Uani 0.30 1 d PDU B 2
CH49 C 0.24190(19) 0.4568(2) 0.48833(16) 0.039 Uani 0.30 1 d PDU B 2
CH50 C 0.2041(2) 0.4597(2) 0.43474(15) 0.040 Uani 0.30 1 d PDU B 2
CH51 C 0.2176(2) 0.4086(2) 0.34295(17) 0.042 Uani 0.30 1 d PDU B 2
CH52 C 0.2472(2) 0.4509(2) 0.38765(16) 0.039 Uani 0.30 1 d PDU B 2
CH53 C 0.3298(2) 0.4350(2) 0.39121(15) 0.040 Uani 0.30 1 d PDU B 2
CH54 C 0.3502(2) 0.3861(2) 0.34830(15) 0.042 Uani 0.30 1 d PDU B 2
CH55 C 0.2802(2) 0.3696(2) 0.31741(16) 0.042 Uani 0.30 1 d PDU B 2
CH56 C 0.19066(19) 0.2721(2) 0.30497(17) 0.041 Uani 0.30 1 d PDU B 2
CH57 C 0.2674(2) 0.3030(2) 0.29942(17) 0.039 Uani 0.30 1 d PDU B 2
CH58 C 0.32430(19) 0.2492(2) 0.31045(16) 0.037 Uani 0.30 1 d PDU B 2
CH59 C 0.2821(2) 0.1856(2) 0.32171(17) 0.044 Uani 0.30 1 d PDU B 2
CH60 C 0.1991(2) 0.1992(2) 0.31771(17) 0.046 Uani 0.30 1 d PDU B 2
CE01 C 0.5196(2) 0.2780(2) 0.56492(18) 0.035 Uani 0.22 1 d PDU C 3
CE02 C 0.5366(3) 0.2099(3) 0.5928(2) 0.037 Uani 0.22 1 d PDU C 3
CE03 C 0.5959(3) 0.1717(3) 0.5633(2) 0.041 Uani 0.22 1 d PDU C 3
CE04 C 0.6319(3) 0.2188(3) 0.5244(3) 0.035 Uani 0.22 1 d PDU C 3
CE05 C 0.5936(2) 0.2858(3) 0.5282(2) 0.030 Uani 0.22 1 d PDU C 3
CE06 C 0.5196(3) 0.3349(3) 0.60538(19) 0.034 Uani 0.22 1 d PDU C 3
CE07 C 0.5687(3) 0.3960(3) 0.6027(2) 0.036 Uani 0.22 1 d PDU C 3
CE08 C 0.5834(3) 0.4250(3) 0.6567(2) 0.043 Uani 0.22 1 d PDU C 3
CE09 C 0.5478(4) 0.3771(3) 0.6949(2) 0.043 Uani 0.22 1 d PDU C 3
CE10 C 0.5095(4) 0.3227(3) 0.6638(2) 0.041 Uani 0.22 1 d PDU C 3
CE11 C 0.5244(4) 0.1982(3) 0.6479(2) 0.046 Uani 0.22 1 d PDU C 3
CE12 C 0.5081(4) 0.2562(3) 0.6842(2) 0.050 Uani 0.22 1 d PDU C 3
CE13 C 0.5472(4) 0.2399(3) 0.7355(2) 0.045 Uani 0.22 1 d PDU C 3
CE14 C 0.5847(3) 0.1730(3) 0.7302(2) 0.043 Uani 0.22 1 d PDU C 3
CE15 C 0.5695(3) 0.1451(3) 0.6759(2) 0.043 Uani 0.22 1 d PDU C 3
CE16 C 0.6405(3) 0.1232(3) 0.5903(2) 0.042 Uani 0.22 1 d PDU C 3
CE17 C 0.6270(3) 0.1098(3) 0.6482(2) 0.045 Uani 0.22 1 d PDU C 3
CE18 C 0.7018(3) 0.0972(3) 0.6742(2) 0.045 Uani 0.22 1 d PDU C 3
CE19 C 0.7612(3) 0.1030(3) 0.6319(2) 0.041 Uani 0.22 1 d PDU C 3
CE20 C 0.7237(3) 0.1189(3) 0.5798(2) 0.037 Uani 0.22 1 d PDU C 3
CE21 C 0.7108(3) 0.2147(3) 0.5146(3) 0.033 Uani 0.22 1 d PDU C 3
CE22 C 0.7581(3) 0.1638(3) 0.5433(3) 0.038 Uani 0.22 1 d PDU C 3
CE23 C 0.8339(3) 0.1935(3) 0.5559(2) 0.037 Uani 0.22 1 d PDU C 3
CE24 C 0.8306(3) 0.2641(3) 0.5357(3) 0.045 Uani 0.22 1 d PDU C 3
CE25 C 0.7560(3) 0.2778(3) 0.5097(3) 0.040 Uani 0.22 1 d PDU C 3
CE26 C 0.6367(3) 0.3457(3) 0.5235(3) 0.037 Uani 0.22 1 d PDU C 3
CE27 C 0.7205(3) 0.3412(3) 0.5155(3) 0.030 Uani 0.22 1 d PDU C 3
CE28 C 0.7607(3) 0.3961(3) 0.5447(2) 0.033 Uani 0.22 1 d PDU C 3
CE29 C 0.6995(3) 0.4318(3) 0.5747(2) 0.040 Uani 0.22 1 d PDU C 3
CE30 C 0.6239(3) 0.4024(3) 0.5618(2) 0.042 Uani 0.22 1 d PDU C 3
CE31 C 0.8792(3) 0.2753(3) 0.7295(2) 0.046 Uani 0.22 1 d PDU C 3
CE32 C 0.8799(4) 0.3460(3) 0.7091(2) 0.045 Uani 0.22 1 d PDU C 3
CE33 C 0.8194(3) 0.3841(3) 0.7378(2) 0.045 Uani 0.22 1 d PDU C 3
CE34 C 0.7819(3) 0.3374(3) 0.7765(3) 0.047 Uani 0.22 1 d PDU C 3
CE35 C 0.8196(3) 0.2704(3) 0.7715(3) 0.043 Uani 0.22 1 d PDU C 3
CE36 C 0.8934(4) 0.2210(3) 0.6944(2) 0.046 Uani 0.22 1 d PDU C 3
CE37 C 0.8474(3) 0.1580(3) 0.6991(2) 0.040 Uani 0.22 1 d PDU C 3
CE38 C 0.8322(3) 0.1320(3) 0.6441(2) 0.040 Uani 0.22 1 d PDU C 3
CE39 C 0.8693(3) 0.1787(3) 0.6052(2) 0.038 Uani 0.22 1 d PDU C 3
CE40 C 0.9066(4) 0.2339(3) 0.6363(2) 0.044 Uani 0.22 1 d PDU C 3
CE41 C 0.8927(4) 0.3581(3) 0.6540(2) 0.050 Uani 0.22 1 d PDU C 3
CE42 C 0.9049(4) 0.3007(3) 0.6165(2) 0.052 Uani 0.22 1 d PDU C 3
CE43 C 0.8682(3) 0.3159(3) 0.5641(2) 0.044 Uani 0.22 1 d PDU C 3
CE44 C 0.8311(3) 0.3831(3) 0.5700(2) 0.041 Uani 0.22 1 d PDU C 3
CE45 C 0.8459(3) 0.4090(3) 0.6250(2) 0.046 Uani 0.22 1 d PDU C 3
CE46 C 0.7760(3) 0.4332(3) 0.7106(2) 0.048 Uani 0.22 1 d PDU C 3
CE47 C 0.7892(3) 0.4457(3) 0.6524(2) 0.051 Uani 0.22 1 d PDU C 3
CE48 C 0.7142(3) 0.4575(4) 0.6265(2) 0.046 Uani 0.22 1 d PDU C 3
CE49 C 0.6541(3) 0.4549(3) 0.6684(2) 0.046 Uani 0.22 1 d PDU C 3
CE50 C 0.6927(3) 0.4381(3) 0.7200(2) 0.044 Uani 0.22 1 d PDU C 3
CE51 C 0.7028(3) 0.3414(3) 0.7848(3) 0.049 Uani 0.22 1 d PDU C 3
CE52 C 0.6575(3) 0.3947(3) 0.7573(3) 0.049 Uani 0.22 1 d PDU C 3
CE53 C 0.5836(3) 0.3620(3) 0.7441(2) 0.047 Uani 0.22 1 d PDU C 3
CE54 C 0.5829(3) 0.2918(3) 0.7653(3) 0.051 Uani 0.22 1 d PDU C 3
CE55 C 0.6574(3) 0.2786(3) 0.7914(3) 0.053 Uani 0.22 1 d PDU C 3
CE56 C 0.7759(3) 0.2108(3) 0.7757(3) 0.045 Uani 0.22 1 d PDU C 3
CE57 C 0.6929(3) 0.2151(3) 0.7866(3) 0.044 Uani 0.22 1 d PDU C 3
CE58 C 0.6552(3) 0.1604(3) 0.7553(2) 0.039 Uani 0.22 1 d PDU C 3
CE59 C 0.7157(3) 0.1226(3) 0.7262(2) 0.040 Uani 0.22 1 d PDU C 3
CE60 C 0.7909(3) 0.1530(3) 0.7391(2) 0.044 Uani 0.22 1 d PDU C 3
CF01 C 0.4428(2) 0.2781(2) 0.52873(18) 0.035 Uani 0.22 1 d PDU C 3
CF02 C 0.3703(2) 0.2760(3) 0.5636(3) 0.037 Uani 0.22 1 d PDU C 3
CF03 C 0.3328(3) 0.3433(3) 0.5650(3) 0.041 Uani 0.22 1 d PDU C 3
CF04 C 0.3690(3) 0.3862(3) 0.5233(2) 0.035 Uani 0.22 1 d PDU C 3
CF05 C 0.4303(3) 0.3469(3) 0.49645(19) 0.030 Uani 0.22 1 d PDU C 3
CF06 C 0.4425(3) 0.2209(3) 0.48825(19) 0.034 Uani 0.22 1 d PDU C 3
CF07 C 0.4516(4) 0.2281(3) 0.4293(2) 0.036 Uani 0.22 1 d PDU C 3
CF08 C 0.4155(4) 0.1713(3) 0.3997(2) 0.043 Uani 0.22 1 d PDU C 3
CF09 C 0.3784(3) 0.1297(3) 0.4414(2) 0.043 Uani 0.22 1 d PDU C 3
CF10 C 0.3954(3) 0.1595(3) 0.4949(2) 0.041 Uani 0.22 1 d PDU C 3
CF11 C 0.3256(3) 0.2171(3) 0.5698(3) 0.046 Uani 0.22 1 d PDU C 3
CF12 C 0.3407(3) 0.1563(3) 0.5362(2) 0.050 Uani 0.22 1 d PDU C 3
CF13 C 0.2651(3) 0.1255(3) 0.5254(2) 0.045 Uani 0.22 1 d PDU C 3
CF14 C 0.2061(3) 0.1664(3) 0.5531(3) 0.043 Uani 0.22 1 d PDU C 3
CF15 C 0.2432(3) 0.2231(3) 0.5821(3) 0.043 Uani 0.22 1 d PDU C 3
CF16 C 0.2541(3) 0.3490(3) 0.5750(3) 0.042 Uani 0.22 1 d PDU C 3
CF17 C 0.2079(3) 0.2872(3) 0.5842(3) 0.045 Uani 0.22 1 d PDU C 3
CF18 C 0.1324(3) 0.2975(3) 0.5585(3) 0.045 Uani 0.22 1 d PDU C 3
CF19 C 0.1325(3) 0.3658(3) 0.5337(3) 0.041 Uani 0.22 1 d PDU C 3
CF20 C 0.2076(3) 0.3982(3) 0.5440(3) 0.037 Uani 0.22 1 d PDU C 3
CF21 C 0.3248(3) 0.4327(3) 0.4940(2) 0.033 Uani 0.22 1 d PDU C 3
CF22 C 0.2417(3) 0.4388(3) 0.5043(2) 0.038 Uani 0.22 1 d PDU C 3
CF23 C 0.2016(3) 0.4517(3) 0.4526(2) 0.037 Uani 0.22 1 d PDU C 3
CF24 C 0.2620(3) 0.4519(3) 0.4108(2) 0.045 Uani 0.22 1 d PDU C 3
CF25 C 0.3380(3) 0.4411(3) 0.4356(2) 0.040 Uani 0.22 1 d PDU C 3
CF26 C 0.4413(4) 0.3535(3) 0.44055(19) 0.037 Uani 0.22 1 d PDU C 3
CF27 C 0.3931(3) 0.4011(3) 0.4093(2) 0.030 Uani 0.22 1 d PDU C 3
CF28 C 0.3768(3) 0.3737(3) 0.3551(2) 0.033 Uani 0.22 1 d PDU C 3
CF29 C 0.4130(4) 0.3058(3) 0.3543(2) 0.040 Uani 0.22 1 d PDU C 3
CF30 C 0.4531(4) 0.2932(3) 0.4060(2) 0.042 Uani 0.22 1 d PDU C 3
CF31 C 0.0819(4) 0.2709(3) 0.3653(2) 0.046 Uani 0.22 1 d PDU C 3
CF32 C 0.1405(3) 0.2726(3) 0.3222(3) 0.045 Uani 0.22 1 d PDU C 3
CF33 C 0.1775(3) 0.2052(3) 0.3201(3) 0.045 Uani 0.22 1 d PDU C 3
CF34 C 0.1420(3) 0.1616(3) 0.3618(3) 0.047 Uani 0.22 1 d PDU C 3
CF35 C 0.0831(4) 0.2024(3) 0.3897(2) 0.043 Uani 0.22 1 d PDU C 3
CF36 C 0.0697(4) 0.3283(3) 0.3976(2) 0.046 Uani 0.22 1 d PDU C 3
CF37 C 0.0566(4) 0.3207(3) 0.4563(2) 0.040 Uani 0.22 1 d PDU C 3
CF38 C 0.0952(3) 0.3775(3) 0.4845(2) 0.040 Uani 0.22 1 d PDU C 3
CF39 C 0.1310(3) 0.4208(3) 0.4428(2) 0.038 Uani 0.22 1 d PDU C 3
CF40 C 0.1153(3) 0.3905(3) 0.3891(2) 0.044 Uani 0.22 1 d PDU C 3
CF41 C 0.1837(3) 0.3317(3) 0.3142(3) 0.050 Uani 0.22 1 d PDU C 3
CF42 C 0.1722(3) 0.3918(3) 0.3490(3) 0.052 Uani 0.22 1 d PDU C 3
CF43 C 0.2465(3) 0.4250(3) 0.3594(2) 0.044 Uani 0.22 1 d PDU C 3
CF44 C 0.3049(3) 0.3838(3) 0.3312(2) 0.041 Uani 0.22 1 d PDU C 3
CF45 C 0.2667(3) 0.3266(3) 0.3034(3) 0.046 Uani 0.22 1 d PDU C 3
CF46 C 0.2559(3) 0.2001(3) 0.3091(3) 0.048 Uani 0.22 1 d PDU C 3
CF47 C 0.3017(3) 0.2626(3) 0.3012(3) 0.051 Uani 0.22 1 d PDU C 3
CF48 C 0.3772(3) 0.2520(3) 0.3268(3) 0.046 Uani 0.22 1 d PDU C 3
CF49 C 0.3795(3) 0.1827(3) 0.3500(2) 0.046 Uani 0.22 1 d PDU C 3
CF50 C 0.3036(3) 0.1516(3) 0.3398(3) 0.044 Uani 0.22 1 d PDU C 3
CF51 C 0.1875(3) 0.1160(3) 0.3912(2) 0.049 Uani 0.22 1 d PDU C 3
CF52 C 0.2699(3) 0.1098(3) 0.3788(2) 0.049 Uani 0.22 1 d PDU C 3
CF53 C 0.3077(3) 0.0988(3) 0.4316(2) 0.047 Uani 0.22 1 d PDU C 3
CF54 C 0.2493(3) 0.0966(3) 0.4747(2) 0.051 Uani 0.22 1 d PDU C 3
CF55 C 0.1734(3) 0.1066(3) 0.4496(2) 0.053 Uani 0.22 1 d PDU C 3
CF56 C 0.0717(4) 0.1954(3) 0.4454(2) 0.045 Uani 0.22 1 d PDU C 3
CF57 C 0.1178(3) 0.1456(3) 0.4761(2) 0.044 Uani 0.22 1 d PDU C 3
CF58 C 0.1339(3) 0.1757(3) 0.5296(2) 0.039 Uani 0.22 1 d PDU C 3
CF59 C 0.0968(3) 0.2433(3) 0.5314(2) 0.040 Uani 0.22 1 d PDU C 3
CF60 C 0.0572(4) 0.2556(3) 0.4796(2) 0.044 Uani 0.22 1 d PDU C 3
CC01 C 0.5228(3) 0.2721(3) 0.5609(2) 0.036 Uani 0.15 1 d PDU D 4
CC02 C 0.5955(3) 0.2560(3) 0.5286(3) 0.036 Uani 0.15 1 d PDU D 4
CC03 C 0.6395(4) 0.3186(3) 0.5174(3) 0.040 Uani 0.15 1 d PDU D 4
CC04 C 0.6074(4) 0.3735(3) 0.5512(3) 0.046 Uani 0.15 1 d PDU D 4
CC05 C 0.5428(4) 0.3460(3) 0.5829(3) 0.039 Uani 0.15 1 d PDU D 4
CC06 C 0.5157(4) 0.2257(3) 0.6088(2) 0.039 Uani 0.15 1 d PDU D 4
CC07 C 0.5082(4) 0.2482(3) 0.6655(3) 0.039 Uani 0.15 1 d PDU D 4
CC08 C 0.5373(4) 0.1968(3) 0.7037(3) 0.036 Uani 0.15 1 d PDU D 4
CC09 C 0.5698(4) 0.1425(3) 0.6697(3) 0.045 Uani 0.15 1 d PDU D 4
CC10 C 0.5569(4) 0.1604(3) 0.6124(3) 0.034 Uani 0.15 1 d PDU D 4
CC11 C 0.6336(4) 0.1933(3) 0.5316(3) 0.037 Uani 0.15 1 d PDU D 4
CC12 C 0.6116(4) 0.1431(3) 0.5733(3) 0.041 Uani 0.15 1 d PDU D 4
CC13 C 0.6836(4) 0.1096(4) 0.5898(3) 0.037 Uani 0.15 1 d PDU D 4
CC14 C 0.7470(4) 0.1383(4) 0.5576(3) 0.040 Uani 0.15 1 d PDU D 4
CC15 C 0.7164(4) 0.1896(4) 0.5199(3) 0.038 Uani 0.15 1 d PDU D 4
CC16 C 0.7185(3) 0.3155(4) 0.5085(3) 0.043 Uani 0.15 1 d PDU D 4
CC17 C 0.7581(4) 0.2492(4) 0.5097(3) 0.048 Uani 0.15 1 d PDU D 4
CC18 C 0.8341(4) 0.2594(4) 0.5346(3) 0.045 Uani 0.15 1 d PDU D 4
CC19 C 0.8411(4) 0.3324(4) 0.5483(3) 0.039 Uani 0.15 1 d PDU D 4
CC20 C 0.7698(4) 0.3675(4) 0.5321(3) 0.037 Uani 0.15 1 d PDU D 4
CC21 C 0.6560(4) 0.4227(4) 0.5737(3) 0.045 Uani 0.15 1 d PDU D 4
CC22 C 0.7394(4) 0.4193(4) 0.5644(3) 0.045 Uani 0.15 1 d PDU D 4
CC23 C 0.7804(4) 0.4410(4) 0.6138(3) 0.043 Uani 0.15 1 d PDU D 4
CC24 C 0.7200(4) 0.4558(4) 0.6539(3) 0.047 Uani 0.15 1 d PDU D 4
CC25 C 0.6434(4) 0.4456(4) 0.6298(3) 0.048 Uani 0.15 1 d PDU D 4
CC26 C 0.5307(4) 0.3679(3) 0.6361(3) 0.043 Uani 0.15 1 d PDU D 4
CC27 C 0.5841(4) 0.4175(4) 0.6606(3) 0.043 Uani 0.15 1 d PDU D 4
CC28 C 0.5968(4) 0.4026(4) 0.7184(3) 0.039 Uani 0.15 1 d PDU D 4
CC29 C 0.5539(4) 0.3389(4) 0.7281(3) 0.037 Uani 0.15 1 d PDU D 4
CC30 C 0.5128(4) 0.3176(3) 0.6787(3) 0.043 Uani 0.15 1 d PDU D 4
CC31 C 0.8799(4) 0.2753(4) 0.7286(3) 0.045 Uani 0.15 1 d PDU D 4
CC32 C 0.8218(4) 0.2921(4) 0.7699(3) 0.044 Uani 0.15 1 d PDU D 4
CC33 C 0.7773(4) 0.2298(4) 0.7812(3) 0.041 Uani 0.15 1 d PDU D 4
CC34 C 0.8082(4) 0.1743(4) 0.7472(3) 0.045 Uani 0.15 1 d PDU D 4
CC35 C 0.8719(4) 0.2027(4) 0.7150(3) 0.045 Uani 0.15 1 d PDU D 4
CC36 C 0.8991(4) 0.3230(4) 0.6887(3) 0.043 Uani 0.15 1 d PDU D 4
CC37 C 0.9111(4) 0.3001(4) 0.6323(3) 0.041 Uani 0.15 1 d PDU D 4
CC38 C 0.8790(4) 0.3522(4) 0.5957(3) 0.040 Uani 0.15 1 d PDU D 4
CC39 C 0.8474(4) 0.4074(4) 0.6294(3) 0.049 Uani 0.15 1 d PDU D 4
CC40 C 0.8594(4) 0.3893(4) 0.6868(3) 0.042 Uani 0.15 1 d PDU D 4
CC41 C 0.7847(4) 0.3553(4) 0.7683(3) 0.050 Uani 0.15 1 d PDU D 4
CC42 C 0.8029(4) 0.4046(4) 0.7251(3) 0.048 Uani 0.15 1 d PDU D 4
CC43 C 0.7323(4) 0.4405(4) 0.7086(3) 0.039 Uani 0.15 1 d PDU D 4
CC44 C 0.6696(4) 0.4115(4) 0.7412(3) 0.039 Uani 0.15 1 d PDU D 4
CC45 C 0.7014(4) 0.3593(4) 0.7778(3) 0.044 Uani 0.15 1 d PDU D 4
CC46 C 0.6987(4) 0.2338(4) 0.7911(3) 0.039 Uani 0.15 1 d PDU D 4
CC47 C 0.6593(4) 0.3003(4) 0.7889(3) 0.046 Uani 0.15 1 d PDU D 4
CC48 C 0.5835(4) 0.2900(4) 0.7636(3) 0.048 Uani 0.15 1 d PDU D 4
CC49 C 0.5741(4) 0.2169(4) 0.7513(3) 0.039 Uani 0.15 1 d PDU D 4
CC50 C 0.6463(4) 0.1829(4) 0.7673(3) 0.035 Uani 0.15 1 d PDU D 4
CC51 C 0.7584(4) 0.1267(4) 0.7241(3) 0.043 Uani 0.15 1 d PDU D 4
CC52 C 0.6756(4) 0.1297(4) 0.7360(3) 0.043 Uani 0.15 1 d PDU D 4
CC53 C 0.6373(4) 0.1096(4) 0.6851(3) 0.042 Uani 0.15 1 d PDU D 4
CC54 C 0.6956(4) 0.0922(4) 0.6441(3) 0.049 Uani 0.15 1 d PDU D 4
CC55 C 0.7720(4) 0.1020(4) 0.6685(3) 0.047 Uani 0.15 1 d PDU D 4
CC56 C 0.8830(4) 0.1813(4) 0.6616(3) 0.048 Uani 0.15 1 d PDU D 4
CC57 C 0.8321(4) 0.1290(4) 0.6380(3) 0.045 Uani 0.15 1 d PDU D 4
CC58 C 0.8195(4) 0.1473(4) 0.5807(3) 0.039 Uani 0.15 1 d PDU D 4
CC59 C 0.8636(4) 0.2100(4) 0.5696(3) 0.041 Uani 0.15 1 d PDU D 4
CC60 C 0.9040(4) 0.2309(4) 0.6194(3) 0.049 Uani 0.15 1 d PDU D 4
CD01 C 0.4445(3) 0.2743(3) 0.5264(2) 0.036 Uani 0.15 1 d PDU D 4
CD02 C 0.4232(4) 0.2050(3) 0.5024(3) 0.036 Uani 0.15 1 d PDU D 4
CD03 C 0.3601(4) 0.1733(3) 0.5332(3) 0.040 Uani 0.15 1 d PDU D 4
CD04 C 0.3287(4) 0.2250(3) 0.5703(3) 0.046 Uani 0.15 1 d PDU D 4
CD05 C 0.3719(3) 0.2890(3) 0.5633(3) 0.039 Uani 0.15 1 d PDU D 4
CD06 C 0.4464(4) 0.3282(3) 0.4833(2) 0.039 Uani 0.15 1 d PDU D 4
CD07 C 0.4035(4) 0.3928(3) 0.4840(3) 0.039 Uani 0.15 1 d PDU D 4
CD08 C 0.3890(4) 0.4189(3) 0.4291(3) 0.036 Uani 0.15 1 d PDU D 4
CD09 C 0.4194(4) 0.3665(4) 0.3926(3) 0.045 Uani 0.15 1 d PDU D 4
CD10 C 0.4546(4) 0.3120(3) 0.4254(3) 0.034 Uani 0.15 1 d PDU D 4
CD11 C 0.4309(4) 0.1900(3) 0.4471(3) 0.037 Uani 0.15 1 d PDU D 4
CD12 C 0.4504(4) 0.2443(3) 0.4080(3) 0.041 Uani 0.15 1 d PDU D 4
CD13 C 0.4086(4) 0.2273(4) 0.3578(3) 0.037 Uani 0.15 1 d PDU D 4
CD14 C 0.3664(4) 0.1632(4) 0.3665(3) 0.040 Uani 0.15 1 d PDU D 4
CD15 C 0.3808(4) 0.1385(4) 0.4219(3) 0.038 Uani 0.15 1 d PDU D 4
CD16 C 0.3111(4) 0.1258(4) 0.5089(3) 0.043 Uani 0.15 1 d PDU D 4
CD17 C 0.3220(4) 0.1075(4) 0.4516(3) 0.048 Uani 0.15 1 d PDU D 4
CD18 C 0.2456(4) 0.0983(4) 0.4270(3) 0.045 Uani 0.15 1 d PDU D 4
CD19 C 0.1879(4) 0.1107(4) 0.4695(3) 0.039 Uani 0.15 1 d PDU D 4
CD20 C 0.2281(4) 0.1275(4) 0.5206(3) 0.037 Uani 0.15 1 d PDU D 4
CD21 C 0.2501(3) 0.2264(4) 0.5812(3) 0.045 Uani 0.15 1 d PDU D 4
CD22 C 0.1982(4) 0.1767(4) 0.5554(3) 0.045 Uani 0.15 1 d PDU D 4
CD23 C 0.1246(4) 0.2103(4) 0.5425(3) 0.043 Uani 0.15 1 d PDU D 4
CD24 C 0.1337(4) 0.2818(4) 0.5602(3) 0.047 Uani 0.15 1 d PDU D 4
CD25 C 0.2101(4) 0.2924(4) 0.5844(3) 0.048 Uani 0.15 1 d PDU D 4
CD26 C 0.3338(4) 0.3516(3) 0.5653(3) 0.043 Uani 0.15 1 d PDU D 4
CD27 C 0.2503(4) 0.3530(4) 0.5750(3) 0.043 Uani 0.15 1 d PDU D 4
CD28 C 0.2140(4) 0.4081(4) 0.5438(3) 0.039 Uani 0.15 1 d PDU D 4
CD29 C 0.2766(4) 0.4388(4) 0.5120(3) 0.037 Uani 0.15 1 d PDU D 4
CD30 C 0.3500(4) 0.4053(3) 0.5252(3) 0.043 Uani 0.15 1 d PDU D 4
CD31 C 0.0805(4) 0.2838(4) 0.3662(3) 0.045 Uani 0.15 1 d PDU D 4
CD32 C 0.0865(4) 0.3554(4) 0.3839(3) 0.044 Uani 0.15 1 d PDU D 4
CD33 C 0.1484(4) 0.3879(4) 0.3527(3) 0.041 Uani 0.15 1 d PDU D 4
CD34 C 0.1809(4) 0.3365(4) 0.3155(3) 0.045 Uani 0.15 1 d PDU D 4
CD35 C 0.1389(4) 0.2723(4) 0.3241(3) 0.045 Uani 0.15 1 d PDU D 4
CD36 C 0.0639(4) 0.2328(4) 0.4039(3) 0.043 Uani 0.15 1 d PDU D 4
CD37 C 0.1040(4) 0.1666(4) 0.4013(3) 0.041 Uani 0.15 1 d PDU D 4
CD38 C 0.1189(4) 0.1433(4) 0.4571(3) 0.040 Uani 0.15 1 d PDU D 4
CD39 C 0.0871(4) 0.1949(4) 0.4942(3) 0.049 Uani 0.15 1 d PDU D 4
CD40 C 0.0531(4) 0.2502(4) 0.4615(3) 0.042 Uani 0.15 1 d PDU D 4
CD41 C 0.0761(4) 0.3718(4) 0.4385(3) 0.050 Uani 0.15 1 d PDU D 4
CD42 C 0.0606(4) 0.3179(4) 0.4786(3) 0.048 Uani 0.15 1 d PDU D 4
CD43 C 0.0999(4) 0.3342(4) 0.5298(3) 0.039 Uani 0.15 1 d PDU D 4
CD44 C 0.1415(4) 0.3986(4) 0.5207(3) 0.039 Uani 0.15 1 d PDU D 4
CD45 C 0.1271(4) 0.4219(4) 0.4648(3) 0.044 Uani 0.15 1 d PDU D 4
CD46 C 0.1961(4) 0.4360(4) 0.3772(3) 0.039 Uani 0.15 1 d PDU D 4
CD47 C 0.1857(4) 0.4528(4) 0.4350(3) 0.046 Uani 0.15 1 d PDU D 4
CD48 C 0.2622(4) 0.4624(4) 0.4594(3) 0.048 Uani 0.15 1 d PDU D 4
CD49 C 0.3207(4) 0.4527(4) 0.4169(3) 0.039 Uani 0.15 1 d PDU D 4
CD50 C 0.2793(4) 0.4350(4) 0.3666(3) 0.035 Uani 0.15 1 d PDU D 4
CD51 C 0.2599(4) 0.3353(4) 0.3058(3) 0.043 Uani 0.15 1 d PDU D 4
CD52 C 0.3099(4) 0.3871(4) 0.3308(3) 0.043 Uani 0.15 1 d PDU D 4
CD53 C 0.3815(4) 0.3508(4) 0.3444(3) 0.042 Uani 0.15 1 d PDU D 4
CD54 C 0.3758(4) 0.2794(4) 0.3265(3) 0.049 Uani 0.15 1 d PDU D 4
CD55 C 0.2999(4) 0.2693(4) 0.3015(3) 0.047 Uani 0.15 1 d PDU D 4
CD56 C 0.1773(4) 0.2099(4) 0.3221(3) 0.048 Uani 0.15 1 d PDU D 4
CD57 C 0.2601(4) 0.2084(4) 0.3099(3) 0.045 Uani 0.15 1 d PDU D 4
CD58 C 0.2943(4) 0.1535(4) 0.3428(3) 0.039 Uani 0.15 1 d PDU D 4
CD59 C 0.2320(4) 0.1213(4) 0.3742(3) 0.041 Uani 0.15 1 d PDU D 4
CD60 C 0.1590(4) 0.1554(4) 0.3610(3) 0.049 Uani 0.15 1 d PDU D 4
N41 N 0.6716(5) 0.1465(5) 0.3040(3) 0.136(4) Uani 1 1 d DU . .
C41 C 0.7188(4) 0.0840(5) 0.3136(4) 0.098(3) Uani 1 1 d DU . .
H41A H 0.7235 0.0573 0.2792 0.147 Uiso 1 1 calc R . .
H41B H 0.7716 0.0974 0.3258 0.147 Uiso 1 1 calc R . .
C42 C 0.5952(4) 0.1166(5) 0.2857(3) 0.102(3) Uani 1 1 d DU . .
H42A H 0.6039 0.0865 0.2535 0.153 Uiso 1 1 calc R . .
H42B H 0.5602 0.1546 0.2744 0.153 Uiso 1 1 calc R . .
C43 C 0.6640(5) 0.1837(4) 0.3492(4) 0.100(3) Uani 1 1 d DU . .
H43A H 0.6280 0.2224 0.3418 0.149 Uiso 1 1 calc R . .
H43B H 0.7152 0.2037 0.3588 0.149 Uiso 1 1 calc R . .
C44 C 0.6814(4) 0.0413(4) 0.3561(3) 0.088(2) Uani 1 1 d DU . .
H44A H 0.6655 -0.0032 0.3395 0.132 Uiso 1 1 calc R . .
H44B H 0.7199 0.0310 0.3852 0.132 Uiso 1 1 calc R . .
C45 C 0.5547(4) 0.0729(5) 0.3332(3) 0.084(2) Uani 1 1 d DU . .
H45A H 0.5056 0.0950 0.3451 0.126 Uiso 1 1 calc R . .
H45B H 0.5434 0.0253 0.3207 0.126 Uiso 1 1 calc R . .
C46 C 0.6326(4) 0.1411(4) 0.4001(3) 0.079(2) Uani 1 1 d DU . .
H46A H 0.6724 0.1391 0.4294 0.119 Uiso 1 1 calc R . .
H46B H 0.5852 0.1631 0.4152 0.119 Uiso 1 1 calc R . .
N42 N 0.6152(3) 0.0726(3) 0.3806(2) 0.083(2) Uani 1 1 d DU . .
C47 C 0.5746(6) 0.0313(5) 0.4236(4) 0.162(6) Uani 1 1 d DU . .
H47A H 0.5284 0.0564 0.4361 0.242 Uiso 1 1 calc R . .
H47B H 0.6097 0.0239 0.4547 0.242 Uiso 1 1 calc R . .
H47C H 0.5590 -0.0134 0.4083 0.242 Uiso 1 1 calc R . .
N51 N 0.6734(5) 0.5340(4) 0.3947(4) 0.069(3) Uani 0.50 1 d PDU E 1
C51 C 0.7241(5) 0.5251(5) 0.3464(4) 0.057(3) Uani 0.50 1 d PDU E 1
H51A H 0.7266 0.5689 0.3254 0.086 Uiso 0.50 1 calc PR E 1
H51B H 0.7773 0.5130 0.3584 0.086 Uiso 0.50 1 calc PR E 1
C52 C 0.5970(5) 0.5530(4) 0.3690(4) 0.063(3) Uani 0.50 1 d PDU E 1
H52A H 0.6040 0.5944 0.3457 0.094 Uiso 0.50 1 calc PR E 1
H52B H 0.5593 0.5647 0.3982 0.094 Uiso 0.50 1 calc PR E 1
C53 C 0.6683(6) 0.4764(4) 0.4236(3) 0.057(3) Uani 0.50 1 d PDU E 1
H53A H 0.6305 0.4834 0.4537 0.086 Uiso 0.50 1 calc PR E 1
H53B H 0.7195 0.4668 0.4406 0.086 Uiso 0.50 1 calc PR E 1
C54 C 0.6926(5) 0.4698(5) 0.3113(4) 0.063(4) Uani 0.50 1 d PDU E 1
H54A H 0.6777 0.4899 0.2755 0.094 Uiso 0.50 1 calc PR E 1
H54B H 0.7341 0.4354 0.3045 0.094 Uiso 0.50 1 calc PR E 1
C55 C 0.5628(4) 0.4916(5) 0.3326(4) 0.041(3) Uani 0.50 1 d PDU E 1
H55A H 0.5138 0.4739 0.3485 0.062 Uiso 0.50 1 calc PR E 1
H55B H 0.5529 0.5072 0.2946 0.062 Uiso 0.50 1 calc PR E 1
C56 C 0.6426(5) 0.4111(4) 0.3887(4) 0.042(3) Uani 0.50 1 d PDU E 1
H56A H 0.6845 0.3761 0.3883 0.064 Uiso 0.50 1 calc PR E 1
H56B H 0.5954 0.3900 0.4047 0.064 Uiso 0.50 1 calc PR E 1
N52 N 0.6272(4) 0.4353(3) 0.3339(2) 0.048(2) Uani 0.50 1 d PDU E 1
C57 C 0.5924(5) 0.3794(5) 0.2997(4) 0.056(3) Uani 0.50 1 d PDU E 1
H57A H 0.6266 0.3390 0.3000 0.084 Uiso 0.50 1 calc PR E 1
H57B H 0.5861 0.3959 0.2619 0.084 Uiso 0.50 1 calc PR E 1
H57C H 0.5415 0.3666 0.3147 0.084 Uiso 0.50 1 calc PR E 1
N61 N 0.6884(5) 0.4370(5) 0.2964(3) 0.059(3) Uani 0.50 1 d PDU F 2
C61 C 0.6204(5) 0.4767(6) 0.2774(3) 0.065(3) Uani 0.50 1 d PDU F 2
H61A H 0.6373 0.5141 0.2524 0.078 Uiso 0.50 1 calc PR F 2
H61B H 0.5847 0.4460 0.2569 0.078 Uiso 0.50 1 calc PR F 2
C62 C 0.7345(5) 0.4909(6) 0.3266(4) 0.072(4) Uani 0.50 1 d PDU F 2
H62A H 0.7445 0.5305 0.3019 0.086 Uiso 0.50 1 calc PR F 2
H62B H 0.7853 0.4712 0.3375 0.086 Uiso 0.50 1 calc PR F 2
C63 C 0.6677(6) 0.3856(4) 0.3290(4) 0.050(3) Uani 0.50 1 d PDU F 2
H63A H 0.7151 0.3637 0.3440 0.060 Uiso 0.50 1 calc PR F 2
H63B H 0.6399 0.3504 0.3070 0.060 Uiso 0.50 1 calc PR F 2
C64 C 0.5799(7) 0.5063(8) 0.3252(4) 0.149(13) Uani 0.50 1 d PDU F 2
H64A H 0.5844 0.5572 0.3237 0.179 Uiso 0.50 1 calc PR F 2
H64B H 0.5240 0.4945 0.3227 0.179 Uiso 0.50 1 calc PR F 2
C65 C 0.6902(6) 0.5176(7) 0.3800(5) 0.078(5) Uani 0.50 1 d PDU F 2
H65A H 0.7179 0.5033 0.4138 0.094 Uiso 0.50 1 calc PR F 2
H65B H 0.6855 0.5686 0.3797 0.094 Uiso 0.50 1 calc PR F 2
C66 C 0.6136(8) 0.4087(4) 0.3784(5) 0.095(7) Uani 0.50 1 d PDU F 2
H66A H 0.5613 0.3881 0.3745 0.114 Uiso 0.50 1 calc PR F 2
H66B H 0.6361 0.3934 0.4138 0.114 Uiso 0.50 1 calc PR F 2
N62 N 0.6089(3) 0.4829(3) 0.3765(2) 0.0195(13) Uani 0.50 1 d PDU F 2
C67 C 0.5692(5) 0.5106(5) 0.4263(3) 0.047(2) Uani 0.50 1 d PDU F 2
H67A H 0.5897 0.4876 0.4590 0.070 Uiso 0.50 1 calc PR F 2
H67B H 0.5132 0.5020 0.4235 0.070 Uiso 0.50 1 calc PR F 2
H67C H 0.5785 0.5604 0.4290 0.070 Uiso 0.50 1 calc PR F 2

loop_
_atom_site_aniso_label
_atom_site_aniso_U_11
_atom_site_aniso_U_22
_atom_site_aniso_U_33
_atom_site_aniso_U_23
_atom_site_aniso_U_13
_atom_site_aniso_U_12
S1 0.0451(8) 0.0701(11) 0.0299(8) -0.0070(7) 0.0008(6) 0.0004(7)
S2 0.0445(7) 0.0555(10) 0.0389(9) 0.0000(7) 0.0072(6) 0.0022(6)
S3 0.0541(9) 0.0636(11) 0.0316(9) -0.0003(7) -0.0050(6) 0.0009(7)
S4 0.0392(7) 0.0522(9) 0.0370(8) 0.0025(7) 0.0080(5) -0.0016(6)
S5 0.0942(13) 0.0616(11) 0.0402(10) -0.0124(8) 0.0213(9) -0.0215(10)
S6 0.0638(9) 0.0449(9) 0.0447(10) 0.0020(7) 0.0124(7) -0.0100(7)
S7 0.0890(12) 0.0494(10) 0.0528(12) 0.0165(8) 0.0160(9) -0.0023(9)
S8 0.0591(8) 0.0405(8) 0.0417(10) 0.0010(6) 0.0088(6) 0.0118(6)
C1 0.036(3) 0.048(3) 0.033(3) 0.006(2) 0.006(2) 0.005(2)
C2 0.032(3) 0.053(3) 0.041(3) 0.003(2) -0.008(2) -0.005(2)
C3 0.039(3) 0.088(5) 0.034(3) -0.017(3) 0.010(2) -0.025(3)
C4 0.057(3) 0.054(3) 0.039(3) -0.018(3) 0.028(3) -0.027(3)
C5 0.051(3) 0.028(2) 0.034(3) 0.005(2) -0.005(2) 0.000(2)
C6 0.024(2) 0.028(2) 0.051(4) -0.002(2) -0.012(2) -0.0037(17)
C7 0.057(3) 0.035(3) 0.046(3) -0.008(2) 0.026(3) -0.013(2)
C8 0.052(3) 0.041(3) 0.035(3) 0.007(2) 0.007(2) -0.016(2)
C9 0.052(4) 0.069(5) 0.086(6) 0.027(4) -0.030(4) -0.011(3)
C10 0.050(3) 0.043(4) 0.089(6) 0.023(3) -0.006(3) 0.005(3)
CA01 0.025 0.040 0.025 0.003 -0.001 -0.003
CA02 0.025 0.041 0.027 0.002 -0.007 -0.002
CA03 0.027 0.032 0.030 -0.007 -0.020 -0.008
CA04 0.044 0.038 0.041 -0.004 -0.007 -0.009
CA05 0.029 0.050 0.030 0.005 0.000 0.000
CA06 0.036 0.039 0.041 0.002 -0.012 0.001
CA07 0.045 0.035 0.041 0.006 -0.011 0.001
CA08 0.038 0.027 0.048 -0.001 -0.004 0.010
CA09 0.038 0.013 0.045 0.004 -0.009 0.011
CA10 0.038 0.037 0.042 0.002 -0.011 0.001
CA11 0.023 0.048 0.022 0.005 -0.004 -0.001
CA12 0.037 0.042 0.045 0.009 -0.004 0.004
CA13 0.041 0.041 0.037 0.003 0.009 -0.006
CA14 0.022 0.045 0.016 0.000 0.001 -0.012
CA15 0.019 0.041 0.024 0.001 -0.007 -0.008
CA16 0.036 0.032 0.038 -0.002 -0.010 -0.002
CA17 0.032 0.039 0.028 -0.001 -0.017 -0.006
CA18 0.034 0.047 0.037 0.007 -0.020 -0.006
CA19 0.046 0.032 0.049 0.008 -0.015 -0.001
CA20 0.040 0.032 0.041 0.002 -0.008 0.003
CA21 0.055 0.024 0.042 -0.001 0.005 -0.006
CA22 0.057 0.016 0.049 0.001 0.005 -0.002
CA23 0.059 0.024 0.045 0.004 0.008 0.003
CA24 0.055 0.028 0.042 0.003 0.010 -0.003
CA25 0.053 0.047 0.038 0.005 0.012 -0.002
CA26 0.031 0.052 0.028 0.004 0.004 -0.003
CA27 0.029 0.050 0.020 0.004 0.007 -0.008
CA28 0.037 0.050 0.028 0.004 0.002 -0.008
CA29 0.050 0.046 0.030 0.002 0.003 -0.003
CA30 0.046 0.049 0.036 0.006 -0.004 0.000
CA31 0.026 0.059 0.046 0.002 -0.017 -0.003
CA32 0.025 0.057 0.045 0.001 -0.022 -0.003
CA33 0.039 0.049 0.047 -0.005 -0.020 -0.010
CA34 0.040 0.053 0.049 -0.003 -0.018 -0.007
CA35 0.028 0.058 0.044 -0.001 -0.018 -0.006
CA36 0.040 0.055 0.048 0.008 -0.011 0.003
CA37 0.037 0.051 0.048 0.007 -0.019 0.005
CA38 0.046 0.042 0.047 0.007 -0.013 0.005
CA39 0.050 0.020 0.057 0.008 -0.002 0.023
CA40 0.040 0.048 0.051 0.009 -0.008 0.012
CA41 0.031 0.057 0.046 0.000 -0.015 -0.003
CA42 0.045 0.050 0.047 0.005 -0.005 0.006
CA43 0.050 0.039 0.029 0.005 0.015 -0.005
CA44 0.032 0.039 0.016 0.000 0.009 -0.010
CA45 0.038 0.039 0.029 -0.006 0.003 -0.006
CA46 0.047 0.030 0.043 -0.007 -0.004 -0.005
CA47 0.048 0.036 0.038 -0.004 -0.002 -0.002
CA48 0.041 0.053 0.040 -0.002 0.003 -0.002
CA49 0.048 0.026 0.046 -0.007 -0.005 0.003
CA50 0.048 0.017 0.047 -0.005 -0.007 -0.006
CA51 0.045 0.039 0.049 -0.001 -0.010 -0.008
CA52 0.044 0.023 0.047 -0.006 -0.008 -0.006
CA53 0.042 0.027 0.045 0.002 -0.003 -0.002
CA54 0.046 0.037 0.037 0.005 0.004 -0.002
CA55 0.049 0.053 0.044 0.005 0.000 0.003
CA56 0.026 0.059 0.042 0.001 -0.014 -0.003
CA57 0.026 0.049 0.035 0.000 -0.007 -0.011
CA58 0.022 0.060 0.022 0.003 -0.003 -0.012
CA59 0.037 0.054 0.034 0.003 -0.009 -0.011
CA60 0.031 0.057 0.041 0.003 -0.017 -0.003
CB01 0.025 0.040 0.025 0.003 -0.001 -0.003
CB02 0.025 0.041 0.027 0.002 -0.007 -0.002
CB03 0.027 0.032 0.030 -0.007 -0.020 -0.008
CB04 0.044 0.038 0.041 -0.004 -0.007 -0.009
CB05 0.029 0.050 0.030 0.005 0.000 0.000
CB06 0.036 0.039 0.041 0.002 -0.012 0.001
CB07 0.045 0.035 0.041 0.006 -0.011 0.001
CB08 0.038 0.027 0.048 -0.001 -0.004 0.010
CB09 0.038 0.013 0.045 0.004 -0.009 0.011
CB10 0.038 0.037 0.042 0.002 -0.011 0.001
CB11 0.023 0.048 0.022 0.005 -0.004 -0.001
CB12 0.037 0.042 0.045 0.009 -0.004 0.004
CB13 0.041 0.041 0.037 0.003 0.009 -0.006
CB14 0.022 0.045 0.016 0.000 0.001 -0.012
CB15 0.019 0.041 0.024 0.001 -0.007 -0.008
CB16 0.036 0.032 0.038 -0.002 -0.010 -0.002
CB17 0.032 0.039 0.028 -0.001 -0.017 -0.006
CB18 0.034 0.047 0.037 0.007 -0.020 -0.006
CB19 0.046 0.032 0.049 0.008 -0.015 -0.001
CB20 0.040 0.032 0.041 0.002 -0.008 0.003
CB21 0.055 0.024 0.042 -0.001 0.005 -0.006
CB22 0.057 0.016 0.049 0.001 0.005 -0.002
CB23 0.059 0.024 0.045 0.004 0.008 0.003
CB24 0.055 0.028 0.042 0.003 0.010 -0.003
CB25 0.053 0.047 0.038 0.005 0.012 -0.002
CB26 0.031 0.052 0.028 0.004 0.004 -0.003
CB27 0.029 0.050 0.020 0.004 0.007 -0.008
CB28 0.037 0.050 0.028 0.004 0.002 -0.008
CB29 0.050 0.046 0.030 0.002 0.003 -0.003
CB30 0.046 0.049 0.036 0.006 -0.004 0.000
CB31 0.026 0.059 0.046 0.002 -0.017 -0.003
CB32 0.025 0.057 0.045 0.001 -0.022 -0.003
CB33 0.039 0.049 0.047 -0.005 -0.020 -0.010
CB34 0.040 0.053 0.049 -0.003 -0.018 -0.007
CB35 0.028 0.058 0.044 -0.001 -0.018 -0.006
CB36 0.040 0.055 0.048 0.008 -0.011 0.003
CB37 0.037 0.051 0.048 0.007 -0.019 0.005
CB38 0.046 0.042 0.047 0.007 -0.013 0.005
CB39 0.050 0.020 0.057 0.008 -0.002 0.023
CB40 0.040 0.048 0.051 0.009 -0.008 0.012
CB41 0.031 0.057 0.046 0.000 -0.015 -0.003
CB42 0.045 0.050 0.047 0.005 -0.005 0.006
CB43 0.050 0.039 0.029 0.005 0.015 -0.005
CB44 0.032 0.039 0.016 0.000 0.009 -0.010
CB45 0.038 0.039 0.029 -0.006 0.003 -0.006
CB46 0.047 0.030 0.043 -0.007 -0.004 -0.005
CB47 0.048 0.036 0.038 -0.004 -0.002 -0.002
CB48 0.041 0.053 0.040 -0.002 0.003 -0.002
CB49 0.048 0.026 0.046 -0.007 -0.005 0.003
CB50 0.048 0.017 0.047 -0.005 -0.007 -0.006
CB51 0.045 0.039 0.049 -0.001 -0.010 -0.008
CB52 0.044 0.023 0.047 -0.006 -0.008 -0.006
CB53 0.042 0.027 0.045 0.002 -0.003 -0.002
CB54 0.046 0.037 0.037 0.005 0.004 -0.002
CB55 0.049 0.053 0.044 0.005 0.000 0.003
CB56 0.026 0.059 0.042 0.001 -0.014 -0.003
CB57 0.026 0.049 0.035 0.000 -0.007 -0.011
CB58 0.022 0.060 0.022 0.003 -0.003 -0.012
CB59 0.037 0.054 0.034 0.003 -0.009 -0.011
CB60 0.031 0.057 0.041 0.003 -0.017 -0.003
CG01 0.021 0.037 0.026 -0.002 -0.003 -0.002
CG02 0.021 0.038 0.028 0.002 -0.006 0.000
CG03 0.037 0.028 0.042 0.008 -0.007 0.006
CG04 0.036 0.024 0.041 0.007 -0.007 0.003
CG05 0.018 0.036 0.028 -0.003 -0.007 -0.001
CG06 0.018 0.031 0.043 0.000 -0.009 -0.014
CG07 0.033 0.042 0.044 0.001 -0.007 -0.001
CG08 0.042 0.028 0.049 -0.001 -0.008 -0.004
CG09 0.043 0.022 0.047 -0.002 -0.010 -0.003
CG10 0.020 0.037 0.043 -0.001 -0.013 -0.008
CG11 0.024 0.047 0.027 0.001 0.002 0.005
CG12 0.026 0.045 0.042 0.001 -0.002 0.001
CG13 0.030 0.048 0.038 0.004 0.001 0.007
CG14 0.026 0.051 0.016 0.000 0.018 0.006
CG15 0.027 0.048 0.030 -0.002 0.006 0.005
CG16 0.042 0.027 0.045 0.001 0.001 0.003
CG17 0.041 0.038 0.043 0.004 0.002 0.008
CG18 0.041 0.038 0.043 0.000 0.003 0.003
CG19 0.046 0.034 0.049 -0.003 0.001 -0.006
CG20 0.047 0.007 0.049 0.004 0.000 0.002
CG21 0.044 0.022 0.041 0.006 0.000 -0.004
CG22 0.043 0.003 0.046 0.009 -0.003 0.001
CG23 0.040 0.027 0.050 0.002 -0.003 -0.009
CG24 0.038 0.042 0.040 0.002 0.002 -0.006
CG25 0.040 0.039 0.033 -0.003 0.004 -0.006
CG26 0.024 0.043 0.029 -0.002 0.002 -0.002
CG27 0.023 0.038 0.017 0.003 0.008 0.002
CG28 0.031 0.052 0.017 0.004 0.011 0.012
CG29 0.045 0.045 0.039 0.004 0.013 0.008
CG30 0.039 0.037 0.051 -0.003 0.003 -0.004
CG31 0.024 0.059 0.041 -0.007 -0.014 -0.003
CG32 0.030 0.063 0.036 -0.004 -0.012 0.000
CG33 0.041 0.047 0.047 0.008 -0.015 0.012
CG34 0.038 0.044 0.045 0.006 -0.016 0.013
CG35 0.032 0.055 0.037 0.000 -0.010 0.007
CG36 0.026 0.056 0.050 -0.011 -0.023 -0.012
CG37 0.045 0.049 0.053 -0.010 -0.012 -0.010
CG38 0.037 0.034 0.056 -0.008 -0.005 -0.019
CG39 0.038 0.042 0.053 -0.004 -0.009 -0.011
CG40 0.041 0.052 0.055 -0.003 -0.014 -0.005
CG41 0.032 0.065 0.040 0.002 -0.005 0.004
CG42 0.042 0.059 0.051 -0.002 -0.007 -0.004
CG43 0.049 0.056 0.041 0.004 0.005 0.008
CG44 0.026 0.060 0.021 0.007 0.011 0.012
CG45 0.033 0.054 0.023 0.005 0.009 0.011
CG46 0.056 0.031 0.047 0.008 -0.003 0.006
CG47 0.053 0.052 0.042 0.007 0.006 0.001
CG48 0.055 0.043 0.034 0.004 0.010 0.004
CG49 0.050 0.024 0.043 0.007 0.001 0.004
CG50 0.053 0.020 0.045 0.016 -0.008 0.006
CG51 0.043 0.034 0.048 0.008 -0.011 0.010
CG52 0.049 0.021 0.046 0.009 -0.011 0.009
CG53 0.048 0.023 0.048 0.004 -0.012 0.002
CG54 0.043 0.043 0.041 0.001 -0.011 0.005
CG55 0.041 0.048 0.037 -0.001 -0.008 0.006
CG56 0.034 0.052 0.037 -0.002 -0.009 0.008
CG57 0.040 0.050 0.028 -0.002 0.001 0.004
CG58 0.035 0.051 0.025 0.000 0.007 0.006
CG59 0.044 0.047 0.041 -0.002 -0.001 0.008
CG60 0.039 0.048 0.051 -0.004 -0.011 0.000
CH01 0.021 0.037 0.026 -0.002 -0.003 -0.002
CH02 0.021 0.038 0.028 0.002 -0.006 0.000
CH03 0.037 0.028 0.042 0.008 -0.007 0.006
CH04 0.036 0.024 0.041 0.007 -0.007 0.003
CH05 0.018 0.036 0.028 -0.003 -0.007 -0.001
CH06 0.018 0.031 0.043 0.000 -0.009 -0.014
CH07 0.033 0.042 0.044 0.001 -0.007 -0.001
CH08 0.042 0.028 0.049 -0.001 -0.008 -0.004
CH09 0.043 0.022 0.047 -0.002 -0.010 -0.003
CH10 0.020 0.037 0.043 -0.001 -0.013 -0.008
CH11 0.024 0.047 0.027 0.001 0.002 0.005
CH12 0.026 0.045 0.042 0.001 -0.002 0.001
CH13 0.030 0.048 0.038 0.004 0.001 0.007
CH14 0.026 0.051 0.016 0.000 0.018 0.006
CH15 0.027 0.048 0.030 -0.002 0.006 0.005
CH16 0.042 0.027 0.045 0.001 0.001 0.003
CH17 0.041 0.038 0.043 0.004 0.002 0.008
CH18 0.041 0.038 0.043 0.000 0.003 0.003
CH19 0.046 0.034 0.049 -0.003 0.001 -0.006
CH20 0.047 0.007 0.049 0.004 0.000 0.002
CH21 0.044 0.022 0.041 0.006 0.000 -0.004
CH22 0.043 0.003 0.046 0.009 -0.003 0.001
CH23 0.040 0.027 0.050 0.002 -0.003 -0.009
CH24 0.038 0.042 0.040 0.002 0.002 -0.006
CH25 0.040 0.039 0.033 -0.003 0.004 -0.006
CH26 0.024 0.043 0.029 -0.002 0.002 -0.002
CH27 0.023 0.038 0.017 0.003 0.008 0.002
CH28 0.031 0.052 0.017 0.004 0.011 0.012
CH29 0.045 0.045 0.039 0.004 0.013 0.008
CH30 0.039 0.037 0.051 -0.003 0.003 -0.004
CH31 0.024 0.059 0.041 -0.007 -0.014 -0.003
CH32 0.030 0.063 0.036 -0.004 -0.012 0.000
CH33 0.041 0.047 0.047 0.008 -0.015 0.012
CH34 0.038 0.044 0.045 0.006 -0.016 0.013
CH35 0.032 0.055 0.037 0.000 -0.010 0.007
CH36 0.026 0.056 0.050 -0.011 -0.023 -0.012
CH37 0.045 0.049 0.053 -0.010 -0.012 -0.010
CH38 0.037 0.034 0.056 -0.008 -0.005 -0.019
CH39 0.038 0.042 0.053 -0.004 -0.009 -0.011
CH40 0.041 0.052 0.055 -0.003 -0.014 -0.005
CH41 0.032 0.065 0.040 0.002 -0.005 0.004
CH42 0.042 0.059 0.051 -0.002 -0.007 -0.004
CH43 0.049 0.056 0.041 0.004 0.005 0.008
CH44 0.026 0.060 0.021 0.007 0.011 0.012
CH45 0.033 0.054 0.023 0.005 0.009 0.011
CH46 0.056 0.031 0.047 0.008 -0.003 0.006
CH47 0.053 0.052 0.042 0.007 0.006 0.001
CH48 0.055 0.043 0.034 0.004 0.010 0.004
CH49 0.050 0.024 0.043 0.007 0.001 0.004
CH50 0.053 0.020 0.045 0.016 -0.008 0.006
CH51 0.043 0.034 0.048 0.008 -0.011 0.010
CH52 0.049 0.021 0.046 0.009 -0.011 0.009
CH53 0.048 0.023 0.048 0.004 -0.012 0.002
CH54 0.043 0.043 0.041 0.001 -0.011 0.005
CH55 0.041 0.048 0.037 -0.001 -0.008 0.006
CH56 0.034 0.052 0.037 -0.002 -0.009 0.008
CH57 0.040 0.050 0.028 -0.002 0.001 0.004
CH58 0.035 0.051 0.025 0.000 0.007 0.006
CH59 0.044 0.047 0.041 -0.002 -0.001 0.008
CH60 0.039 0.048 0.051 -0.004 -0.011 0.000
CE01 0.028 0.043 0.034 0.008 -0.007 -0.002
CE02 0.031 0.044 0.037 0.005 -0.007 -0.003
CE03 0.041 0.042 0.040 -0.010 -0.009 -0.003
CE04 0.038 0.042 0.025 -0.015 -0.015 -0.002
CE05 0.024 0.040 0.026 0.000 -0.016 -0.007
CE06 0.016 0.041 0.046 0.002 -0.011 0.017
CE07 0.017 0.040 0.049 -0.002 -0.006 0.019
CE08 0.044 0.033 0.051 -0.009 0.004 0.017
CE09 0.040 0.039 0.050 -0.011 0.008 0.018
CE10 0.026 0.048 0.048 0.003 -0.008 0.012
CE11 0.050 0.046 0.043 0.009 0.008 -0.006
CE12 0.052 0.050 0.048 0.003 0.004 0.001
CE13 0.053 0.042 0.039 0.010 0.015 -0.006
CE14 0.048 0.042 0.038 0.010 0.010 -0.007
CE15 0.050 0.043 0.037 0.009 0.010 -0.011
CE16 0.045 0.041 0.039 -0.010 -0.004 0.001
CE17 0.044 0.049 0.041 -0.001 0.000 -0.005
CE18 0.045 0.054 0.037 -0.002 0.000 -0.010
CE19 0.040 0.043 0.040 -0.013 0.003 0.009
CE20 0.050 0.031 0.031 -0.018 0.002 0.004
CE21 0.044 0.024 0.033 -0.018 -0.004 0.000
CE22 0.047 0.030 0.036 -0.015 0.000 0.006
CE23 0.047 0.027 0.038 -0.016 0.000 0.009
CE24 0.053 0.041 0.041 0.012 0.005 -0.007
CE25 0.054 0.028 0.038 0.000 0.007 -0.004
CE26 0.040 0.039 0.032 0.005 0.001 -0.009
CE27 0.042 0.025 0.024 0.006 0.009 -0.014
CE28 0.045 0.028 0.024 0.008 0.012 -0.020
CE29 0.049 0.037 0.035 0.001 0.006 -0.010
CE30 0.041 0.043 0.041 -0.002 0.000 -0.001
CE31 0.031 0.058 0.050 0.001 -0.018 -0.006
CE32 0.033 0.056 0.046 -0.006 -0.021 -0.008
CE33 0.049 0.051 0.035 -0.023 -0.024 -0.010
CE34 0.052 0.052 0.036 -0.022 -0.021 -0.009
CE35 0.031 0.055 0.042 -0.005 -0.024 -0.007
CE36 0.024 0.058 0.057 0.003 -0.012 0.006
CE37 0.013 0.051 0.057 0.002 -0.017 0.017
CE38 0.026 0.036 0.057 -0.003 0.001 0.022
CE39 0.025 0.033 0.055 -0.003 0.000 0.027
CE40 0.019 0.057 0.056 0.001 -0.016 0.008
CE41 0.043 0.055 0.050 -0.001 -0.009 -0.008
CE42 0.045 0.054 0.056 -0.001 0.000 -0.004
CE43 0.050 0.041 0.040 0.008 0.015 -0.014
CE44 0.044 0.043 0.037 0.010 0.008 -0.017
CE45 0.047 0.045 0.046 0.001 -0.002 -0.011
CE46 0.058 0.043 0.042 -0.021 -0.010 0.001
CE47 0.055 0.051 0.048 -0.001 -0.002 -0.002
CE48 0.056 0.041 0.041 -0.008 0.000 -0.001
CE49 0.053 0.039 0.047 -0.011 0.001 0.007
CE50 0.060 0.031 0.039 -0.022 0.002 0.007
CE51 0.058 0.045 0.043 -0.016 0.000 0.002
CE52 0.059 0.044 0.043 -0.016 0.003 0.004
CE53 0.056 0.042 0.043 -0.014 0.004 0.004
CE54 0.055 0.049 0.049 -0.001 0.008 0.001
CE55 0.057 0.051 0.050 0.003 0.008 0.001
CE56 0.039 0.053 0.043 -0.002 -0.009 -0.008
CE57 0.048 0.045 0.039 0.007 0.009 -0.006
CE58 0.041 0.041 0.035 0.002 0.007 -0.007
CE59 0.037 0.049 0.032 0.004 0.004 -0.011
CE60 0.031 0.052 0.049 -0.002 -0.012 0.000
CF01 0.028 0.043 0.034 0.008 -0.007 -0.002
CF02 0.031 0.044 0.037 0.005 -0.007 -0.003
CF03 0.041 0.042 0.040 -0.010 -0.009 -0.003
CF04 0.038 0.042 0.025 -0.015 -0.015 -0.002
CF05 0.024 0.040 0.026 0.000 -0.016 -0.007
CF06 0.016 0.041 0.046 0.002 -0.011 0.017
CF07 0.017 0.040 0.049 -0.002 -0.006 0.019
CF08 0.044 0.033 0.051 -0.009 0.004 0.017
CF09 0.040 0.039 0.050 -0.011 0.008 0.018
CF10 0.026 0.048 0.048 0.003 -0.008 0.012
CF11 0.050 0.046 0.043 0.009 0.008 -0.006
CF12 0.052 0.050 0.048 0.003 0.004 0.001
CF13 0.053 0.042 0.039 0.010 0.015 -0.006
CF14 0.048 0.042 0.038 0.010 0.010 -0.007
CF15 0.050 0.043 0.037 0.009 0.010 -0.011
CF16 0.045 0.041 0.039 -0.010 -0.004 0.001
CF17 0.044 0.049 0.041 -0.001 0.000 -0.005
CF18 0.045 0.054 0.037 -0.002 0.000 -0.010
CF19 0.040 0.043 0.040 -0.013 0.003 0.009
CF20 0.050 0.031 0.031 -0.018 0.002 0.004
CF21 0.044 0.024 0.033 -0.018 -0.004 0.000
CF22 0.047 0.030 0.036 -0.015 0.000 0.006
CF23 0.047 0.027 0.038 -0.016 0.000 0.009
CF24 0.053 0.041 0.041 0.012 0.005 -0.007
CF25 0.054 0.028 0.038 0.000 0.007 -0.004
CF26 0.040 0.039 0.032 0.005 0.001 -0.009
CF27 0.042 0.025 0.024 0.006 0.009 -0.014
CF28 0.045 0.028 0.024 0.008 0.012 -0.020
CF29 0.049 0.037 0.035 0.001 0.006 -0.010
CF30 0.041 0.043 0.041 -0.002 0.000 -0.001
CF31 0.031 0.058 0.050 0.001 -0.018 -0.006
CF32 0.033 0.056 0.046 -0.006 -0.021 -0.008
CF33 0.049 0.051 0.035 -0.023 -0.024 -0.010
CF34 0.052 0.052 0.036 -0.022 -0.021 -0.009
CF35 0.031 0.055 0.042 -0.005 -0.024 -0.007
CF36 0.024 0.058 0.057 0.003 -0.012 0.006
CF37 0.013 0.051 0.057 0.002 -0.017 0.017
CF38 0.026 0.036 0.057 -0.003 0.001 0.022
CF39 0.025 0.033 0.055 -0.003 0.000 0.027
CF40 0.019 0.057 0.056 0.001 -0.016 0.008
CF41 0.043 0.055 0.050 -0.001 -0.009 -0.008
CF42 0.045 0.054 0.056 -0.001 0.000 -0.004
CF43 0.050 0.041 0.040 0.008 0.015 -0.014
CF44 0.044 0.043 0.037 0.010 0.008 -0.017
CF45 0.047 0.045 0.046 0.001 -0.002 -0.011
CF46 0.058 0.043 0.042 -0.021 -0.010 0.001
CF47 0.055 0.051 0.048 -0.001 -0.002 -0.002
CF48 0.056 0.041 0.041 -0.008 0.000 -0.001
CF49 0.053 0.039 0.047 -0.011 0.001 0.007
CF50 0.060 0.031 0.039 -0.022 0.002 0.007
CF51 0.058 0.045 0.043 -0.016 0.000 0.002
CF52 0.059 0.044 0.043 -0.016 0.003 0.004
CF53 0.056 0.042 0.043 -0.014 0.004 0.004
CF54 0.055 0.049 0.049 -0.001 0.008 0.001
CF55 0.057 0.051 0.050 0.003 0.008 0.001
CF56 0.039 0.053 0.043 -0.002 -0.009 -0.008
CF57 0.048 0.045 0.039 0.007 0.009 -0.006
CF58 0.041 0.041 0.035 0.002 0.007 -0.007
CF59 0.037 0.049 0.032 0.004 0.004 -0.011
CF60 0.031 0.052 0.049 -0.002 -0.012 0.000
CC01 0.032 0.039 0.037 -0.003 -0.008 0.001
CC02 0.030 0.040 0.037 -0.002 -0.009 0.000
CC03 0.039 0.042 0.040 0.007 -0.006 -0.002
CC04 0.053 0.041 0.044 0.009 0.001 0.000
CC05 0.035 0.041 0.039 -0.003 -0.009 0.002
CC06 0.033 0.043 0.041 0.001 -0.007 -0.002
CC07 0.028 0.048 0.040 0.001 -0.006 -0.006
CC08 0.023 0.042 0.044 0.012 -0.002 -0.013
CC09 0.046 0.043 0.044 0.013 0.003 -0.006
CC10 0.016 0.044 0.043 0.001 -0.009 -0.008
CC11 0.034 0.036 0.041 -0.007 0.002 0.000
CC12 0.037 0.043 0.043 0.002 -0.001 0.001
CC13 0.043 0.032 0.037 -0.017 0.008 0.017
CC14 0.048 0.034 0.039 -0.020 0.008 0.013
CC15 0.037 0.037 0.041 -0.016 0.006 0.005
CC16 0.039 0.048 0.042 0.011 0.000 -0.009
CC17 0.041 0.050 0.053 -0.007 0.006 -0.005
CC18 0.043 0.045 0.046 -0.001 0.003 -0.003
CC19 0.039 0.040 0.038 0.017 0.000 -0.012
CC20 0.040 0.039 0.031 0.020 0.004 -0.010
CC21 0.054 0.041 0.041 0.008 0.006 -0.002
CC22 0.055 0.044 0.037 0.015 0.007 -0.004
CC23 0.051 0.040 0.038 0.016 0.009 -0.009
CC24 0.051 0.045 0.044 0.006 0.004 -0.005
CC25 0.050 0.048 0.045 0.001 0.003 0.004
CC26 0.044 0.043 0.042 -0.005 -0.004 0.006
CC27 0.046 0.039 0.044 -0.011 0.005 0.006
CC28 0.045 0.034 0.038 -0.012 0.003 0.012
CC29 0.045 0.030 0.037 -0.015 0.007 0.013
CC30 0.038 0.046 0.046 -0.001 -0.004 0.001
CC31 0.029 0.057 0.049 -0.006 -0.016 -0.001
CC32 0.032 0.054 0.046 0.000 -0.015 0.001
CC33 0.036 0.049 0.037 0.015 -0.019 0.010
CC34 0.047 0.050 0.037 0.015 -0.014 0.009
CC35 0.037 0.055 0.044 -0.001 -0.015 0.002
CC36 0.017 0.056 0.055 -0.008 -0.013 -0.010
CC37 0.018 0.052 0.053 -0.003 -0.014 -0.015
CC38 0.021 0.047 0.053 0.005 0.001 -0.023
CC39 0.044 0.047 0.056 0.004 0.002 -0.015
CC40 0.013 0.056 0.056 -0.004 -0.011 -0.013
CC41 0.050 0.051 0.050 -0.002 -0.003 0.006
CC42 0.043 0.051 0.049 -0.003 -0.004 0.003
CC43 0.043 0.036 0.038 -0.011 0.010 0.009
CC44 0.047 0.032 0.039 -0.009 0.010 0.009
CC45 0.056 0.036 0.041 -0.007 0.008 0.013
CC46 0.041 0.039 0.036 0.022 -0.007 0.003
CC47 0.049 0.042 0.046 0.001 0.002 0.010
CC48 0.051 0.046 0.046 -0.003 -0.002 0.015
CC49 0.043 0.042 0.033 0.023 -0.006 0.000
CC50 0.042 0.030 0.034 0.021 0.000 -0.002
CC51 0.053 0.041 0.035 0.017 0.001 0.002
CC52 0.053 0.040 0.037 0.021 0.005 -0.002
CC53 0.052 0.038 0.038 0.019 0.004 -0.003
CC54 0.053 0.049 0.045 0.001 -0.002 0.006
CC55 0.052 0.045 0.043 0.003 0.001 0.005
CC56 0.044 0.053 0.047 -0.002 -0.006 0.003
CC57 0.050 0.039 0.044 -0.007 0.005 0.008
CC58 0.048 0.031 0.038 -0.015 0.009 0.012
CC59 0.051 0.034 0.038 -0.015 0.013 0.012
CC60 0.043 0.053 0.051 -0.004 -0.002 -0.001
CD01 0.032 0.039 0.037 -0.003 -0.008 0.001
CD02 0.030 0.040 0.037 -0.002 -0.009 0.000
CD03 0.039 0.042 0.040 0.007 -0.006 -0.002
CD04 0.053 0.041 0.044 0.009 0.001 0.000
CD05 0.035 0.041 0.039 -0.003 -0.009 0.002
CD06 0.033 0.043 0.041 0.001 -0.007 -0.002
CD07 0.028 0.048 0.040 0.001 -0.006 -0.006
CD08 0.023 0.042 0.044 0.012 -0.002 -0.013
CD09 0.046 0.043 0.044 0.013 0.003 -0.006
CD10 0.016 0.044 0.043 0.001 -0.009 -0.008
CD11 0.034 0.036 0.041 -0.007 0.002 0.000
CD12 0.037 0.043 0.043 0.002 -0.001 0.001
CD13 0.043 0.032 0.037 -0.017 0.008 0.017
CD14 0.048 0.034 0.039 -0.020 0.008 0.013
CD15 0.037 0.037 0.041 -0.016 0.006 0.005
CD16 0.039 0.048 0.042 0.011 0.000 -0.009
CD17 0.041 0.050 0.053 -0.007 0.006 -0.005
CD18 0.043 0.045 0.046 -0.001 0.003 -0.003
CD19 0.039 0.040 0.038 0.017 0.000 -0.012
CD20 0.040 0.039 0.031 0.020 0.004 -0.010
CD21 0.054 0.041 0.041 0.008 0.006 -0.002
CD22 0.055 0.044 0.037 0.015 0.007 -0.004
CD23 0.051 0.040 0.038 0.016 0.009 -0.009
CD24 0.051 0.045 0.044 0.006 0.004 -0.005
CD25 0.050 0.048 0.045 0.001 0.003 0.004
CD26 0.044 0.043 0.042 -0.005 -0.004 0.006
CD27 0.046 0.039 0.044 -0.011 0.005 0.006
CD28 0.045 0.034 0.038 -0.012 0.003 0.012
CD29 0.045 0.030 0.037 -0.015 0.007 0.013
CD30 0.038 0.046 0.046 -0.001 -0.004 0.001
CD31 0.029 0.057 0.049 -0.006 -0.016 -0.001
CD32 0.032 0.054 0.046 0.000 -0.015 0.001
CD33 0.036 0.049 0.037 0.015 -0.019 0.010
CD34 0.047 0.050 0.037 0.015 -0.014 0.009
CD35 0.037 0.055 0.044 -0.001 -0.015 0.002
CD36 0.017 0.056 0.055 -0.008 -0.013 -0.010
CD37 0.018 0.052 0.053 -0.003 -0.014 -0.015
CD38 0.021 0.047 0.053 0.005 0.001 -0.023
CD39 0.044 0.047 0.056 0.004 0.002 -0.015
CD40 0.013 0.056 0.056 -0.004 -0.011 -0.013
CD41 0.050 0.051 0.050 -0.002 -0.003 0.006
CD42 0.043 0.051 0.049 -0.003 -0.004 0.003
CD43 0.043 0.036 0.038 -0.011 0.010 0.009
CD44 0.047 0.032 0.039 -0.009 0.010 0.009
CD45 0.056 0.036 0.041 -0.007 0.008 0.013
CD46 0.041 0.039 0.036 0.022 -0.007 0.003
CD47 0.049 0.042 0.046 0.001 0.002 0.010
CD48 0.051 0.046 0.046 -0.003 -0.002 0.015
CD49 0.043 0.042 0.033 0.023 -0.006 0.000
CD50 0.042 0.030 0.034 0.021 0.000 -0.002
CD51 0.053 0.041 0.035 0.017 0.001 0.002
CD52 0.053 0.040 0.037 0.021 0.005 -0.002
CD53 0.052 0.038 0.038 0.019 0.004 -0.003
CD54 0.053 0.049 0.045 0.001 -0.002 0.006
CD55 0.052 0.045 0.043 0.003 0.001 0.005
CD56 0.044 0.053 0.047 -0.002 -0.006 0.003
CD57 0.050 0.039 0.044 -0.007 0.005 0.008
CD58 0.048 0.031 0.038 -0.015 0.009 0.012
CD59 0.051 0.034 0.038 -0.015 0.013 0.012
CD60 0.043 0.053 0.051 -0.004 -0.002 -0.001
N41 0.118(6) 0.164(7) 0.127(6) 0.032(6) 0.006(5) -0.028(5)
C41 0.081(5) 0.118(6) 0.095(6) -0.016(5) 0.047(4) -0.009(4)
C42 0.082(4) 0.128(6) 0.097(5) 0.036(5) -0.028(4) -0.023(4)
C43 0.086(5) 0.083(5) 0.130(7) -0.002(5) -0.023(5) 0.004(4)
C44 0.057(4) 0.095(5) 0.111(6) -0.026(4) 0.000(4) 0.005(3)
C45 0.074(4) 0.114(6) 0.064(5) -0.006(4) -0.018(3) -0.025(4)
C46 0.080(4) 0.089(5) 0.068(4) -0.035(4) -0.027(3) 0.023(4)
N42 0.069(3) 0.071(4) 0.108(5) 0.028(4) -0.002(3) 0.011(3)
C47 0.152(8) 0.174(9) 0.158(8) 0.012(7) 0.019(7) 0.006(7)
N51 0.075(6) 0.071(6) 0.059(6) -0.010(5) -0.022(5) -0.004(5)
C51 0.054(5) 0.057(6) 0.060(6) 0.000(5) -0.002(5) 0.006(4)
C52 0.053(5) 0.062(6) 0.074(6) -0.003(5) -0.006(5) 0.015(4)
C53 0.072(6) 0.045(5) 0.055(6) 0.002(4) -0.013(5) 0.009(4)
C54 0.052(6) 0.065(6) 0.072(7) 0.006(5) 0.016(5) -0.027(5)
C55 0.029(4) 0.066(5) 0.028(5) 0.009(4) 0.007(3) 0.033(4)
C56 0.043(5) 0.024(4) 0.061(6) 0.022(4) -0.001(4) 0.007(3)
N52 0.059(4) 0.056(4) 0.031(4) -0.024(4) 0.011(3) -0.009(4)
C57 0.055(5) 0.068(6) 0.044(5) -0.011(4) 0.000(4) -0.024(4)
N61 0.058(5) 0.080(6) 0.040(5) -0.009(5) -0.010(4) 0.017(5)
C61 0.043(5) 0.089(7) 0.063(6) -0.007(5) 0.006(4) 0.018(5)
C62 0.057(6) 0.088(7) 0.070(7) 0.019(6) -0.015(5) 0.024(6)
C63 0.044(5) 0.059(5) 0.048(5) -0.023(5) -0.006(4) 0.014(4)
C64 0.149(15) 0.155(15) 0.145(15) -0.006(8) -0.006(8) 0.010(8)
C65 0.058(6) 0.088(7) 0.090(8) -0.015(6) 0.020(6) -0.054(6)
C66 0.093(9) 0.092(9) 0.100(9) 0.024(7) -0.004(7) -0.004(7)
N62 0.022(3) 0.020(3) 0.017(3) 0.000(2) 0.003(2) -0.010(2)
C67 0.032(4) 0.082(6) 0.026(4) -0.025(4) -0.004(3) -0.001(4)

loop_
_atom_type_symbol
_atom_type_description
_atom_type_scat_dispersion_real
_atom_type_scat_dispersion_imag
_atom_type_scat_source
C C 0.0033 0.0016 'International Tables Vol C Tables 4.2.6.8 and 6.1.1.4'
H H 0.0000 0.0000 'International Tables Vol C Tables 4.2.6.8 and 6.1.1.4'
N N 0.0061 0.0033 'International Tables Vol C Tables 4.2.6.8 and 6.1.1.4'
S S 0.1246 0.1234 'International Tables Vol C Tables 4.2.6.8 and 6.1.1.4'

loop_
_geom_angle_atom_site_label_1
_geom_angle_atom_site_label_2
_geom_angle_atom_site_label_3
_geom_angle
_geom_angle_site_symmetry_1
_geom_angle_site_symmetry_3
_geom_angle_publ_flag
C1 S1 C3 93.2(3) . . ?
C4 S2 C1 92.1(3) . . ?
C2 S3 C5 95.7(3) . . ?
C6 S4 C2 95.7(3) . . ?
C3 S5 C7 100.5(3) . . ?
C8 S6 C4 100.5(3) . . ?
C9 S7 C5 101.2(3) . . ?
C6 S8 C10 98.6(3) . . ?
C2 C1 S2 123.2(6) . . ?
C2 C1 S1 119.5(5) . . ?
S2 C1 S1 117.0(4) . . ?
C1 C2 S3 133.2(6) . . ?
C1 C2 S4 117.9(5) . . ?
S3 C2 S4 108.7(3) . . ?
C4 C3 S5 128.9(7) . . ?
C4 C3 S1 112.5(6) . . ?
S5 C3 S1 118.6(4) . . ?
C3 C4 S2 120.3(6) . . ?
C3 C4 S6 126.3(6) . . ?
S2 C4 S6 113.3(3) . . ?
C6 C5 S7 127.4(5) . . ?
C6 C5 S3 120.0(4) . . ?
S7 C5 S3 112.3(3) . . ?
C5 C6 S8 132.6(4) . . ?
C5 C6 S4 115.6(4) . . ?
S8 C6 S4 111.8(3) . . ?
C8 C7 S5 113.1(4) . . ?
C8 C7 H7A 109.0 . . ?
S5 C7 H7A 109.0 . . ?
C8 C7 H7B 109.0 . . ?
S5 C7 H7B 109.0 . . ?
H7A C7 H7B 107.8 . . ?
C7 C8 S6 113.8(5) . . ?
C7 C8 H8A 108.8 . . ?
S6 C8 H8A 108.8 . . ?
C7 C8 H8B 108.8 . . ?
S6 C8 H8B 108.8 . . ?
H8A C8 H8B 107.7 . . ?
C10 C9 S7 114.1(5) . . ?
C10 C9 H9A 108.7 . . ?
S7 C9 H9A 108.7 . . ?
C10 C9 H9B 108.7 . . ?
S7 C9 H9B 108.7 . . ?
H9A C9 H9B 107.6 . . ?
C9 C10 S8 113.7(5) . . ?
C9 C10 H10A 108.8 . . ?
S8 C10 H10A 108.8 . . ?
C9 C10 H10B 108.8 . . ?
S8 C10 H10B 108.8 . . ?
H10A C10 H10B 107.7 . . ?
CA06 CA01 CA02 110.38(13) . . ?
CA06 CA01 CA05 107.61(13) . . ?
CA02 CA01 CA05 100.69(15) . . ?
CA06 CA01 CB01 111.51(18) . . ?
CA02 CA01 CB01 114.85(19) . . ?
CA05 CA01 CB01 111.10(18) . . ?
CA11 CA02 CA03 119.95(11) . . ?
CA11 CA02 CA01 123.32(12) . . ?
CA03 CA02 CA01 110.88(14) . . ?
CA16 CA03 CA04 120.05(11) . . ?
CA16 CA03 CA02 120.19(11) . . ?
CA04 CA03 CA02 107.63(17) . . ?
CA21 CA04 CA03 119.93(11) . . ?
CA21 CA04 CA05 120.19(11) . . ?
CA03 CA04 CA05 108.93(17) . . ?
CA26 CA05 CA04 119.91(11) . . ?
CA26 CA05 CA01 124.38(12) . . ?
CA04 CA05 CA01 108.63(14) . . ?
CA10 CA06 CA07 103.90(15) . . ?
CA10 CA06 CA01 122.58(13) . . ?
CA07 CA06 CA01 125.55(13) . . ?
CA30 CA07 CA08 119.76(11) . . ?
CA30 CA07 CA06 119.98(14) . . ?
CA08 CA07 CA06 112.30(15) . . ?
CA49 CA08 CA09 120.24(11) . . ?
CA49 CA08 CA07 120.26(12) . . ?
CA09 CA08 CA07 104.97(17) . . ?
CA53 CA09 CA08 120.14(11) . . ?
CA53 CA09 CA10 120.11(11) . . ?
CA08 CA09 CA10 108.50(16) . . ?
CA12 CA10 CA06 120.10(14) . . ?
CA12 CA10 CA09 119.86(11) . . ?
CA06 CA10 CA09 110.10(15) . . ?
CA02 CA11 CA15 119.79(11) . . ?
CA02 CA11 CA12 120.03(14) . . ?
CA15 CA11 CA12 110.92(15) . . ?
CA10 CA12 CA13 120.01(12) . . ?
CA10 CA12 CA11 119.74(12) . . ?
CA13 CA12 CA11 105.67(16) . . ?
CA54 CA13 CA14 119.89(11) . . ?
CA54 CA13 CA12 120.05(11) . . ?
CA14 CA13 CA12 108.67(16) . . ?
CA58 CA14 CA15 119.99(11) . . ?
CA58 CA14 CA13 120.23(11) . . ?
CA15 CA14 CA13 109.26(15) . . ?
CA17 CA15 CA14 120.02(11) . . ?
CA17 CA15 CA11 120.14(12) . . ?
CA14 CA15 CA11 105.40(16) . . ?
CA03 CA16 CA17 119.87(11) . . ?
CA03 CA16 CA20 119.98(11) . . ?
CA17 CA16 CA20 108.53(16) . . ?
CA15 CA17 CA16 119.93(11) . . ?
CA15 CA17 CA18 119.98(11) . . ?
CA16 CA17 CA18 108.03(16) . . ?
CA59 CA18 CA17 119.95(11) . . ?
CA59 CA18 CA19 119.95(11) . . ?
CA17 CA18 CA19 107.53(16) . . ?
CA38 CA19 CA18 120.04(11) . . ?
CA38 CA19 CA20 119.86(11) . . ?
CA18 CA19 CA20 108.72(16) . . ?
CA22 CA20 CA16 120.00(11) . . ?
CA22 CA20 CA19 120.07(12) . . ?
CA16 CA20 CA19 107.18(16) . . ?
CA04 CA21 CA25 119.83(11) . . ?
CA04 CA21 CA22 120.06(11) . . ?
CA25 CA21 CA22 108.05(16) . . ?
CA20 CA22 CA21 119.96(11) . . ?
CA20 CA22 CA23 119.94(11) . . ?
CA21 CA22 CA23 109.46(16) . . ?
CA39 CA23 CA24 120.19(12) . . ?
CA39 CA23 CA22 119.93(11) . . ?
CA24 CA23 CA22 105.51(16) . . ?
CA43 CA24 CA25 119.90(11) . . ?
CA43 CA24 CA23 119.78(11) . . ?
CA25 CA24 CA23 110.43(16) . . ?
CA27 CA25 CA21 119.96(11) . . ?
CA27 CA25 CA24 119.99(12) . . ?
CA21 CA25 CA24 106.52(16) . . ?
CA05 CA26 CA30 120.31(14) . . ?
CA05 CA26 CA27 119.84(11) . . ?
CA30 CA26 CA27 106.33(16) . . ?
CA25 CA27 CA28 119.90(11) . . ?
CA25 CA27 CA26 120.14(11) . . ?
CA28 CA27 CA26 111.08(15) . . ?
CA44 CA28 CA27 120.03(12) . . ?
CA44 CA28 CA29 119.98(12) . . ?
CA27 CA28 CA29 104.70(16) . . ?
CA48 CA29 CA28 119.80(11) . . ?
CA48 CA29 CA30 120.18(11) . . ?
CA28 CA29 CA30 110.22(16) . . ?
CA07 CA30 CA26 119.72(12) . . ?
CA07 CA30 CA29 119.80(12) . . ?
CA26 CA30 CA29 107.54(16) . . ?
CA36 CA31 CA35 120.45(13) . . ?
CA36 CA31 CA32 120.05(11) . . ?
CA35 CA31 CA32 107.84(15) . . ?
CA41 CA32 CA33 120.00(11) . . ?
CA41 CA32 CA31 119.82(11) . . ?
CA33 CA32 CA31 107.94(16) . . ?
CA46 CA33 CA32 120.09(11) . . ?
CA46 CA33 CA34 120.00(11) . . ?
CA32 CA33 CA34 108.22(16) . . ?
CA51 CA34 CA35 120.00(11) . . ?
CA51 CA34 CA33 119.94(11) . . ?
CA35 CA34 CA33 107.58(16) . . ?
CA56 CA35 CA31 119.56(14) . . ?
CA56 CA35 CA34 120.06(11) . . ?
CA31 CA35 CA34 108.42(16) . . ?
CA31 CA36 CA40 120.04(11) . . ?
CA31 CA36 CA37 119.87(11) . . ?
CA40 CA36 CA37 107.55(16) . . ?
CA60 CA37 CA38 119.98(11) . . ?
CA60 CA37 CA36 119.75(12) . . ?
CA38 CA37 CA36 108.56(16) . . ?
CA19 CA38 CA39 120.05(11) . . ?
CA19 CA38 CA37 120.02(11) . . ?
CA39 CA38 CA37 107.53(16) . . ?
CA23 CA39 CA38 120.07(11) . . ?
CA23 CA39 CA40 119.93(11) . . ?
CA38 CA39 CA40 108.26(17) . . ?
CA42 CA40 CA36 119.93(11) . . ?
CA42 CA40 CA39 119.90(11) . . ?
CA36 CA40 CA39 108.10(16) . . ?
CA32 CA41 CA42 120.14(11) . . ?
CA32 CA41 CA45 119.92(11) . . ?
CA42 CA41 CA45 107.01(16) . . ?
CA40 CA42 CA41 119.97(11) . . ?
CA40 CA42 CA43 120.11(11) . . ?
CA41 CA42 CA43 109.63(16) . . ?
CA24 CA43 CA44 120.00(12) . . ?
CA24 CA43 CA42 119.92(12) . . ?
CA44 CA43 CA42 106.32(16) . . ?
CA28 CA44 CA45 120.03(11) . . ?
CA28 CA44 CA43 119.93(11) . . ?
CA45 CA44 CA43 109.06(16) . . ?
CA47 CA45 CA44 119.96(11) . . ?
CA47 CA45 CA41 120.06(11) . . ?
CA44 CA45 CA41 107.96(16) . . ?
CA33 CA46 CA50 120.02(11) . . ?
CA33 CA46 CA47 119.94(11) . . ?
CA50 CA46 CA47 107.18(16) . . ?
CA45 CA47 CA48 120.00(11) . . ?
CA45 CA47 CA46 119.97(11) . . ?
CA48 CA47 CA46 108.18(16) . . ?
CA29 CA48 CA47 120.08(11) . . ?
CA29 CA48 CA49 119.81(11) . . ?
CA47 CA48 CA49 108.63(16) . . ?
CA08 CA49 CA48 119.95(11) . . ?
CA08 CA49 CA50 119.71(11) . . ?
CA48 CA49 CA50 106.78(16) . . ?
CA52 CA50 CA46 119.97(11) . . ?
CA52 CA50 CA49 120.01(11) . . ?
CA46 CA50 CA49 109.20(16) . . ?
CA34 CA51 CA55 119.89(11) . . ?
CA34 CA51 CA52 119.94(11) . . ?
CA55 CA51 CA52 110.71(16) . . ?
CA50 CA52 CA51 120.00(12) . . ?
CA50 CA52 CA53 120.06(12) . . ?
CA51 CA52 CA53 105.39(16) . . ?
CA09 CA53 CA54 120.06(11) . . ?
CA09 CA53 CA52 119.74(11) . . ?
CA54 CA53 CA52 109.36(16) . . ?
CA13 CA54 CA53 119.84(11) . . ?
CA13 CA54 CA55 119.89(11) . . ?
CA53 CA54 CA55 108.33(16) . . ?
CA57 CA55 CA54 120.17(11) . . ?
CA57 CA55 CA51 120.01(12) . . ?
CA54 CA55 CA51 106.13(16) . . ?
CA35 CA56 CA60 120.33(13) . . ?
CA35 CA56 CA57 119.91(11) . . ?
CA60 CA56 CA57 109.22(16) . . ?
CA55 CA57 CA56 120.04(11) . . ?
CA55 CA57 CA58 119.95(11) . . ?
CA56 CA57 CA58 107.40(16) . . ?
CA14 CA58 CA59 119.97(11) . . ?
CA14 CA58 CA57 119.87(11) . . ?
CA59 CA58 CA57 107.70(16) . . ?
CA18 CA59 CA58 120.01(11) . . ?
CA18 CA59 CA60 119.99(11) . . ?
CA58 CA59 CA60 108.94(16) . . ?
CA37 CA60 CA56 120.02(12) . . ?
CA37 CA60 CA59 119.99(11) . . ?
CA56 CA60 CA59 106.71(16) . . ?
CB06 CB01 CB02 110.45(17) . . ?
CB06 CB01 CB05 107.58(16) . . ?
CB02 CB01 CB05 100.73(15) . . ?
CB06 CB01 CA01 113.39(19) . . ?
CB02 CB01 CA01 110.91(19) . . ?
CB05 CB01 CA01 113.05(19) . . ?
CB11 CB02 CB03 119.96(17) . . ?
CB11 CB02 CB01 123.21(17) . . ?
CB03 CB02 CB01 110.88(15) . . ?
CB16 CB03 CB04 120.03(19) . . ?
CB16 CB03 CB02 120.53(18) . . ?
CB04 CB03 CB02 107.70(18) . . ?
CB21 CB04 CB03 119.83(19) . . ?
CB21 CB04 CB05 120.59(18) . . ?
CB03 CB04 CB05 108.99(17) . . ?
CB26 CB05 CB04 119.65(17) . . ?
CB26 CB05 CB01 124.27(17) . . ?
CB04 CB05 CB01 108.61(15) . . ?
CB10 CB06 CB07 103.85(15) . . ?
CB10 CB06 CB01 122.45(17) . . ?
CB07 CB06 CB01 125.62(17) . . ?
CB30 CB07 CB08 119.42(18) . . ?
CB30 CB07 CB06 120.09(19) . . ?
CB08 CB07 CB06 112.29(16) . . ?
CB49 CB08 CB09 120.46(19) . . ?
CB49 CB08 CB07 120.70(19) . . ?
CB09 CB08 CB07 105.01(17) . . ?
CB53 CB09 CB08 120.32(19) . . ?
CB53 CB09 CB10 120.34(18) . . ?
CB08 CB09 CB10 108.55(17) . . ?
CB12 CB10 CB06 120.35(19) . . ?
CB12 CB10 CB09 119.71(18) . . ?
CB06 CB10 CB09 110.10(16) . . ?
CB02 CB11 CB15 119.48(18) . . ?
CB02 CB11 CB12 120.13(19) . . ?
CB15 CB11 CB12 110.97(16) . . ?
CB10 CB12 CB13 120.03(19) . . ?
CB10 CB12 CB11 119.55(19) . . ?
CB13 CB12 CB11 105.65(16) . . ?
CB54 CB13 CB14 119.82(19) . . ?
CB54 CB13 CB12 120.11(18) . . ?
CB14 CB13 CB12 108.60(16) . . ?
CB58 CB14 CB15 119.90(18) . . ?
CB58 CB14 CB13 120.32(18) . . ?
CB15 CB14 CB13 109.37(16) . . ?
CB17 CB15 CB14 120.18(19) . . ?
CB17 CB15 CB11 120.52(19) . . ?
CB14 CB15 CB11 105.35(16) . . ?
CB03 CB16 CB17 119.58(18) . . ?
CB03 CB16 CB20 120.01(18) . . ?
CB17 CB16 CB20 108.61(16) . . ?
CB15 CB17 CB16 119.83(18) . . ?
CB15 CB17 CB18 119.92(18) . . ?
CB16 CB17 CB18 107.97(17) . . ?
CB59 CB18 CB17 119.89(19) . . ?
CB59 CB18 CB19 119.77(19) . . ?
CB17 CB18 CB19 107.60(17) . . ?
CB38 CB19 CB18 120.27(18) . . ?
CB38 CB19 CB20 119.68(18) . . ?
CB18 CB19 CB20 108.73(17) . . ?
CB22 CB20 CB16 120.07(19) . . ?
CB22 CB20 CB19 120.13(19) . . ?
CB16 CB20 CB19 107.09(16) . . ?
CB04 CB21 CB25 119.68(18) . . ?
CB04 CB21 CB22 120.35(18) . . ?
CB25 CB21 CB22 108.15(16) . . ?
CB20 CB22 CB21 119.70(18) . . ?
CB20 CB22 CB23 119.95(18) . . ?
CB21 CB22 CB23 109.35(16) . . ?
CB39 CB23 CB24 120.52(19) . . ?
CB39 CB23 CB22 119.86(19) . . ?
CB24 CB23 CB22 105.57(17) . . ?
CB43 CB24 CB25 119.81(18) . . ?
CB43 CB24 CB23 119.59(18) . . ?
CB25 CB24 CB23 110.37(17) . . ?
CB27 CB25 CB21 119.79(19) . . ?
CB27 CB25 CB24 120.09(19) . . ?
CB21 CB25 CB24 106.54(17) . . ?
CB05 CB26 CB30 120.6(2) . . ?
CB05 CB26 CB27 119.69(18) . . ?
CB30 CB26 CB27 106.37(17) . . ?
CB25 CB27 CB28 119.79(18) . . ?
CB25 CB27 CB26 120.43(18) . . ?
CB28 CB27 CB26 110.99(16) . . ?
CB44 CB28 CB27 120.28(19) . . ?
CB44 CB28 CB29 120.20(19) . . ?
CB27 CB28 CB29 104.88(17) . . ?
CB48 CB29 CB28 119.70(18) . . ?
CB48 CB29 CB30 120.43(18) . . ?
CB28 CB29 CB30 110.08(16) . . ?
CB07 CB30 CB26 119.46(19) . . ?
CB07 CB30 CB29 119.83(19) . . ?
CB26 CB30 CB29 107.56(17) . . ?
CB36 CB31 CB35 120.38(18) . . ?
CB36 CB31 CB32 120.03(18) . . ?
CB35 CB31 CB32 107.79(16) . . ?
CB41 CB32 CB33 119.98(18) . . ?
CB41 CB32 CB31 119.74(18) . . ?
CB33 CB32 CB31 107.99(16) . . ?
CB46 CB33 CB32 120.18(18) . . ?
CB46 CB33 CB34 120.16(19) . . ?
CB32 CB33 CB34 108.16(17) . . ?
CB51 CB34 CB35 119.97(19) . . ?
CB51 CB34 CB33 119.78(19) . . ?
CB35 CB34 CB33 107.63(17) . . ?
CB56 CB35 CB31 119.44(19) . . ?
CB56 CB35 CB34 120.32(19) . . ?
CB31 CB35 CB34 108.43(16) . . ?
CB31 CB36 CB40 120.11(18) . . ?
CB31 CB36 CB37 120.00(18) . . ?
CB40 CB36 CB37 107.58(16) . . ?
CB60 CB37 CB38 119.81(18) . . ?
CB60 CB37 CB36 119.71(19) . . ?
CB38 CB37 CB36 108.57(17) . . ?
CB19 CB38 CB39 120.15(19) . . ?
CB19 CB38 CB37 119.97(19) . . ?
CB39 CB38 CB37 107.48(17) . . ?
CB23 CB39 CB38 120.17(19) . . ?
CB23 CB39 CB40 119.82(18) . . ?
CB38 CB39 CB40 108.32(17) . . ?
CB42 CB40 CB36 119.89(19) . . ?
CB42 CB40 CB39 119.74(19) . . ?
CB36 CB40 CB39 108.04(17) . . ?
CB32 CB41 CB42 120.29(19) . . ?
CB32 CB41 CB45 119.96(19) . . ?
CB42 CB41 CB45 107.11(17) . . ?
CB40 CB42 CB41 119.89(18) . . ?
CB40 CB42 CB43 120.38(18) . . ?
CB41 CB42 CB43 109.59(17) . . ?
CB24 CB43 CB42 119.80(19) . . ?
CB24 CB43 CB44 120.09(19) . . ?
CB42 CB43 CB44 106.41(17) . . ?
CB28 CB44 CB45 119.85(18) . . ?
CB28 CB44 CB43 119.72(18) . . ?
CB45 CB44 CB43 108.98(16) . . ?
CB47 CB45 CB44 120.03(19) . . ?
CB47 CB45 CB41 119.97(19) . . ?
CB44 CB45 CB41 107.90(16) . . ?
CB33 CB46 CB50 119.98(19) . . ?
CB33 CB46 CB47 119.81(19) . . ?
CB50 CB46 CB47 107.14(17) . . ?
CB45 CB47 CB48 120.07(19) . . ?
CB45 CB47 CB46 120.07(19) . . ?
CB48 CB47 CB46 108.20(17) . . ?
CB29 CB48 CB47 120.04(19) . . ?
CB29 CB48 CB49 119.51(18) . . ?
CB47 CB48 CB49 108.67(17) . . ?
CB08 CB49 CB48 119.90(19) . . ?
CB08 CB49 CB50 119.35(18) . . ?
CB48 CB49 CB50 106.70(17) . . ?
CB52 CB50 CB46 119.86(19) . . ?
CB52 CB50 CB49 120.12(18) . . ?
CB46 CB50 CB49 109.25(16) . . ?
CB34 CB51 CB52 119.89(18) . . ?
CB34 CB51 CB55 119.72(18) . . ?
CB52 CB51 CB55 110.71(16) . . ?
CB50 CB52 CB51 120.23(19) . . ?
CB50 CB52 CB53 120.15(19) . . ?
CB51 CB52 CB53 105.45(17) . . ?
CB09 CB53 CB54 119.99(18) . . ?
CB09 CB53 CB52 119.50(18) . . ?
CB54 CB53 CB52 109.35(17) . . ?
CB13 CB54 CB53 119.75(19) . . ?
CB13 CB54 CB55 119.88(18) . . ?
CB53 CB54 CB55 108.30(17) . . ?
CB57 CB55 CB51 120.13(19) . . ?
CB57 CB55 CB54 120.07(19) . . ?
CB51 CB55 CB54 106.14(17) . . ?
CB35 CB56 CB60 120.55(19) . . ?
CB35 CB56 CB57 119.66(18) . . ?
CB60 CB56 CB57 109.21(16) . . ?
CB55 CB57 CB58 120.16(18) . . ?
CB55 CB57 CB56 120.11(19) . . ?
CB58 CB57 CB56 107.41(17) . . ?
CB14 CB58 CB57 119.73(19) . . ?
CB14 CB58 CB59 119.96(19) . . ?
CB57 CB58 CB59 107.74(16) . . ?
CB18 CB59 CB60 119.98(18) . . ?
CB18 CB59 CB58 120.09(18) . . ?
CB60 CB59 CB58 108.87(17) . . ?
CB37 CB60 CB56 119.89(19) . . ?
CB37 CB60 CB59 120.16(19) . . ?
CB56 CB60 CB59 106.75(17) . . ?
CG06 CG01 CG02 110.6(2) . . ?
CG06 CG01 CG05 107.66(19) . . ?
CG02 CG01 CG05 100.65(18) . . ?
CG06 CG01 CH01 112.0(2) . . ?
CG02 CG01 CH01 114.7(2) . . ?
CG05 CG01 CH01 110.5(2) . . ?
CG11 CG02 CG03 120.0(2) . . ?
CG11 CG02 CG01 123.2(2) . . ?
CG03 CG02 CG01 110.84(18) . . ?
CG16 CG03 CG04 119.9(2) . . ?
CG16 CG03 CG02 120.4(2) . . ?
CG04 CG03 CG02 107.7(2) . . ?
CG21 CG04 CG03 120.0(2) . . ?
CG21 CG04 CG05 120.4(2) . . ?
CG03 CG04 CG05 108.9(2) . . ?
CG26 CG05 CG04 120.0(2) . . ?
CG26 CG05 CG01 124.2(2) . . ?
CG04 CG05 CG01 108.70(17) . . ?
CG10 CG06 CG07 103.68(18) . . ?
CG10 CG06 CG01 122.4(2) . . ?
CG07 CG06 CG01 125.5(2) . . ?
CG30 CG07 CG08 119.5(2) . . ?
CG30 CG07 CG06 120.0(2) . . ?
CG08 CG07 CG06 112.42(19) . . ?
CG49 CG08 CG09 120.3(2) . . ?
CG49 CG08 CG07 120.6(2) . . ?
CG09 CG08 CG07 104.9(2) . . ?
CG53 CG09 CG08 120.2(2) . . ?
CG53 CG09 CG10 120.3(2) . . ?
CG08 CG09 CG10 108.6(2) . . ?
CG12 CG10 CG06 120.3(2) . . ?
CG12 CG10 CG09 119.7(2) . . ?
CG06 CG10 CG09 110.21(19) . . ?
CG02 CG11 CG15 119.5(2) . . ?
CG02 CG11 CG12 120.2(2) . . ?
CG15 CG11 CG12 110.85(19) . . ?
CG10 CG12 CG13 120.0(2) . . ?
CG10 CG12 CG11 119.5(2) . . ?
CG13 CG12 CG11 105.7(2) . . ?
CG54 CG13 CG14 119.7(2) . . ?
CG54 CG13 CG12 120.2(2) . . ?
CG14 CG13 CG12 108.6(2) . . ?
CG58 CG14 CG15 120.1(2) . . ?
CG58 CG14 CG13 120.5(2) . . ?
CG15 CG14 CG13 109.26(19) . . ?
CG17 CG15 CG14 120.0(2) . . ?
CG17 CG15 CG11 120.5(2) . . ?
CG14 CG15 CG11 105.50(19) . . ?
CG03 CG16 CG17 119.7(2) . . ?
CG03 CG16 CG20 120.0(2) . . ?
CG17 CG16 CG20 108.6(2) . . ?
CG15 CG17 CG16 119.9(2) . . ?
CG15 CG17 CG18 119.9(2) . . ?
CG16 CG17 CG18 108.0(2) . . ?
CG59 CG18 CG17 120.1(2) . . ?
CG59 CG18 CG19 119.8(2) . . ?
CG17 CG18 CG19 107.6(2) . . ?
CG38 CG19 CG18 120.2(2) . . ?
CG38 CG19 CG20 119.7(2) . . ?
CG18 CG19 CG20 108.7(2) . . ?
CG22 CG20 CG16 120.3(2) . . ?
CG22 CG20 CG19 120.1(2) . . ?
CG16 CG20 CG19 107.14(19) . . ?
CG04 CG21 CG25 119.6(2) . . ?
CG04 CG21 CG22 120.3(2) . . ?
CG25 CG21 CG22 108.1(2) . . ?
CG20 CG22 CG21 119.6(2) . . ?
CG20 CG22 CG23 120.0(2) . . ?
CG21 CG22 CG23 109.45(19) . . ?
CG39 CG23 CG24 120.3(2) . . ?
CG39 CG23 CG22 119.8(2) . . ?
CG24 CG23 CG22 105.5(2) . . ?
CG43 CG24 CG25 119.7(2) . . ?
CG43 CG24 CG23 119.8(2) . . ?
CG25 CG24 CG23 110.4(2) . . ?
CG27 CG25 CG21 120.0(2) . . ?
CG27 CG25 CG24 120.0(2) . . ?
CG21 CG25 CG24 106.6(2) . . ?
CG05 CG26 CG30 120.6(2) . . ?
CG05 CG26 CG27 119.5(2) . . ?
CG30 CG26 CG27 106.4(2) . . ?
CG25 CG27 CG28 120.0(2) . . ?
CG25 CG27 CG26 120.4(2) . . ?
CG28 CG27 CG26 110.98(19) . . ?
CG44 CG28 CG27 120.0(2) . . ?
CG44 CG28 CG29 120.2(2) . . ?
CG27 CG28 CG29 104.8(2) . . ?
CG48 CG29 CG28 119.7(2) . . ?
CG48 CG29 CG30 120.3(2) . . ?
CG28 CG29 CG30 110.1(2) . . ?
CG07 CG30 CG26 119.5(2) . . ?
CG07 CG30 CG29 119.9(2) . . ?
CG26 CG30 CG29 107.5(2) . . ?
CG36 CG31 CG35 120.5(2) . . ?
CG36 CG31 CG32 120.1(2) . . ?
CG35 CG31 CG32 107.82(19) . . ?
CG41 CG32 CG33 120.0(2) . . ?
CG41 CG32 CG31 119.7(2) . . ?
CG33 CG32 CG31 108.01(19) . . ?
CG46 CG33 CG32 120.2(2) . . ?
CG46 CG33 CG34 120.2(2) . . ?
CG32 CG33 CG34 108.1(2) . . ?
CG51 CG34 CG35 119.9(2) . . ?
CG51 CG34 CG33 119.7(2) . . ?
CG35 CG34 CG33 107.6(2) . . ?
CG56 CG35 CG31 119.4(2) . . ?
CG56 CG35 CG34 120.3(2) . . ?
CG31 CG35 CG34 108.4(2) . . ?
CG31 CG36 CG40 120.0(2) . . ?
CG31 CG36 CG37 119.9(2) . . ?
CG40 CG36 CG37 107.46(19) . . ?
CG60 CG37 CG38 119.9(2) . . ?
CG60 CG37 CG36 119.8(2) . . ?
CG38 CG37 CG36 108.6(2) . . ?
CG19 CG38 CG39 120.2(2) . . ?
CG19 CG38 CG37 120.1(2) . . ?
CG39 CG38 CG37 107.5(2) . . ?
CG23 CG39 CG38 120.1(2) . . ?
CG23 CG39 CG40 119.8(2) . . ?
CG38 CG39 CG40 108.3(2) . . ?
CG42 CG40 CG36 119.9(2) . . ?
CG42 CG40 CG39 120.0(2) . . ?
CG36 CG40 CG39 108.1(2) . . ?
CG32 CG41 CG42 120.3(2) . . ?
CG32 CG41 CG45 119.9(2) . . ?
CG42 CG41 CG45 107.1(2) . . ?
CG40 CG42 CG41 119.9(2) . . ?
CG40 CG42 CG43 120.2(2) . . ?
CG41 CG42 CG43 109.6(2) . . ?
CG24 CG43 CG44 120.2(2) . . ?
CG24 CG43 CG42 119.8(2) . . ?
CG44 CG43 CG42 106.4(2) . . ?
CG28 CG44 CG43 119.8(2) . . ?
CG28 CG44 CG45 119.9(2) . . ?
CG43 CG44 CG45 108.98(19) . . ?
CG47 CG45 CG41 120.0(2) . . ?
CG47 CG45 CG44 119.9(2) . . ?
CG41 CG45 CG44 107.9(2) . . ?
CG33 CG46 CG50 120.0(2) . . ?
CG33 CG46 CG47 119.8(2) . . ?
CG50 CG46 CG47 107.1(2) . . ?
CG45 CG47 CG48 120.1(2) . . ?
CG45 CG47 CG46 120.0(2) . . ?
CG48 CG47 CG46 108.2(2) . . ?
CG29 CG48 CG47 120.1(2) . . ?
CG29 CG48 CG49 119.6(2) . . ?
CG47 CG48 CG49 108.8(2) . . ?
CG08 CG49 CG48 120.0(2) . . ?
CG08 CG49 CG50 119.6(2) . . ?
CG48 CG49 CG50 106.7(2) . . ?
CG52 CG50 CG46 119.7(2) . . ?
CG52 CG50 CG49 119.9(2) . . ?
CG46 CG50 CG49 109.21(19) . . ?
CG34 CG51 CG52 119.9(2) . . ?
CG34 CG51 CG55 119.8(2) . . ?
CG52 CG51 CG55 110.75(19) . . ?
CG50 CG52 CG51 120.3(2) . . ?
CG50 CG52 CG53 120.1(2) . . ?
CG51 CG52 CG53 105.5(2) . . ?
CG09 CG53 CG54 120.1(2) . . ?
CG09 CG53 CG52 119.7(2) . . ?
CG54 CG53 CG52 109.3(2) . . ?
CG13 CG54 CG53 119.5(2) . . ?
CG13 CG54 CG55 119.9(2) . . ?
CG53 CG54 CG55 108.3(2) . . ?
CG57 CG55 CG51 120.1(2) . . ?
CG57 CG55 CG54 120.2(2) . . ?
CG51 CG55 CG54 106.1(2) . . ?
CG35 CG56 CG60 120.6(2) . . ?
CG35 CG56 CG57 119.7(2) . . ?
CG60 CG56 CG57 109.2(2) . . ?
CG55 CG57 CG58 120.0(2) . . ?
CG55 CG57 CG56 120.1(2) . . ?
CG58 CG57 CG56 107.4(2) . . ?
CG14 CG58 CG57 119.8(2) . . ?
CG14 CG58 CG59 120.0(2) . . ?
CG57 CG58 CG59 107.9(2) . . ?
CG18 CG59 CG58 119.9(2) . . ?
CG18 CG59 CG60 120.1(2) . . ?
CG58 CG59 CG60 108.8(2) . . ?
CG37 CG60 CG56 119.9(2) . . ?
CG37 CG60 CG59 120.0(2) . . ?
CG56 CG60 CG59 106.8(2) . . ?
CH06 CH01 CH02 110.5(2) . . ?
CH06 CH01 CH05 107.54(19) . . ?
CH02 CH01 CH05 100.83(18) . . ?
CH06 CH01 CG01 113.4(2) . . ?
CH02 CH01 CG01 111.4(2) . . ?
CH05 CH01 CG01 112.4(2) . . ?
CH11 CH02 CH03 119.8(2) . . ?
CH11 CH02 CH01 123.4(2) . . ?
CH03 CH02 CH01 110.76(18) . . ?
CH16 CH03 CH04 119.9(2) . . ?
CH16 CH03 CH02 120.4(2) . . ?
CH04 CH03 CH02 107.7(2) . . ?
CH21 CH04 CH03 120.0(2) . . ?
CH21 CH04 CH05 120.3(2) . . ?
CH03 CH04 CH05 109.0(2) . . ?
CH26 CH05 CH04 120.0(2) . . ?
CH26 CH05 CH01 124.3(2) . . ?
CH04 CH05 CH01 108.54(17) . . ?
CH10 CH06 CH07 103.77(18) . . ?
CH10 CH06 CH01 122.4(2) . . ?
CH07 CH06 CH01 125.5(2) . . ?
CH30 CH07 CH08 119.5(2) . . ?
CH30 CH07 CH06 120.1(2) . . ?
CH08 CH07 CH06 112.32(19) . . ?
CH49 CH08 CH09 120.3(2) . . ?
CH49 CH08 CH07 120.7(2) . . ?
CH09 CH08 CH07 105.0(2) . . ?
CH53 CH09 CH08 120.3(2) . . ?
CH53 CH09 CH10 120.3(2) . . ?
CH08 CH09 CH10 108.5(2) . . ?
CH12 CH10 CH06 120.5(2) . . ?
CH12 CH10 CH09 119.7(2) . . ?
CH06 CH10 CH09 110.17(19) . . ?
CH02 CH11 CH15 119.6(2) . . ?
CH02 CH11 CH12 120.1(2) . . ?
CH15 CH11 CH12 110.85(19) . . ?
CH10 CH12 CH13 120.0(2) . . ?
CH10 CH12 CH11 119.5(2) . . ?
CH13 CH12 CH11 105.7(2) . . ?
CH54 CH13 CH14 119.8(2) . . ?
CH54 CH13 CH12 120.2(2) . . ?
CH14 CH13 CH12 108.6(2) . . ?
CH58 CH14 CH15 120.0(2) . . ?
CH58 CH14 CH13 120.4(2) . . ?
CH15 CH14 CH13 109.31(19) . . ?
CH17 CH15 CH14 120.0(2) . . ?
CH17 CH15 CH11 120.4(2) . . ?
CH14 CH15 CH11 105.45(19) . . ?
CH03 CH16 CH17 119.7(2) . . ?
CH03 CH16 CH20 120.0(2) . . ?
CH17 CH16 CH20 108.64(19) . . ?
CH15 CH17 CH16 119.8(2) . . ?
CH15 CH17 CH18 120.0(2) . . ?
CH16 CH17 CH18 108.0(2) . . ?
CH59 CH18 CH17 119.9(2) . . ?
CH59 CH18 CH19 119.8(2) . . ?
CH17 CH18 CH19 107.5(2) . . ?
CH38 CH19 CH18 120.2(2) . . ?
CH38 CH19 CH20 119.7(2) . . ?
CH18 CH19 CH20 108.8(2) . . ?
CH22 CH20 CH16 120.1(2) . . ?
CH22 CH20 CH19 120.1(2) . . ?
CH16 CH20 CH19 107.06(19) . . ?
CH04 CH21 CH25 119.7(2) . . ?
CH04 CH21 CH22 120.2(2) . . ?
CH25 CH21 CH22 108.2(2) . . ?
CH20 CH22 CH21 119.7(2) . . ?
CH20 CH22 CH23 120.0(2) . . ?
CH21 CH22 CH23 109.39(19) . . ?
CH39 CH23 CH22 119.9(2) . . ?
CH39 CH23 CH24 120.5(2) . . ?
CH22 CH23 CH24 105.53(19) . . ?
CH43 CH24 CH25 119.8(2) . . ?
CH43 CH24 CH23 119.7(2) . . ?
CH25 CH24 CH23 110.4(2) . . ?
CH27 CH25 CH21 119.9(2) . . ?
CH27 CH25 CH24 120.0(2) . . ?
CH21 CH25 CH24 106.5(2) . . ?
CH05 CH26 CH30 120.6(2) . . ?
CH05 CH26 CH27 119.7(2) . . ?
CH30 CH26 CH27 106.5(2) . . ?
CH25 CH27 CH28 120.0(2) . . ?
CH25 CH27 CH26 120.3(2) . . ?
CH28 CH27 CH26 110.88(19) . . ?
CH44 CH28 CH27 120.1(2) . . ?
CH44 CH28 CH29 120.2(2) . . ?
CH27 CH28 CH29 104.9(2) . . ?
CH48 CH29 CH28 119.8(2) . . ?
CH48 CH29 CH30 120.4(2) . . ?
CH28 CH29 CH30 110.10(19) . . ?
CH07 CH30 CH26 119.5(2) . . ?
CH07 CH30 CH29 119.8(2) . . ?
CH26 CH30 CH29 107.5(2) . . ?
CH36 CH31 CH35 120.4(2) . . ?
CH36 CH31 CH32 120.0(2) . . ?
CH35 CH31 CH32 107.79(19) . . ?
CH41 CH32 CH33 120.0(2) . . ?
CH41 CH32 CH31 119.8(2) . . ?
CH33 CH32 CH31 108.04(19) . . ?
CH46 CH33 CH32 120.2(2) . . ?
CH46 CH33 CH34 120.2(2) . . ?
CH32 CH33 CH34 108.1(2) . . ?
CH51 CH34 CH35 119.9(2) . . ?
CH51 CH34 CH33 119.8(2) . . ?
CH35 CH34 CH33 107.6(2) . . ?
CH56 CH35 CH31 119.4(2) . . ?
CH56 CH35 CH34 120.3(2) . . ?
CH31 CH35 CH34 108.4(2) . . ?
CH31 CH36 CH40 120.0(2) . . ?
CH31 CH36 CH37 119.9(2) . . ?
CH40 CH36 CH37 107.50(19) . . ?
CH60 CH37 CH38 119.9(2) . . ?
CH60 CH37 CH36 119.8(2) . . ?
CH38 CH37 CH36 108.6(2) . . ?
CH19 CH38 CH39 120.1(2) . . ?
CH19 CH38 CH37 120.0(2) . . ?
CH39 CH38 CH37 107.5(2) . . ?
CH23 CH39 CH38 120.2(2) . . ?
CH23 CH39 CH40 119.7(2) . . ?
CH38 CH39 CH40 108.3(2) . . ?
CH42 CH40 CH36 120.0(2) . . ?
CH42 CH40 CH39 119.9(2) . . ?
CH36 CH40 CH39 108.1(2) . . ?
CH32 CH41 CH42 120.2(2) . . ?
CH32 CH41 CH45 119.9(2) . . ?
CH42 CH41 CH45 107.1(2) . . ?
CH40 CH42 CH41 119.9(2) . . ?
CH40 CH42 CH43 120.3(2) . . ?
CH41 CH42 CH43 109.6(2) . . ?
CH24 CH43 CH42 119.7(2) . . ?
CH24 CH43 CH44 120.1(2) . . ?
CH42 CH43 CH44 106.3(2) . . ?
CH28 CH44 CH45 119.8(2) . . ?
CH28 CH44 CH43 119.8(2) . . ?
CH45 CH44 CH43 109.05(19) . . ?
CH47 CH45 CH44 120.0(2) . . ?
CH47 CH45 CH41 120.1(2) . . ?
CH44 CH45 CH41 107.89(19) . . ?
CH33 CH46 CH50 120.0(2) . . ?
CH33 CH46 CH47 119.8(2) . . ?
CH50 CH46 CH47 107.1(2) . . ?
CH45 CH47 CH48 120.1(2) . . ?
CH45 CH47 CH46 120.0(2) . . ?
CH48 CH47 CH46 108.2(2) . . ?
CH29 CH48 CH47 120.0(2) . . ?
CH29 CH48 CH49 119.7(2) . . ?
CH47 CH48 CH49 108.7(2) . . ?
CH08 CH49 CH48 119.8(2) . . ?
CH08 CH49 CH50 119.5(2) . . ?
CH48 CH49 CH50 106.7(2) . . ?
CH52 CH50 CH46 119.8(2) . . ?
CH52 CH50 CH49 120.0(2) . . ?
CH46 CH50 CH49 109.28(19) . . ?
CH34 CH51 CH52 119.9(2) . . ?
CH34 CH51 CH55 119.8(2) . . ?
CH52 CH51 CH55 110.7(2) . . ?
CH50 CH52 CH51 120.3(2) . . ?
CH50 CH52 CH53 120.1(2) . . ?
CH51 CH52 CH53 105.5(2) . . ?
CH09 CH53 CH54 120.1(2) . . ?
CH09 CH53 CH52 119.6(2) . . ?
CH54 CH53 CH52 109.3(2) . . ?
CH13 CH54 CH53 119.6(2) . . ?
CH13 CH54 CH55 119.8(2) . . ?
CH53 CH54 CH55 108.3(2) . . ?
CH57 CH55 CH51 120.2(2) . . ?
CH57 CH55 CH54 120.1(2) . . ?
CH51 CH55 CH54 106.1(2) . . ?
CH35 CH56 CH60 120.5(2) . . ?
CH35 CH56 CH57 119.8(2) . . ?
CH60 CH56 CH57 109.19(19) . . ?
CH55 CH57 CH58 120.2(2) . . ?
CH55 CH57 CH56 120.0(2) . . ?
CH58 CH57 CH56 107.4(2) . . ?
CH14 CH58 CH57 119.7(2) . . ?
CH14 CH58 CH59 120.0(2) . . ?
CH57 CH58 CH59 107.7(2) . . ?
CH18 CH59 CH58 120.0(2) . . ?
CH18 CH59 CH60 120.0(2) . . ?
CH58 CH59 CH60 108.9(2) . . ?
CH37 CH60 CH56 119.9(2) . . ?
CH37 CH60 CH59 120.1(2) . . ?
CH56 CH60 CH59 106.8(2) . . ?
CE06 CE01 CE02 110.5(3) . . ?
CE06 CE01 CE05 108.0(2) . . ?
CE02 CE01 CE05 100.6(2) . . ?
CE06 CE01 CF01 111.7(3) . . ?
CE02 CE01 CF01 114.3(3) . . ?
CE05 CE01 CF01 111.1(3) . . ?
CE11 CE02 CE03 120.4(3) . . ?
CE11 CE02 CE01 123.5(3) . . ?
CE03 CE02 CE01 111.0(2) . . ?
CE16 CE03 CE02 120.1(3) . . ?
CE16 CE03 CE04 120.0(3) . . ?
CE02 CE03 CE04 107.6(2) . . ?
CE21 CE04 CE03 119.7(3) . . ?
CE21 CE04 CE05 120.5(3) . . ?
CE03 CE04 CE05 108.9(2) . . ?
CE26 CE05 CE04 119.8(3) . . ?
CE26 CE05 CE01 124.5(3) . . ?
CE04 CE05 CE01 108.6(2) . . ?
CE10 CE06 CE07 104.2(2) . . ?
CE10 CE06 CE01 122.1(3) . . ?
CE07 CE06 CE01 125.2(3) . . ?
CE30 CE07 CE08 119.8(3) . . ?
CE30 CE07 CE06 120.4(3) . . ?
CE08 CE07 CE06 112.0(2) . . ?
CE49 CE08 CE09 120.5(3) . . ?
CE49 CE08 CE07 120.3(3) . . ?
CE09 CE08 CE07 105.1(2) . . ?
CE53 CE09 CE08 120.3(3) . . ?
CE53 CE09 CE10 120.2(3) . . ?
CE08 CE09 CE10 108.6(2) . . ?
CE12 CE10 CE06 120.4(3) . . ?
CE12 CE10 CE09 119.7(3) . . ?
CE06 CE10 CE09 109.8(2) . . ?
CE02 CE11 CE12 119.6(3) . . ?
CE02 CE11 CE15 119.4(3) . . ?
CE12 CE11 CE15 111.2(2) . . ?
CE10 CE12 CE13 120.2(3) . . ?
CE10 CE12 CE11 119.8(3) . . ?
CE13 CE12 CE11 105.4(2) . . ?
CE54 CE13 CE14 119.8(3) . . ?
CE54 CE13 CE12 119.9(3) . . ?
CE14 CE13 CE12 108.8(2) . . ?
CE58 CE14 CE15 119.7(3) . . ?
CE58 CE14 CE13 120.6(3) . . ?
CE15 CE14 CE13 109.4(2) . . ?
CE17 CE15 CE14 120.0(3) . . ?
CE17 CE15 CE11 120.1(3) . . ?
CE14 CE15 CE11 105.1(2) . . ?
CE03 CE16 CE17 119.7(3) . . ?
CE03 CE16 CE20 120.1(3) . . ?
CE17 CE16 CE20 108.5(2) . . ?
CE15 CE17 CE16 120.1(3) . . ?
CE15 CE17 CE18 120.3(3) . . ?
CE16 CE17 CE18 108.1(2) . . ?
CE59 CE18 CE17 119.6(3) . . ?
CE59 CE18 CE19 120.1(3) . . ?
CE17 CE18 CE19 107.4(2) . . ?
CE38 CE19 CE18 120.1(3) . . ?
CE38 CE19 CE20 119.7(3) . . ?
CE18 CE19 CE20 108.8(2) . . ?
CE22 CE20 CE16 120.0(3) . . ?
CE22 CE20 CE19 120.3(3) . . ?
CE16 CE20 CE19 107.1(2) . . ?
CE04 CE21 CE25 119.5(3) . . ?
CE04 CE21 CE22 120.4(3) . . ?
CE25 CE21 CE22 107.9(2) . . ?
CE20 CE22 CE21 119.7(3) . . ?
CE20 CE22 CE23 119.8(3) . . ?
CE21 CE22 CE23 109.6(2) . . ?
CE39 CE23 CE24 120.5(3) . . ?
CE39 CE23 CE22 119.9(3) . . ?
CE24 CE23 CE22 105.3(2) . . ?
CE43 CE24 CE23 119.7(3) . . ?
CE43 CE24 CE25 120.0(3) . . ?
CE23 CE24 CE25 110.6(2) . . ?
CE27 CE25 CE21 120.2(3) . . ?
CE27 CE25 CE24 120.5(3) . . ?
CE21 CE25 CE24 106.6(2) . . ?
CE05 CE26 CE30 119.9(3) . . ?
CE05 CE26 CE27 119.5(3) . . ?
CE30 CE26 CE27 106.3(2) . . ?
CE25 CE27 CE28 119.3(3) . . ?
CE25 CE27 CE26 120.3(3) . . ?
CE28 CE27 CE26 111.3(2) . . ?
CE44 CE28 CE27 120.2(3) . . ?
CE44 CE28 CE29 119.7(3) . . ?
CE27 CE28 CE29 104.3(2) . . ?
CE48 CE29 CE30 120.2(3) . . ?
CE48 CE29 CE28 119.8(3) . . ?
CE30 CE29 CE28 110.6(2) . . ?
CE07 CE30 CE29 119.6(3) . . ?
CE07 CE30 CE26 119.8(3) . . ?
CE29 CE30 CE26 107.3(2) . . ?
CE36 CE31 CE35 120.8(3) . . ?
CE36 CE31 CE32 120.2(3) . . ?
CE35 CE31 CE32 108.0(2) . . ?
CE41 CE32 CE33 119.8(3) . . ?
CE41 CE32 CE31 119.6(3) . . ?
CE33 CE32 CE31 107.8(2) . . ?
CE46 CE33 CE32 120.4(3) . . ?
CE46 CE33 CE34 120.0(3) . . ?
CE32 CE33 CE34 108.3(2) . . ?
CE51 CE34 CE35 120.1(3) . . ?
CE51 CE34 CE33 119.9(3) . . ?
CE35 CE34 CE33 107.6(2) . . ?
CE56 CE35 CE31 119.5(3) . . ?
CE56 CE35 CE34 119.7(3) . . ?
CE31 CE35 CE34 108.4(2) . . ?
CE31 CE36 CE40 120.1(3) . . ?
CE31 CE36 CE37 119.5(3) . . ?
CE40 CE36 CE37 107.8(2) . . ?
CE60 CE37 CE38 120.0(3) . . ?
CE60 CE37 CE36 119.8(3) . . ?
CE38 CE37 CE36 108.3(2) . . ?
CE19 CE38 CE39 120.1(3) . . ?
CE19 CE38 CE37 119.9(3) . . ?
CE39 CE38 CE37 107.8(2) . . ?
CE23 CE39 CE38 120.1(3) . . ?
CE23 CE39 CE40 119.7(3) . . ?
CE38 CE39 CE40 108.1(2) . . ?
CE42 CE40 CE36 119.8(3) . . ?
CE42 CE40 CE39 119.7(3) . . ?
CE36 CE40 CE39 108.1(2) . . ?
CE32 CE41 CE42 120.3(3) . . ?
CE32 CE41 CE45 119.9(3) . . ?
CE42 CE41 CE45 107.0(2) . . ?
CE40 CE42 CE41 120.0(3) . . ?
CE40 CE42 CE43 120.4(3) . . ?
CE41 CE42 CE43 109.5(2) . . ?
CE24 CE43 CE44 119.5(3) . . ?
CE24 CE43 CE42 119.8(3) . . ?
CE44 CE43 CE42 106.5(2) . . ?
CE28 CE44 CE45 120.2(3) . . ?
CE28 CE44 CE43 120.2(3) . . ?
CE45 CE44 CE43 108.9(2) . . ?
CE47 CE45 CE44 120.1(3) . . ?
CE47 CE45 CE41 120.3(3) . . ?
CE44 CE45 CE41 108.1(2) . . ?
CE33 CE46 CE47 119.9(3) . . ?
CE33 CE46 CE50 120.2(3) . . ?
CE47 CE46 CE50 107.2(2) . . ?
CE45 CE47 CE46 119.8(3) . . ?
CE45 CE47 CE48 119.8(3) . . ?
CE46 CE47 CE48 108.2(2) . . ?
CE29 CE48 CE47 120.3(3) . . ?
CE29 CE48 CE49 120.0(3) . . ?
CE47 CE48 CE49 108.6(2) . . ?
CE08 CE49 CE48 119.8(3) . . ?
CE08 CE49 CE50 119.3(3) . . ?
CE48 CE49 CE50 106.8(2) . . ?
CE52 CE50 CE46 119.9(3) . . ?
CE52 CE50 CE49 120.1(3) . . ?
CE46 CE50 CE49 109.1(2) . . ?
CE34 CE51 CE55 120.1(3) . . ?
CE34 CE51 CE52 120.0(3) . . ?
CE55 CE51 CE52 110.8(2) . . ?
CE50 CE52 CE53 120.3(3) . . ?
CE50 CE52 CE51 119.9(3) . . ?
CE53 CE52 CE51 105.2(2) . . ?
CE09 CE53 CE54 120.2(3) . . ?
CE09 CE53 CE52 119.4(3) . . ?
CE54 CE53 CE52 109.5(2) . . ?
CE13 CE54 CE53 119.8(3) . . ?
CE13 CE54 CE55 119.6(3) . . ?
CE53 CE54 CE55 108.2(2) . . ?
CE57 CE55 CE51 119.8(3) . . ?
CE57 CE55 CE54 120.7(3) . . ?
CE51 CE55 CE54 106.2(2) . . ?
CE35 CE56 CE60 120.1(3) . . ?
CE35 CE56 CE57 120.0(3) . . ?
CE60 CE56 CE57 109.3(2) . . ?
CE55 CE57 CE56 120.1(3) . . ?
CE55 CE57 CE58 119.7(3) . . ?
CE56 CE57 CE58 107.4(2) . . ?
CE14 CE58 CE59 120.2(3) . . ?
CE14 CE58 CE57 119.7(3) . . ?
CE59 CE58 CE57 107.5(2) . . ?
CE18 CE59 CE60 119.8(3) . . ?
CE18 CE59 CE58 120.1(3) . . ?
CE60 CE59 CE58 109.1(2) . . ?
CE37 CE60 CE56 120.3(3) . . ?
CE37 CE60 CE59 120.1(3) . . ?
CE56 CE60 CE59 106.6(2) . . ?
CF06 CF01 CF02 110.6(3) . . ?
CF06 CF01 CF05 107.5(2) . . ?
CF02 CF01 CF05 101.1(2) . . ?
CF06 CF01 CE01 111.8(3) . . ?
CF02 CF01 CE01 112.0(3) . . ?
CF05 CF01 CE01 113.3(3) . . ?
CF11 CF02 CF03 119.3(3) . . ?
CF11 CF02 CF01 122.9(3) . . ?
CF03 CF02 CF01 110.8(2) . . ?
CF16 CF03 CF04 120.0(3) . . ?
CF16 CF03 CF02 120.7(3) . . ?
CF04 CF03 CF02 107.8(2) . . ?
CF21 CF04 CF03 119.9(3) . . ?
CF21 CF04 CF05 120.6(3) . . ?
CF03 CF04 CF05 109.1(2) . . ?
CF26 CF05 CF04 119.7(3) . . ?
CF26 CF05 CF01 123.8(3) . . ?
CF04 CF05 CF01 108.6(2) . . ?
CF10 CF06 CF07 104.4(2) . . ?
CF10 CF06 CF01 122.6(3) . . ?
CF07 CF06 CF01 126.0(3) . . ?
CF30 CF07 CF06 119.6(3) . . ?
CF30 CF07 CF08 119.6(3) . . ?
CF06 CF07 CF08 111.9(2) . . ?
CF49 CF08 CF09 120.6(3) . . ?
CF49 CF08 CF07 120.5(3) . . ?
CF09 CF08 CF07 105.1(2) . . ?
CF53 CF09 CF08 120.6(3) . . ?
CF53 CF09 CF10 120.4(3) . . ?
CF08 CF09 CF10 108.7(2) . . ?
CF12 CF10 CF06 120.1(3) . . ?
CF12 CF10 CF09 119.8(3) . . ?
CF06 CF10 CF09 109.7(2) . . ?
CF02 CF11 CF15 119.9(3) . . ?
CF02 CF11 CF12 120.3(3) . . ?
CF15 CF11 CF12 110.8(2) . . ?
CF10 CF12 CF13 119.9(3) . . ?
CF10 CF12 CF11 119.7(3) . . ?
CF13 CF12 CF11 105.8(2) . . ?
CF54 CF13 CF14 119.9(3) . . ?
CF54 CF13 CF12 120.1(3) . . ?
CF14 CF13 CF12 108.5(2) . . ?
CF58 CF14 CF15 119.9(3) . . ?
CF58 CF14 CF13 120.4(3) . . ?
CF15 CF14 CF13 109.3(2) . . ?
CF17 CF15 CF14 120.2(3) . . ?
CF17 CF15 CF11 120.6(3) . . ?
CF14 CF15 CF11 105.5(2) . . ?
CF03 CF16 CF17 119.9(3) . . ?
CF03 CF16 CF20 120.0(3) . . ?
CF17 CF16 CF20 108.5(2) . . ?
CF15 CF17 CF16 119.5(3) . . ?
CF15 CF17 CF18 119.9(3) . . ?
CF16 CF17 CF18 108.0(2) . . ?
CF59 CF18 CF19 119.5(3) . . ?
CF59 CF18 CF17 119.8(3) . . ?
CF19 CF18 CF17 107.6(2) . . ?
CF38 CF19 CF18 120.7(3) . . ?
CF38 CF19 CF20 119.5(3) . . ?
CF18 CF19 CF20 108.7(2) . . ?
CF22 CF20 CF16 120.3(3) . . ?
CF22 CF20 CF19 120.1(3) . . ?
CF16 CF20 CF19 107.2(2) . . ?
CF04 CF21 CF25 119.7(3) . . ?
CF04 CF21 CF22 120.4(3) . . ?
CF25 CF21 CF22 108.3(2) . . ?
CF20 CF22 CF21 119.5(3) . . ?
CF20 CF22 CF23 120.2(3) . . ?
CF21 CF22 CF23 109.3(2) . . ?
CF39 CF23 CF24 120.6(3) . . ?
CF39 CF23 CF22 119.7(3) . . ?
CF24 CF23 CF22 105.5(2) . . ?
CF43 CF24 CF25 119.7(3) . . ?
CF43 CF24 CF23 119.7(3) . . ?
CF25 CF24 CF23 110.5(2) . . ?
CF27 CF25 CF21 119.9(3) . . ?
CF27 CF25 CF24 120.3(3) . . ?
CF21 CF25 CF24 106.5(2) . . ?
CF05 CF26 CF30 121.1(3) . . ?
CF05 CF26 CF27 119.7(3) . . ?
CF30 CF26 CF27 106.6(2) . . ?
CF25 CF27 CF28 119.6(3) . . ?
CF25 CF27 CF26 120.3(3) . . ?
CF28 CF27 CF26 110.8(2) . . ?
CF44 CF28 CF27 120.4(3) . . ?
CF44 CF28 CF29 120.3(3) . . ?
CF27 CF28 CF29 105.1(2) . . ?
CF48 CF29 CF28 119.8(3) . . ?
CF48 CF29 CF30 120.3(3) . . ?
CF28 CF29 CF30 110.0(2) . . ?
CF07 CF30 CF26 119.5(3) . . ?
CF07 CF30 CF29 119.9(3) . . ?
CF26 CF30 CF29 107.5(2) . . ?
CF36 CF31 CF35 120.3(3) . . ?
CF36 CF31 CF32 119.9(3) . . ?
CF35 CF31 CF32 107.8(2) . . ?
CF41 CF32 CF33 120.2(3) . . ?
CF41 CF32 CF31 119.7(3) . . ?
CF33 CF32 CF31 108.0(2) . . ?
CF46 CF33 CF32 120.1(3) . . ?
CF46 CF33 CF34 120.3(3) . . ?
CF32 CF33 CF34 108.2(2) . . ?
CF51 CF34 CF35 120.0(3) . . ?
CF51 CF34 CF33 119.7(3) . . ?
CF35 CF34 CF33 107.7(2) . . ?
CF56 CF35 CF31 119.3(3) . . ?
CF56 CF35 CF34 120.5(3) . . ?
CF31 CF35 CF34 108.4(2) . . ?
CF31 CF36 CF40 120.4(3) . . ?
CF31 CF36 CF37 120.3(3) . . ?
CF40 CF36 CF37 107.9(2) . . ?
CF60 CF37 CF38 119.5(3) . . ?
CF60 CF37 CF36 119.5(3) . . ?
CF38 CF37 CF36 108.4(2) . . ?
CF19 CF38 CF39 120.3(3) . . ?
CF19 CF38 CF37 119.9(3) . . ?
CF39 CF38 CF37 107.4(2) . . ?
CF23 CF39 CF38 120.2(3) . . ?
CF23 CF39 CF40 119.7(3) . . ?
CF38 CF39 CF40 108.5(2) . . ?
CF42 CF40 CF36 119.8(3) . . ?
CF42 CF40 CF39 119.7(3) . . ?
CF36 CF40 CF39 107.8(2) . . ?
CF32 CF41 CF42 120.5(3) . . ?
CF32 CF41 CF45 119.9(3) . . ?
CF42 CF41 CF45 107.1(2) . . ?
CF40 CF42 CF41 119.7(3) . . ?
CF40 CF42 CF43 120.5(3) . . ?
CF41 CF42 CF43 109.6(2) . . ?
CF24 CF43 CF42 119.6(3) . . ?
CF24 CF43 CF44 120.1(3) . . ?
CF42 CF43 CF44 106.4(2) . . ?
CF28 CF44 CF45 119.6(3) . . ?
CF28 CF44 CF43 119.8(3) . . ?
CF45 CF44 CF43 108.9(2) . . ?
CF47 CF45 CF44 120.3(3) . . ?
CF47 CF45 CF41 119.8(3) . . ?
CF44 CF45 CF41 107.9(2) . . ?
CF33 CF46 CF50 120.0(3) . . ?
CF33 CF46 CF47 119.7(3) . . ?
CF50 CF46 CF47 107.4(2) . . ?
CF45 CF47 CF48 120.0(3) . . ?
CF45 CF47 CF46 120.3(3) . . ?
CF48 CF47 CF46 108.0(2) . . ?
CF29 CF48 CF49 119.6(3) . . ?
CF29 CF48 CF47 119.9(3) . . ?
CF49 CF48 CF47 108.7(2) . . ?
CF08 CF49 CF48 120.0(3) . . ?
CF08 CF49 CF50 119.0(3) . . ?
CF48 CF49 CF50 106.8(2) . . ?
CF52 CF50 CF46 119.7(3) . . ?
CF52 CF50 CF49 120.2(3) . . ?
CF46 CF50 CF49 109.1(2) . . ?
CF34 CF51 CF55 119.5(3) . . ?
CF34 CF51 CF52 119.8(3) . . ?
CF55 CF51 CF52 110.8(2) . . ?
CF50 CF52 CF51 120.4(3) . . ?
CF50 CF52 CF53 120.4(3) . . ?
CF51 CF52 CF53 105.3(2) . . ?
CF09 CF53 CF54 119.8(3) . . ?
CF09 CF53 CF52 119.1(3) . . ?
CF54 CF53 CF52 109.4(2) . . ?
CF13 CF54 CF53 119.9(3) . . ?
CF13 CF54 CF55 119.8(3) . . ?
CF53 CF54 CF55 108.3(2) . . ?
CF57 CF55 CF51 120.3(3) . . ?
CF57 CF55 CF54 120.0(3) . . ?
CF51 CF55 CF54 106.1(2) . . ?
CF35 CF56 CF60 120.7(3) . . ?
CF35 CF56 CF57 119.5(3) . . ?
CF60 CF56 CF57 109.3(2) . . ?
CF55 CF57 CF58 120.3(3) . . ?
CF55 CF57 CF56 120.0(3) . . ?
CF58 CF57 CF56 107.3(2) . . ?
CF14 CF58 CF57 119.5(3) . . ?
CF14 CF58 CF59 119.9(3) . . ?
CF57 CF58 CF59 107.7(2) . . ?
CF18 CF59 CF60 119.9(3) . . ?
CF18 CF59 CF58 120.1(3) . . ?
CF60 CF59 CF58 108.9(2) . . ?
CF37 CF60 CF56 119.8(3) . . ?
CF37 CF60 CF59 120.5(3) . . ?
CF56 CF60 CF59 106.7(2) . . ?
CC06 CC01 CC02 110.8(3) . . ?
CC06 CC01 CC05 107.5(3) . . ?
CC02 CC01 CC05 100.7(2) . . ?
CC06 CC01 CD01 111.3(3) . . ?
CC02 CC01 CD01 115.7(3) . . ?
CC05 CC01 CD01 110.1(3) . . ?
CC11 CC02 CC03 119.6(3) . . ?
CC11 CC02 CC01 123.2(3) . . ?
CC03 CC02 CC01 110.9(2) . . ?
CC16 CC03 CC04 119.7(3) . . ?
CC16 CC03 CC02 120.4(3) . . ?
CC04 CC03 CC02 107.7(2) . . ?
CC21 CC04 CC03 120.0(3) . . ?
CC21 CC04 CC05 120.3(3) . . ?
CC03 CC04 CC05 108.9(2) . . ?
CC26 CC05 CC04 120.2(3) . . ?
CC26 CC05 CC01 124.7(3) . . ?
CC04 CC05 CC01 108.7(2) . . ?
CC10 CC06 CC07 104.3(2) . . ?
CC10 CC06 CC01 122.4(3) . . ?
CC07 CC06 CC01 125.2(3) . . ?
CC30 CC07 CC08 119.7(3) . . ?
CC30 CC07 CC06 120.5(3) . . ?
CC08 CC07 CC06 111.9(2) . . ?
CC49 CC08 CC09 120.6(3) . . ?
CC49 CC08 CC07 120.3(3) . . ?
CC09 CC08 CC07 105.2(2) . . ?
CC53 CC09 CC08 120.3(3) . . ?
CC53 CC09 CC10 120.0(3) . . ?
CC08 CC09 CC10 108.5(2) . . ?
CC12 CC10 CC06 120.2(3) . . ?
CC12 CC10 CC09 120.0(3) . . ?
CC06 CC10 CC09 109.8(2) . . ?
CC02 CC11 CC15 119.8(3) . . ?
CC02 CC11 CC12 119.9(3) . . ?
CC15 CC11 CC12 111.0(2) . . ?
CC10 CC12 CC13 119.9(3) . . ?
CC10 CC12 CC11 119.8(3) . . ?
CC13 CC12 CC11 105.6(2) . . ?
CC54 CC13 CC14 119.8(3) . . ?
CC54 CC13 CC12 120.0(3) . . ?
CC14 CC13 CC12 108.8(2) . . ?
CC58 CC14 CC13 120.5(3) . . ?
CC58 CC14 CC15 119.9(3) . . ?
CC13 CC14 CC15 109.3(2) . . ?
CC17 CC15 CC14 119.8(3) . . ?
CC17 CC15 CC11 120.2(3) . . ?
CC14 CC15 CC11 105.3(2) . . ?
CC03 CC16 CC17 119.9(3) . . ?
CC03 CC16 CC20 120.4(3) . . ?
CC17 CC16 CC20 108.5(2) . . ?
CC15 CC17 CC16 119.8(3) . . ?
CC15 CC17 CC18 120.3(3) . . ?
CC16 CC17 CC18 108.1(2) . . ?
CC59 CC18 CC17 119.7(3) . . ?
CC59 CC18 CC19 120.0(3) . . ?
CC17 CC18 CC19 107.5(2) . . ?
CC38 CC19 CC18 120.0(3) . . ?
CC38 CC19 CC20 119.7(3) . . ?
CC18 CC19 CC20 108.7(2) . . ?
CC22 CC20 CC16 119.9(3) . . ?
CC22 CC20 CC19 120.2(3) . . ?
CC16 CC20 CC19 107.2(2) . . ?
CC04 CC21 CC25 119.6(3) . . ?
CC04 CC21 CC22 120.2(3) . . ?
CC25 CC21 CC22 108.0(2) . . ?
CC20 CC22 CC21 119.8(3) . . ?
CC20 CC22 CC23 119.9(3) . . ?
CC21 CC22 CC23 109.6(2) . . ?
CC39 CC23 CC24 120.3(3) . . ?
CC39 CC23 CC22 119.9(3) . . ?
CC24 CC23 CC22 105.4(2) . . ?
CC43 CC24 CC23 119.7(3) . . ?
CC43 CC24 CC25 120.0(3) . . ?
CC23 CC24 CC25 110.4(2) . . ?
CC27 CC25 CC21 120.1(3) . . ?
CC27 CC25 CC24 120.2(3) . . ?
CC21 CC25 CC24 106.6(2) . . ?
CC05 CC26 CC30 119.8(3) . . ?
CC05 CC26 CC27 119.4(3) . . ?
CC30 CC26 CC27 106.3(2) . . ?
CC25 CC27 CC28 119.6(3) . . ?
CC25 CC27 CC26 120.3(3) . . ?
CC28 CC27 CC26 111.2(2) . . ?
CC44 CC28 CC27 120.1(3) . . ?
CC44 CC28 CC29 120.0(3) . . ?
CC27 CC28 CC29 104.5(2) . . ?
CC48 CC29 CC30 120.2(3) . . ?
CC48 CC29 CC28 119.7(3) . . ?
CC30 CC29 CC28 110.6(2) . . ?
CC07 CC30 CC29 119.8(3) . . ?
CC07 CC30 CC26 119.6(3) . . ?
CC29 CC30 CC26 107.3(2) . . ?
CC36 CC31 CC35 120.7(3) . . ?
CC36 CC31 CC32 120.2(3) . . ?
CC35 CC31 CC32 108.0(2) . . ?
CC41 CC32 CC33 119.8(3) . . ?
CC41 CC32 CC31 119.6(3) . . ?
CC33 CC32 CC31 107.8(2) . . ?
CC46 CC33 CC32 120.3(3) . . ?
CC46 CC33 CC34 120.0(3) . . ?
CC32 CC33 CC34 108.2(2) . . ?
CC51 CC34 CC35 120.1(3) . . ?
CC51 CC34 CC33 119.9(3) . . ?
CC35 CC34 CC33 107.6(2) . . ?
CC56 CC35 CC31 119.5(3) . . ?
CC56 CC35 CC34 119.9(3) . . ?
CC31 CC35 CC34 108.3(2) . . ?
CC31 CC36 CC40 120.0(3) . . ?
CC31 CC36 CC37 119.6(3) . . ?
CC40 CC36 CC37 107.7(2) . . ?
CC60 CC37 CC38 119.8(3) . . ?
CC60 CC37 CC36 119.8(3) . . ?
CC38 CC37 CC36 108.4(2) . . ?
CC19 CC38 CC39 120.0(3) . . ?
CC19 CC38 CC37 120.1(3) . . ?
CC39 CC38 CC37 107.6(2) . . ?
CC23 CC39 CC38 120.2(3) . . ?
CC23 CC39 CC40 119.9(3) . . ?
CC38 CC39 CC40 108.2(2) . . ?
CC42 CC40 CC36 119.9(3) . . ?
CC42 CC40 CC39 119.8(3) . . ?
CC36 CC40 CC39 108.0(2) . . ?
CC32 CC41 CC42 120.2(3) . . ?
CC32 CC41 CC45 119.9(3) . . ?
CC42 CC41 CC45 107.0(2) . . ?
CC40 CC42 CC41 120.0(3) . . ?
CC40 CC42 CC43 120.2(3) . . ?
CC41 CC42 CC43 109.5(2) . . ?
CC24 CC43 CC44 119.7(3) . . ?
CC24 CC43 CC42 119.9(3) . . ?
CC44 CC43 CC42 106.5(2) . . ?
CC28 CC44 CC45 120.1(3) . . ?
CC28 CC44 CC43 120.1(3) . . ?
CC45 CC44 CC43 108.9(2) . . ?
CC47 CC45 CC44 119.9(3) . . ?
CC47 CC45 CC41 120.3(3) . . ?
CC44 CC45 CC41 108.1(2) . . ?
CC33 CC46 CC47 120.0(3) . . ?
CC33 CC46 CC50 120.0(3) . . ?
CC47 CC46 CC50 107.1(2) . . ?
CC45 CC47 CC46 119.7(3) . . ?
CC45 CC47 CC48 120.0(3) . . ?
CC46 CC47 CC48 108.2(2) . . ?
CC29 CC48 CC49 119.8(3) . . ?
CC29 CC48 CC47 120.2(3) . . ?
CC49 CC48 CC47 108.6(2) . . ?
CC08 CC49 CC48 120.0(3) . . ?
CC08 CC49 CC50 119.3(3) . . ?
CC48 CC49 CC50 106.8(2) . . ?
CC52 CC50 CC46 120.0(3) . . ?
CC52 CC50 CC49 120.1(3) . . ?
CC46 CC50 CC49 109.2(2) . . ?
CC34 CC51 CC55 120.0(3) . . ?
CC34 CC51 CC52 120.0(3) . . ?
CC55 CC51 CC52 110.8(2) . . ?
CC50 CC52 CC51 119.9(3) . . ?
CC50 CC52 CC53 120.3(3) . . ?
CC51 CC52 CC53 105.3(2) . . ?
CC09 CC53 CC54 120.1(3) . . ?
CC09 CC53 CC52 119.4(3) . . ?
CC54 CC53 CC52 109.5(2) . . ?
CC13 CC54 CC53 119.9(3) . . ?
CC13 CC54 CC55 119.6(3) . . ?
CC53 CC54 CC55 108.2(2) . . ?
CC57 CC55 CC51 119.9(3) . . ?
CC57 CC55 CC54 120.5(3) . . ?
CC51 CC55 CC54 106.1(2) . . ?
CC35 CC56 CC60 120.2(3) . . ?
CC35 CC56 CC57 119.9(3) . . ?
CC60 CC56 CC57 109.2(2) . . ?
CC55 CC57 CC56 120.1(3) . . ?
CC55 CC57 CC58 119.9(3) . . ?
CC56 CC57 CC58 107.4(2) . . ?
CC14 CC58 CC59 120.1(3) . . ?
CC14 CC58 CC57 119.6(3) . . ?
CC59 CC58 CC57 107.6(2) . . ?
CC18 CC59 CC60 119.9(3) . . ?
CC18 CC59 CC58 120.0(3) . . ?
CC60 CC59 CC58 109.1(2) . . ?
CC37 CC60 CC56 120.1(3) . . ?
CC37 CC60 CC59 120.2(3) . . ?
CC56 CC60 CC59 106.6(2) . . ?
CD06 CD01 CD02 110.8(3) . . ?
CD06 CD01 CD05 107.3(3) . . ?
CD02 CD01 CD05 101.0(2) . . ?
CD06 CD01 CC01 112.0(3) . . ?
CD02 CD01 CC01 112.8(3) . . ?
CD05 CD01 CC01 112.2(3) . . ?
CD11 CD02 CD03 119.1(3) . . ?
CD11 CD02 CD01 122.7(3) . . ?
CD03 CD02 CD01 110.8(2) . . ?
CD16 CD03 CD04 119.8(3) . . ?
CD16 CD03 CD02 121.0(3) . . ?
CD04 CD03 CD02 107.9(2) . . ?
CD21 CD04 CD03 119.9(3) . . ?
CD21 CD04 CD05 120.5(3) . . ?
CD03 CD04 CD05 109.0(2) . . ?
CD26 CD05 CD04 120.0(3) . . ?
CD26 CD05 CD01 124.1(3) . . ?
CD04 CD05 CD01 108.7(2) . . ?
CD10 CD06 CD07 104.4(2) . . ?
CD10 CD06 CD01 122.7(3) . . ?
CD07 CD06 CD01 125.9(3) . . ?
CD30 CD07 CD06 119.9(3) . . ?
CD30 CD07 CD08 119.5(3) . . ?
CD06 CD07 CD08 112.0(2) . . ?
CD49 CD08 CD09 120.7(3) . . ?
CD49 CD08 CD07 120.6(3) . . ?
CD09 CD08 CD07 105.0(2) . . ?
CD53 CD09 CD08 120.4(3) . . ?
CD53 CD09 CD10 120.4(3) . . ?
CD08 CD09 CD10 108.8(2) . . ?
CD12 CD10 CD06 120.0(3) . . ?
CD12 CD10 CD09 119.8(3) . . ?
CD06 CD10 CD09 109.7(2) . . ?
CD02 CD11 CD15 119.8(3) . . ?
CD02 CD11 CD12 120.5(3) . . ?
CD15 CD11 CD12 110.8(2) . . ?
CD10 CD12 CD13 119.9(3) . . ?
CD10 CD12 CD11 119.7(3) . . ?
CD13 CD12 CD11 105.8(2) . . ?
CD54 CD13 CD14 119.9(3) . . ?
CD54 CD13 CD12 120.0(3) . . ?
CD14 CD13 CD12 108.5(2) . . ?
CD58 CD14 CD15 119.8(3) . . ?
CD58 CD14 CD13 120.2(3) . . ?
CD15 CD14 CD13 109.3(2) . . ?
CD17 CD15 CD14 120.2(3) . . ?
CD17 CD15 CD11 120.8(3) . . ?
CD14 CD15 CD11 105.6(2) . . ?
CD03 CD16 CD17 119.7(3) . . ?
CD03 CD16 CD20 120.1(3) . . ?
CD17 CD16 CD20 108.6(2) . . ?
CD15 CD17 CD16 119.5(3) . . ?
CD15 CD17 CD18 120.0(3) . . ?
CD16 CD17 CD18 108.0(2) . . ?
CD59 CD18 CD19 119.7(3) . . ?
CD59 CD18 CD17 119.8(3) . . ?
CD19 CD18 CD17 107.6(2) . . ?
CD38 CD19 CD18 120.5(3) . . ?
CD38 CD19 CD20 119.6(3) . . ?
CD18 CD19 CD20 108.7(2) . . ?
CD22 CD20 CD16 120.2(3) . . ?
CD22 CD20 CD19 120.1(3) . . ?
CD16 CD20 CD19 107.1(2) . . ?
CD04 CD21 CD25 119.6(3) . . ?
CD04 CD21 CD22 120.4(3) . . ?
CD25 CD21 CD22 108.3(2) . . ?
CD20 CD22 CD21 119.6(3) . . ?
CD20 CD22 CD23 120.1(3) . . ?
CD21 CD22 CD23 109.3(2) . . ?
CD39 CD23 CD24 120.6(3) . . ?
CD39 CD23 CD22 119.6(3) . . ?
CD24 CD23 CD22 105.5(2) . . ?
CD43 CD24 CD25 119.7(3) . . ?
CD43 CD24 CD23 119.5(3) . . ?
CD25 CD24 CD23 110.5(2) . . ?
CD27 CD25 CD21 119.9(3) . . ?
CD27 CD25 CD24 120.3(3) . . ?
CD21 CD25 CD24 106.5(2) . . ?
CD05 CD26 CD30 120.8(3) . . ?
CD05 CD26 CD27 119.5(3) . . ?
CD30 CD26 CD27 106.6(2) . . ?
CD25 CD27 CD28 119.7(3) . . ?
CD25 CD27 CD26 120.4(3) . . ?
CD28 CD27 CD26 110.8(2) . . ?
CD44 CD28 CD27 120.4(3) . . ?
CD44 CD28 CD29 120.3(3) . . ?
CD27 CD28 CD29 105.1(2) . . ?
CD48 CD29 CD28 119.7(3) . . ?
CD48 CD29 CD30 120.4(3) . . ?
CD28 CD29 CD30 110.1(2) . . ?
CD07 CD30 CD26 119.4(3) . . ?
CD07 CD30 CD29 119.8(3) . . ?
CD26 CD30 CD29 107.5(2) . . ?
CD36 CD31 CD35 120.3(3) . . ?
CD36 CD31 CD32 119.9(3) . . ?
CD35 CD31 CD32 107.8(2) . . ?
CD41 CD32 CD33 120.1(3) . . ?
CD41 CD32 CD31 119.8(3) . . ?
CD33 CD32 CD31 107.9(2) . . ?
CD46 CD33 CD32 120.1(3) . . ?
CD46 CD33 CD34 120.1(3) . . ?
CD32 CD33 CD34 108.2(2) . . ?
CD51 CD34 CD35 120.0(3) . . ?
CD51 CD34 CD33 119.8(3) . . ?
CD35 CD34 CD33 107.7(2) . . ?
CD56 CD35 CD31 119.4(3) . . ?
CD56 CD35 CD34 120.5(3) . . ?
CD31 CD35 CD34 108.4(2) . . ?
CD31 CD36 CD40 120.3(3) . . ?
CD31 CD36 CD37 120.2(3) . . ?
CD40 CD36 CD37 107.8(2) . . ?
CD60 CD37 CD36 119.6(3) . . ?
CD60 CD37 CD38 119.7(3) . . ?
CD36 CD37 CD38 108.4(2) . . ?
CD19 CD38 CD39 120.2(3) . . ?
CD19 CD38 CD37 119.9(3) . . ?
CD39 CD38 CD37 107.5(2) . . ?
CD23 CD39 CD38 120.3(3) . . ?
CD23 CD39 CD40 119.9(3) . . ?
CD38 CD39 CD40 108.4(2) . . ?
CD42 CD40 CD36 119.9(3) . . ?
CD42 CD40 CD39 119.6(3) . . ?
CD36 CD40 CD39 107.9(2) . . ?
CD32 CD41 CD42 120.4(3) . . ?
CD32 CD41 CD45 120.0(3) . . ?
CD42 CD41 CD45 107.1(2) . . ?
CD40 CD42 CD41 119.7(3) . . ?
CD40 CD42 CD43 120.5(3) . . ?
CD41 CD42 CD43 109.6(2) . . ?
CD24 CD43 CD42 119.8(3) . . ?
CD24 CD43 CD44 120.2(3) . . ?
CD42 CD43 CD44 106.4(2) . . ?
CD28 CD44 CD45 119.7(3) . . ?
CD28 CD44 CD43 119.7(3) . . ?
CD45 CD44 CD43 108.9(2) . . ?
CD47 CD45 CD44 120.2(3) . . ?
CD47 CD45 CD41 119.9(3) . . ?
CD44 CD45 CD41 107.9(2) . . ?
CD33 CD46 CD50 120.0(3) . . ?
CD33 CD46 CD47 119.8(3) . . ?
CD50 CD46 CD47 107.3(2) . . ?
CD45 CD47 CD48 120.1(3) . . ?
CD45 CD47 CD46 120.2(3) . . ?
CD48 CD47 CD46 108.1(2) . . ?
CD29 CD48 CD47 119.9(3) . . ?
CD29 CD48 CD49 119.5(3) . . ?
CD47 CD48 CD49 108.6(2) . . ?
CD08 CD49 CD48 120.0(3) . . ?
CD08 CD49 CD50 119.1(3) . . ?
CD48 CD49 CD50 106.8(2) . . ?
CD52 CD50 CD46 119.9(3) . . ?
CD52 CD50 CD49 120.2(3) . . ?
CD46 CD50 CD49 109.2(2) . . ?
CD34 CD51 CD55 119.6(3) . . ?
CD34 CD51 CD52 119.9(3) . . ?
CD55 CD51 CD52 110.9(2) . . ?
CD50 CD52 CD51 120.2(3) . . ?
CD50 CD52 CD53 120.2(3) . . ?
CD51 CD52 CD53 105.3(2) . . ?
CD09 CD53 CD54 119.8(3) . . ?
CD09 CD53 CD52 119.3(3) . . ?
CD54 CD53 CD52 109.4(2) . . ?
CD13 CD54 CD53 119.9(3) . . ?
CD13 CD54 CD55 120.0(3) . . ?
CD53 CD54 CD55 108.3(2) . . ?
CD57 CD55 CD51 120.3(3) . . ?
CD57 CD55 CD54 119.8(3) . . ?
CD51 CD55 CD54 106.1(2) . . ?
CD35 CD56 CD60 120.6(3) . . ?
CD35 CD56 CD57 119.6(3) . . ?
CD60 CD56 CD57 109.3(2) . . ?
CD55 CD57 CD58 120.4(3) . . ?
CD55 CD57 CD56 120.0(3) . . ?
CD58 CD57 CD56 107.4(2) . . ?
CD14 CD58 CD57 119.7(3) . . ?
CD14 CD58 CD59 119.9(3) . . ?
CD57 CD58 CD59 107.7(2) . . ?
CD18 CD59 CD60 119.9(3) . . ?
CD18 CD59 CD58 120.2(3) . . ?
CD60 CD59 CD58 109.0(2) . . ?
CD37 CD60 CD56 119.9(3) . . ?
CD37 CD60 CD59 120.3(3) . . ?
CD56 CD60 CD59 106.6(2) . . ?
C43 N41 C41 111.6(7) . . ?
C43 N41 C42 111.7(6) . . ?
C41 N41 C42 102.3(6) . . ?
C44 C41 N41 109.4(5) . . ?
C44 C41 H41A 109.8 . . ?
N41 C41 H41A 109.8 . . ?
C44 C41 H41B 109.8 . . ?
N41 C41 H41B 109.8 . . ?
H41A C41 H41B 108.3 . . ?
N41 C42 C45 111.8(5) . . ?
N41 C42 H42A 109.3 . . ?
C45 C42 H42A 109.3 . . ?
N41 C42 H42B 109.3 . . ?
C45 C42 H42B 109.3 . . ?
H42A C42 H42B 107.9 . . ?
N41 C43 C46 113.7(5) . . ?
N41 C43 H43A 108.8 . . ?
C46 C43 H43A 108.8 . . ?
N41 C43 H43B 108.8 . . ?
C46 C43 H43B 108.8 . . ?
H43A C43 H43B 107.7 . . ?
N42 C44 C41 113.9(6) . . ?
N42 C44 H44A 108.8 . . ?
C41 C44 H44A 108.8 . . ?
N42 C44 H44B 108.8 . . ?
C41 C44 H44B 108.8 . . ?
H44A C44 H44B 107.7 . . ?
N42 C45 C42 104.3(4) . . ?
N42 C45 H45A 110.9 . . ?
C42 C45 H45A 110.9 . . ?
N42 C45 H45B 110.9 . . ?
C42 C45 H45B 110.9 . . ?
H45A C45 H45B 108.9 . . ?
N42 C46 C43 106.9(5) . . ?
N42 C46 H46A 110.3 . . ?
C43 C46 H46A 110.3 . . ?
N42 C46 H46B 110.3 . . ?
C43 C46 H46B 110.3 . . ?
H46A C46 H46B 108.6 . . ?
C44 N42 C46 111.5(5) . . ?
C44 N42 C47 116.2(5) . . ?
C46 N42 C47 110.9(5) . . ?
C44 N42 C45 103.1(5) . . ?
C46 N42 C45 112.4(5) . . ?
C47 N42 C45 102.1(5) . . ?
N42 C47 H47A 109.5 . . ?
N42 C47 H47B 109.5 . . ?
H47A C47 H47B 109.5 . . ?
N42 C47 H47C 109.5 . . ?
H47A C47 H47C 109.5 . . ?
H47B C47 H47C 109.5 . . ?
C53 N51 C51 111.5(7) . . ?
C53 N51 C52 111.7(6) . . ?
C51 N51 C52 102.3(6) . . ?
C54 C51 N51 109.3(5) . . ?
C54 C51 H51A 109.8 . . ?
N51 C51 H51A 109.8 . . ?
C54 C51 H51B 109.8 . . ?
N51 C51 H51B 109.8 . . ?
H51A C51 H51B 108.3 . . ?
N51 C52 C55 111.9(5) . . ?
N51 C52 H52A 109.2 . . ?
C55 C52 H52A 109.2 . . ?
N51 C52 H52B 109.2 . . ?
C55 C52 H52B 109.2 . . ?
H52A C52 H52B 107.9 . . ?
N51 C53 C56 113.8(5) . . ?
N51 C53 H53A 108.8 . . ?
C56 C53 H53A 108.8 . . ?
N51 C53 H53B 108.8 . . ?
C56 C53 H53B 108.8 . . ?
H53A C53 H53B 107.7 . . ?
N52 C54 C51 114.0(6) . . ?
N52 C54 H54A 108.7 . . ?
C51 C54 H54A 108.7 . . ?
N52 C54 H54B 108.7 . . ?
C51 C54 H54B 108.7 . . ?
H54A C54 H54B 107.6 . . ?
N52 C55 C52 104.3(4) . . ?
N52 C55 H55A 110.9 . . ?
C52 C55 H55A 110.9 . . ?
N52 C55 H55B 110.9 . . ?
C52 C55 H55B 110.9 . . ?
H55A C55 H55B 108.9 . . ?
N52 C56 C53 106.9(5) . . ?
N52 C56 H56A 110.4 . . ?
C53 C56 H56A 110.3 . . ?
N52 C56 H56B 110.4 . . ?
C53 C56 H56B 110.3 . . ?
H56A C56 H56B 108.6 . . ?
C54 N52 C56 111.5(5) . . ?
C54 N52 C57 116.2(5) . . ?
C56 N52 C57 110.9(5) . . ?
C54 N52 C55 103.2(5) . . ?
C56 N52 C55 112.3(5) . . ?
C57 N52 C55 102.2(5) . . ?
N52 C57 H57A 109.5 . . ?
N52 C57 H57B 109.5 . . ?
H57A C57 H57B 109.5 . . ?
N52 C57 H57C 109.5 . . ?
H57A C57 H57C 109.5 . . ?
H57B C57 H57C 109.5 . . ?
C63 N61 C61 111.5(7) . . ?
C63 N61 C62 111.8(6) . . ?
C61 N61 C62 102.3(6) . . ?
C64 C61 N61 109.2(5) . . ?
C64 C61 H61A 109.8 . . ?
N61 C61 H61A 109.8 . . ?
C64 C61 H61B 109.8 . . ?
N61 C61 H61B 109.8 . . ?
H61A C61 H61B 108.3 . . ?
N61 C62 C65 111.8(5) . . ?
N61 C62 H62A 109.3 . . ?
C65 C62 H62A 109.3 . . ?
N61 C62 H62B 109.3 . . ?
C65 C62 H62B 109.3 . . ?
H62A C62 H62B 107.9 . . ?
N61 C63 C66 113.7(5) . . ?
N61 C63 H63A 108.8 . . ?
C66 C63 H63A 108.8 . . ?
N61 C63 H63B 108.8 . . ?
C66 C63 H63B 108.8 . . ?
H63A C63 H63B 107.7 . . ?
N62 C64 C61 113.9(6) . . ?
N62 C64 H64A 108.8 . . ?
C61 C64 H64A 108.8 . . ?
N62 C64 H64B 108.8 . . ?
C61 C64 H64B 108.8 . . ?
H64A C64 H64B 107.7 . . ?
N62 C65 C62 104.2(4) . . ?
N62 C65 H65A 110.9 . . ?
C62 C65 H65A 110.9 . . ?
N62 C65 H65B 110.9 . . ?
C62 C65 H65B 110.9 . . ?
H65A C65 H65B 108.9 . . ?
N62 C66 C63 106.9(5) . . ?
N62 C66 H66A 110.4 . . ?
C63 C66 H66A 110.3 . . ?
N62 C66 H66B 110.3 . . ?
C63 C66 H66B 110.3 . . ?
H66A C66 H66B 108.6 . . ?
C64 N62 C66 111.5(5) . . ?
C64 N62 C67 116.1(5) . . ?
C66 N62 C67 111.0(5) . . ?
C64 N62 C65 103.1(5) . . ?
C66 N62 C65 112.3(5) . . ?
C67 N62 C65 102.3(5) . . ?
N62 C67 H67A 109.5 . . ?
N62 C67 H67B 109.5 . . ?
H67A C67 H67B 109.5 . . ?
N62 C67 H67C 109.5 . . ?
H67A C67 H67C 109.5 . . ?
H67B C67 H67C 109.5 . . ?

loop_
_geom_bond_atom_site_label_1
_geom_bond_atom_site_label_2
_geom_bond_distance
_geom_bond_site_symmetry_2
_geom_bond_publ_flag
S1 C1 1.746(6) . ?
S1 C3 1.759(8) . ?
S2 C4 1.698(7) . ?
S2 C1 1.699(6) . ?
S3 C2 1.780(6) . ?
S3 C5 1.799(6) . ?
S4 C6 1.819(5) . ?
S4 C2 1.831(7) . ?
S5 C3 1.698(8) . ?
S5 C7 1.836(6) . ?
S6 C8 1.756(7) . ?
S6 C4 1.809(8) . ?
S7 C9 1.747(10) . ?
S7 C5 1.780(6) . ?
S8 C6 1.766(6) . ?
S8 C10 1.839(7) . ?
C1 C2 1.341(7) . ?
C3 C4 1.401(9) . ?
C5 C6 1.248(9) . ?
C7 C8 1.483(9) . ?
C7 H7A 0.9900 . ?
C7 H7B 0.9900 . ?
C8 H8A 0.9900 . ?
C8 H8B 0.9900 . ?
C9 C10 1.525(11) . ?
C9 H9A 0.9900 . ?
C9 H9B 0.9900 . ?
C10 H10A 0.9900 . ?
C10 H10B 0.9900 . ?
CA01 CA06 1.4820(18) . ?
CA01 CA02 1.5112(18) . ?
CA01 CA05 1.5630(18) . ?
CA01 CB01 1.589(2) . ?
CA02 CA11 1.3808(14) . ?
CA02 CA03 1.4547(14) . ?
CA03 CA16 1.3808(13) . ?
CA03 CA04 1.4538(14) . ?
CA04 CA21 1.3805(13) . ?
CA04 CA05 1.4567(14) . ?
CA05 CA26 1.3802(14) . ?
CA06 CA10 1.4535(15) . ?
CA06 CA07 1.4545(15) . ?
CA07 CA30 1.3827(13) . ?
CA07 CA08 1.4542(14) . ?
CA08 CA49 1.3789(13) . ?
CA08 CA09 1.4515(14) . ?
CA09 CA53 1.3798(13) . ?
CA09 CA10 1.4555(14) . ?
CA10 CA12 1.3810(13) . ?
CA11 CA15 1.4559(14) . ?
CA11 CA12 1.4573(14) . ?
CA12 CA13 1.4549(14) . ?
CA13 CA54 1.3829(13) . ?
CA13 CA14 1.4543(14) . ?
CA14 CA58 1.3805(13) . ?
CA14 CA15 1.4537(14) . ?
CA15 CA17 1.3814(13) . ?
CA16 CA17 1.4546(14) . ?
CA16 CA20 1.4561(14) . ?
CA17 CA18 1.4557(14) . ?
CA18 CA59 1.3804(13) . ?
CA18 CA19 1.4563(14) . ?
CA19 CA38 1.3798(13) . ?
CA19 CA20 1.4574(14) . ?
CA20 CA22 1.3788(13) . ?
CA21 CA25 1.4541(14) . ?
CA21 CA22 1.4563(14) . ?
CA22 CA23 1.4571(14) . ?
CA23 CA39 1.3788(13) . ?
CA23 CA24 1.4566(14) . ?
CA24 CA43 1.3816(13) . ?
CA24 CA25 1.4563(14) . ?
CA25 CA27 1.3810(13) . ?
CA26 CA30 1.4556(14) . ?
CA26 CA27 1.4556(14) . ?
CA27 CA28 1.4536(14) . ?
CA28 CA44 1.3814(13) . ?
CA28 CA29 1.4565(14) . ?
CA29 CA48 1.3808(13) . ?
CA29 CA30 1.4565(14) . ?
CA31 CA36 1.3797(13) . ?
CA31 CA35 1.4520(15) . ?
CA31 CA32 1.4561(14) . ?
CA32 CA41 1.3808(13) . ?
CA32 CA33 1.4549(14) . ?
CA33 CA46 1.3796(13) . ?
CA33 CA34 1.4559(14) . ?
CA34 CA51 1.3806(13) . ?
CA34 CA35 1.4554(14) . ?
CA35 CA56 1.3796(14) . ?
CA36 CA40 1.4555(14) . ?
CA36 CA37 1.4575(14) . ?
CA37 CA60 1.3811(13) . ?
CA37 CA38 1.4553(14) . ?
CA38 CA39 1.4551(14) . ?
CA39 CA40 1.4567(14) . ?
CA40 CA42 1.3808(13) . ?
CA41 CA42 1.4541(14) . ?
CA41 CA45 1.4557(14) . ?
CA42 CA43 1.4557(14) . ?
CA43 CA44 1.4549(14) . ?
CA44 CA45 1.4543(14) . ?
CA45 CA47 1.3805(13) . ?
CA46 CA50 1.4556(14) . ?
CA46 CA47 1.4560(14) . ?
CA47 CA48 1.4558(14) . ?
CA48 CA49 1.4566(14) . ?
CA49 CA50 1.4585(14) . ?
CA50 CA52 1.3787(13) . ?
CA51 CA55 1.4557(14) . ?
CA51 CA52 1.4563(14) . ?
CA52 CA53 1.4574(14) . ?
CA53 CA54 1.4548(14) . ?
CA54 CA55 1.4554(14) . ?
CA55 CA57 1.3797(13) . ?
CA56 CA60 1.4535(14) . ?
CA56 CA57 1.4558(14) . ?
CA57 CA58 1.4565(14) . ?
CA58 CA59 1.4563(14) . ?
CA59 CA60 1.4563(14) . ?
CB01 CB06 1.4828(19) . ?
CB01 CB02 1.5119(19) . ?
CB01 CB05 1.5637(19) . ?
CB02 CB11 1.3809(18) . ?
CB02 CB03 1.4535(18) . ?
CB03 CB16 1.3812(18) . ?
CB03 CB04 1.4527(18) . ?
CB04 CB21 1.3796(18) . ?
CB04 CB05 1.4565(18) . ?
CB05 CB26 1.3812(18) . ?
CB06 CB10 1.4528(18) . ?
CB06 CB07 1.4550(18) . ?
CB07 CB30 1.3830(18) . ?
CB07 CB08 1.4542(18) . ?
CB08 CB49 1.3779(18) . ?
CB08 CB09 1.4483(18) . ?
CB09 CB53 1.3784(18) . ?
CB09 CB10 1.4559(18) . ?
CB10 CB12 1.3804(18) . ?
CB11 CB15 1.4552(18) . ?
CB11 CB12 1.4582(18) . ?
CB12 CB13 1.4550(18) . ?
CB13 CB54 1.3844(18) . ?
CB13 CB14 1.4546(18) . ?
CB14 CB58 1.3808(18) . ?
CB14 CB15 1.4529(18) . ?
CB15 CB17 1.3821(18) . ?
CB16 CB17 1.4548(18) . ?
CB16 CB20 1.4564(18) . ?
CB17 CB18 1.4555(18) . ?
CB18 CB59 1.3808(18) . ?
CB18 CB19 1.4559(18) . ?
CB19 CB38 1.3794(18) . ?
CB19 CB20 1.4585(18) . ?
CB20 CB22 1.3786(18) . ?
CB21 CB25 1.4533(18) . ?
CB21 CB22 1.4564(18) . ?
CB22 CB23 1.4578(18) . ?
CB23 CB39 1.3769(18) . ?
CB23 CB24 1.4575(18) . ?
CB24 CB43 1.3828(18) . ?
CB24 CB25 1.4563(18) . ?
CB25 CB27 1.3813(18) . ?
CB26 CB30 1.4552(18) . ?
CB26 CB27 1.4562(18) . ?
CB27 CB28 1.4521(18) . ?
CB28 CB44 1.3819(18) . ?
CB28 CB29 1.4563(18) . ?
CB29 CB48 1.3823(18) . ?
CB29 CB30 1.4575(18) . ?
CB31 CB36 1.3794(18) . ?
CB31 CB35 1.4524(18) . ?
CB31 CB32 1.4562(18) . ?
CB32 CB41 1.3801(18) . ?
CB32 CB33 1.4542(18) . ?
CB33 CB46 1.3794(18) . ?
CB33 CB34 1.4563(18) . ?
CB34 CB51 1.3817(18) . ?
CB34 CB35 1.4541(18) . ?
CB35 CB56 1.3790(18) . ?
CB36 CB40 1.4551(18) . ?
CB36 CB37 1.4571(18) . ?
CB37 CB60 1.3815(18) . ?
CB37 CB38 1.4557(18) . ?
CB38 CB39 1.4542(18) . ?
CB39 CB40 1.4573(18) . ?
CB40 CB42 1.3817(18) . ?
CB41 CB42 1.4531(18) . ?
CB41 CB45 1.4564(18) . ?
CB42 CB43 1.4550(18) . ?
CB43 CB44 1.4560(18) . ?
CB44 CB45 1.4550(18) . ?
CB45 CB47 1.3800(18) . ?
CB46 CB50 1.4555(18) . ?
CB46 CB47 1.4568(18) . ?
CB47 CB48 1.4558(18) . ?
CB48 CB49 1.4571(18) . ?
CB49 CB50 1.4601(18) . ?
CB50 CB52 1.3773(18) . ?
CB51 CB52 1.4554(18) . ?
CB51 CB55 1.4558(18) . ?
CB52 CB53 1.4571(18) . ?
CB53 CB54 1.4549(18) . ?
CB54 CB55 1.4560(18) . ?
CB55 CB57 1.3793(18) . ?
CB56 CB60 1.4531(18) . ?
CB56 CB57 1.4560(18) . ?
CB57 CB58 1.4553(18) . ?
CB58 CB59 1.4569(18) . ?
CB59 CB60 1.4563(18) . ?
CG01 CG06 1.483(2) . ?
CG01 CG02 1.511(2) . ?
CG01 CG05 1.564(2) . ?
CG01 CH01 1.590(3) . ?
CG02 CG11 1.381(2) . ?
CG02 CG03 1.455(2) . ?
CG03 CG16 1.381(2) . ?
CG03 CG04 1.453(2) . ?
CG04 CG21 1.380(2) . ?
CG04 CG05 1.456(2) . ?
CG05 CG26 1.379(2) . ?
CG06 CG10 1.454(2) . ?
CG06 CG07 1.455(2) . ?
CG07 CG30 1.383(2) . ?
CG07 CG08 1.455(2) . ?
CG08 CG49 1.378(2) . ?
CG08 CG09 1.449(2) . ?
CG09 CG53 1.379(2) . ?
CG09 CG10 1.455(2) . ?
CG10 CG12 1.380(2) . ?
CG11 CG15 1.454(2) . ?
CG11 CG12 1.458(2) . ?
CG12 CG13 1.456(2) . ?
CG13 CG54 1.385(2) . ?
CG13 CG14 1.454(2) . ?
CG14 CG58 1.380(2) . ?
CG14 CG15 1.453(2) . ?
CG15 CG17 1.382(2) . ?
CG16 CG17 1.454(2) . ?
CG16 CG20 1.456(2) . ?
CG17 CG18 1.456(2) . ?
CG18 CG59 1.381(2) . ?
CG18 CG19 1.456(2) . ?
CG19 CG38 1.379(2) . ?
CG19 CG20 1.458(2) . ?
CG20 CG22 1.378(2) . ?
CG21 CG25 1.453(2) . ?
CG21 CG22 1.457(2) . ?
CG22 CG23 1.458(2) . ?
CG23 CG39 1.378(2) . ?
CG23 CG24 1.458(2) . ?
CG24 CG43 1.382(2) . ?
CG24 CG25 1.456(2) . ?
CG25 CG27 1.381(2) . ?
CG26 CG30 1.456(2) . ?
CG26 CG27 1.456(2) . ?
CG27 CG28 1.452(2) . ?
CG28 CG44 1.382(2) . ?
CG28 CG29 1.457(2) . ?
CG29 CG48 1.382(2) . ?
CG29 CG30 1.457(2) . ?
CG31 CG36 1.380(2) . ?
CG31 CG35 1.452(2) . ?
CG31 CG32 1.456(2) . ?
CG32 CG41 1.380(2) . ?
CG32 CG33 1.455(2) . ?
CG33 CG46 1.379(2) . ?
CG33 CG34 1.456(2) . ?
CG34 CG51 1.382(2) . ?
CG34 CG35 1.455(2) . ?
CG35 CG56 1.380(2) . ?
CG36 CG40 1.456(2) . ?
CG36 CG37 1.457(2) . ?
CG37 CG60 1.381(2) . ?
CG37 CG38 1.455(2) . ?
CG38 CG39 1.454(2) . ?
CG39 CG40 1.457(2) . ?
CG40 CG42 1.381(2) . ?
CG41 CG42 1.453(2) . ?
CG41 CG45 1.455(2) . ?
CG42 CG43 1.456(2) . ?
CG43 CG44 1.455(2) . ?
CG44 CG45 1.456(2) . ?
CG45 CG47 1.381(2) . ?
CG46 CG50 1.456(2) . ?
CG46 CG47 1.457(2) . ?
CG47 CG48 1.455(2) . ?
CG48 CG49 1.456(2) . ?
CG49 CG50 1.461(2) . ?
CG50 CG52 1.378(2) . ?
CG51 CG52 1.455(2) . ?
CG51 CG55 1.456(2) . ?
CG52 CG53 1.457(2) . ?
CG53 CG54 1.455(2) . ?
CG54 CG55 1.457(2) . ?
CG55 CG57 1.380(2) . ?
CG56 CG60 1.453(2) . ?
CG56 CG57 1.456(2) . ?
CG57 CG58 1.455(2) . ?
CG58 CG59 1.456(2) . ?
CG59 CG60 1.457(2) . ?
CH01 CH06 1.484(2) . ?
CH01 CH02 1.510(2) . ?
CH01 CH05 1.564(2) . ?
CH02 CH11 1.382(2) . ?
CH02 CH03 1.455(2) . ?
CH03 CH16 1.381(2) . ?
CH03 CH04 1.453(2) . ?
CH04 CH21 1.380(2) . ?
CH04 CH05 1.456(2) . ?
CH05 CH26 1.379(2) . ?
CH06 CH10 1.453(2) . ?
CH06 CH07 1.455(2) . ?
CH07 CH30 1.383(2) . ?
CH07 CH08 1.454(2) . ?
CH08 CH49 1.379(2) . ?
CH08 CH09 1.449(2) . ?
CH09 CH53 1.379(2) . ?
CH09 CH10 1.455(2) . ?
CH10 CH12 1.380(2) . ?
CH11 CH15 1.455(2) . ?
CH11 CH12 1.458(2) . ?
CH12 CH13 1.455(2) . ?
CH13 CH54 1.385(2) . ?
CH13 CH14 1.454(2) . ?
CH14 CH58 1.381(2) . ?
CH14 CH15 1.453(2) . ?
CH15 CH17 1.382(2) . ?
CH16 CH17 1.454(2) . ?
CH16 CH20 1.456(2) . ?
CH17 CH18 1.456(2) . ?
CH18 CH59 1.381(2) . ?
CH18 CH19 1.456(2) . ?
CH19 CH38 1.379(2) . ?
CH19 CH20 1.458(2) . ?
CH20 CH22 1.379(2) . ?
CH21 CH25 1.454(2) . ?
CH21 CH22 1.456(2) . ?
CH22 CH23 1.457(2) . ?
CH23 CH39 1.378(2) . ?
CH23 CH24 1.457(2) . ?
CH24 CH43 1.382(2) . ?
CH24 CH25 1.457(2) . ?
CH25 CH27 1.381(2) . ?
CH26 CH30 1.455(2) . ?
CH26 CH27 1.456(2) . ?
CH27 CH28 1.452(2) . ?
CH28 CH44 1.381(2) . ?
CH28 CH29 1.456(2) . ?
CH29 CH48 1.381(2) . ?
CH29 CH30 1.457(2) . ?
CH31 CH36 1.380(2) . ?
CH31 CH35 1.452(2) . ?
CH31 CH32 1.456(2) . ?
CH32 CH41 1.380(2) . ?
CH32 CH33 1.454(2) . ?
CH33 CH46 1.380(2) . ?
CH33 CH34 1.457(2) . ?
CH34 CH51 1.382(2) . ?
CH34 CH35 1.455(2) . ?
CH35 CH56 1.380(2) . ?
CH36 CH40 1.456(2) . ?
CH36 CH37 1.457(2) . ?
CH37 CH60 1.381(2) . ?
CH37 CH38 1.456(2) . ?
CH38 CH39 1.454(2) . ?
CH39 CH40 1.457(2) . ?
CH40 CH42 1.381(2) . ?
CH41 CH42 1.453(2) . ?
CH41 CH45 1.456(2) . ?
CH42 CH43 1.456(2) . ?
CH43 CH44 1.456(2) . ?
CH44 CH45 1.454(2) . ?
CH45 CH47 1.380(2) . ?
CH46 CH50 1.455(2) . ?
CH46 CH47 1.457(2) . ?
CH47 CH48 1.456(2) . ?
CH48 CH49 1.457(2) . ?
CH49 CH50 1.460(2) . ?
CH50 CH52 1.377(2) . ?
CH51 CH52 1.455(2) . ?
CH51 CH55 1.456(2) . ?
CH52 CH53 1.457(2) . ?
CH53 CH54 1.455(2) . ?
CH54 CH55 1.457(2) . ?
CH55 CH57 1.379(2) . ?
CH56 CH60 1.453(2) . ?
CH56 CH57 1.456(2) . ?
CH57 CH58 1.456(2) . ?
CH58 CH59 1.457(2) . ?
CH59 CH60 1.457(2) . ?
CE01 CE06 1.479(3) . ?
CE01 CE02 1.511(3) . ?
CE01 CE05 1.565(3) . ?
CE01 CF01 1.589(2) . ?
CE02 CE11 1.379(3) . ?
CE02 CE03 1.453(3) . ?
CE03 CE16 1.380(3) . ?
CE03 CE04 1.455(3) . ?
CE04 CE21 1.381(3) . ?
CE04 CE05 1.458(3) . ?
CE05 CE26 1.382(3) . ?
CE06 CE10 1.454(3) . ?
CE06 CE07 1.454(3) . ?
CE07 CE30 1.384(3) . ?
CE07 CE08 1.453(3) . ?
CE08 CE49 1.378(3) . ?
CE08 CE09 1.451(3) . ?
CE09 CE53 1.378(3) . ?
CE09 CE10 1.455(3) . ?
CE10 CE12 1.382(3) . ?
CE11 CE12 1.457(3) . ?
CE11 CE15 1.458(3) . ?
CE12 CE13 1.454(3) . ?
CE13 CE54 1.383(3) . ?
CE13 CE14 1.454(3) . ?
CE14 CE58 1.380(3) . ?
CE14 CE15 1.452(3) . ?
CE15 CE17 1.381(3) . ?
CE16 CE17 1.454(3) . ?
CE16 CE20 1.456(3) . ?
CE17 CE18 1.456(3) . ?
CE18 CE59 1.381(3) . ?
CE18 CE19 1.457(3) . ?
CE19 CE38 1.379(3) . ?
CE19 CE20 1.457(3) . ?
CE20 CE22 1.378(3) . ?
CE21 CE25 1.452(3) . ?
CE21 CE22 1.457(3) . ?
CE22 CE23 1.458(3) . ?
CE23 CE39 1.379(3) . ?
CE23 CE24 1.456(3) . ?
CE24 CE43 1.380(3) . ?
CE24 CE25 1.456(3) . ?
CE25 CE27 1.380(3) . ?
CE26 CE30 1.457(3) . ?
CE26 CE27 1.457(3) . ?
CE27 CE28 1.454(3) . ?
CE28 CE44 1.382(3) . ?
CE28 CE29 1.458(3) . ?
CE29 CE48 1.379(3) . ?
CE29 CE30 1.456(3) . ?
CE31 CE36 1.380(3) . ?
CE31 CE35 1.451(3) . ?
CE31 CE32 1.457(3) . ?
CE32 CE41 1.381(3) . ?
CE32 CE33 1.456(3) . ?
CE33 CE46 1.378(3) . ?
CE33 CE34 1.457(3) . ?
CE34 CE51 1.379(3) . ?
CE34 CE35 1.456(3) . ?
CE35 CE56 1.381(3) . ?
CE36 CE40 1.455(3) . ?
CE36 CE37 1.458(3) . ?
CE37 CE60 1.381(3) . ?
CE37 CE38 1.456(3) . ?
CE38 CE39 1.455(3) . ?
CE39 CE40 1.459(3) . ?
CE40 CE42 1.381(3) . ?
CE41 CE42 1.453(3) . ?
CE41 CE45 1.456(3) . ?
CE42 CE43 1.456(3) . ?
CE43 CE44 1.456(3) . ?
CE44 CE45 1.453(3) . ?
CE45 CE47 1.381(3) . ?
CE46 CE47 1.455(3) . ?
CE46 CE50 1.456(3) . ?
CE47 CE48 1.456(3) . ?
CE48 CE49 1.456(3) . ?
CE49 CE50 1.460(3) . ?
CE50 CE52 1.379(3) . ?
CE51 CE55 1.454(3) . ?
CE51 CE52 1.457(3) . ?
CE52 CE53 1.457(3) . ?
CE53 CE54 1.455(3) . ?
CE54 CE55 1.455(3) . ?
CE55 CE57 1.379(3) . ?
CE56 CE60 1.453(3) . ?
CE56 CE57 1.456(3) . ?
CE57 CE58 1.458(3) . ?
CE58 CE59 1.457(3) . ?
CE59 CE60 1.456(3) . ?
CF01 CF06 1.482(3) . ?
CF01 CF02 1.511(3) . ?
CF01 CF05 1.563(3) . ?
CF02 CF11 1.384(3) . ?
CF02 CF03 1.455(3) . ?
CF03 CF16 1.381(3) . ?
CF03 CF04 1.453(3) . ?
CF04 CF21 1.379(3) . ?
CF04 CF05 1.456(3) . ?
CF05 CF26 1.382(3) . ?
CF06 CF10 1.450(3) . ?
CF06 CF07 1.452(3) . ?
CF07 CF30 1.383(3) . ?
CF07 CF08 1.454(3) . ?
CF08 CF49 1.378(3) . ?
CF08 CF09 1.447(3) . ?
CF09 CF53 1.377(3) . ?
CF09 CF10 1.456(3) . ?
CF10 CF12 1.380(3) . ?
CF11 CF15 1.455(3) . ?
CF11 CF12 1.458(3) . ?
CF12 CF13 1.455(3) . ?
CF13 CF54 1.384(3) . ?
CF13 CF14 1.454(3) . ?
CF14 CF58 1.381(3) . ?
CF14 CF15 1.453(3) . ?
CF15 CF17 1.382(3) . ?
CF16 CF17 1.455(3) . ?
CF16 CF20 1.456(3) . ?
CF17 CF18 1.456(3) . ?
CF18 CF59 1.381(3) . ?
CF18 CF19 1.455(3) . ?
CF19 CF38 1.379(3) . ?
CF19 CF20 1.460(3) . ?
CF20 CF22 1.377(3) . ?
CF21 CF25 1.452(3) . ?
CF21 CF22 1.457(3) . ?
CF22 CF23 1.458(3) . ?
CF23 CF39 1.376(3) . ?
CF23 CF24 1.457(3) . ?
CF24 CF43 1.383(3) . ?
CF24 CF25 1.456(3) . ?
CF25 CF27 1.382(3) . ?
CF26 CF30 1.455(3) . ?
CF26 CF27 1.456(3) . ?
CF27 CF28 1.452(3) . ?
CF28 CF44 1.382(3) . ?
CF28 CF29 1.456(3) . ?
CF29 CF48 1.383(3) . ?
CF29 CF30 1.458(3) . ?
CF31 CF36 1.378(3) . ?
CF31 CF35 1.453(3) . ?
CF31 CF32 1.456(3) . ?
CF32 CF41 1.379(3) . ?
CF32 CF33 1.453(3) . ?
CF33 CF46 1.379(3) . ?
CF33 CF34 1.456(3) . ?
CF34 CF51 1.382(3) . ?
CF34 CF35 1.454(3) . ?
CF35 CF56 1.379(3) . ?
CF36 CF40 1.454(3) . ?
CF36 CF37 1.457(3) . ?
CF37 CF60 1.383(3) . ?
CF37 CF38 1.456(3) . ?
CF38 CF39 1.455(3) . ?
CF39 CF40 1.458(3) . ?
CF40 CF42 1.383(3) . ?
CF41 CF42 1.453(3) . ?
CF41 CF45 1.457(3) . ?
CF42 CF43 1.455(3) . ?
CF43 CF44 1.457(3) . ?
CF44 CF45 1.455(3) . ?
CF45 CF47 1.379(3) . ?
CF46 CF50 1.455(3) . ?
CF46 CF47 1.457(3) . ?
CF47 CF48 1.456(3) . ?
CF48 CF49 1.456(3) . ?
CF49 CF50 1.461(3) . ?
CF50 CF52 1.377(3) . ?
CF51 CF55 1.455(3) . ?
CF51 CF52 1.455(3) . ?
CF52 CF53 1.457(3) . ?
CF53 CF54 1.455(3) . ?
CF54 CF55 1.456(3) . ?
CF55 CF57 1.379(3) . ?
CF56 CF60 1.453(3) . ?
CF56 CF57 1.456(3) . ?
CF57 CF58 1.455(3) . ?
CF58 CF59 1.458(3) . ?
CF59 CF60 1.456(3) . ?
CC01 CC06 1.480(3) . ?
CC01 CC02 1.509(3) . ?
CC01 CC05 1.566(3) . ?
CC01 CD01 1.589(2) . ?
CC02 CC11 1.383(3) . ?
CC02 CC03 1.455(3) . ?
CC03 CC16 1.379(3) . ?
CC03 CC04 1.455(3) . ?
CC04 CC21 1.381(3) . ?
CC04 CC05 1.455(3) . ?
CC05 CC26 1.380(3) . ?
CC06 CC10 1.453(3) . ?
CC06 CC07 1.454(3) . ?
CC07 CC30 1.384(3) . ?
CC07 CC08 1.453(3) . ?
CC08 CC49 1.377(3) . ?
CC08 CC09 1.451(3) . ?
CC09 CC53 1.379(3) . ?
CC09 CC10 1.455(3) . ?
CC10 CC12 1.381(3) . ?
CC11 CC15 1.457(3) . ?
CC11 CC12 1.457(3) . ?
CC12 CC13 1.455(3) . ?
CC13 CC54 1.383(3) . ?
CC13 CC14 1.453(3) . ?
CC14 CC58 1.380(3) . ?
CC14 CC15 1.453(3) . ?
CC15 CC17 1.381(3) . ?
CC16 CC17 1.453(3) . ?
CC16 CC20 1.457(3) . ?
CC17 CC18 1.456(3) . ?
CC18 CC59 1.380(3) . ?
CC18 CC19 1.457(3) . ?
CC19 CC38 1.380(3) . ?
CC19 CC20 1.457(3) . ?
CC20 CC22 1.379(3) . ?
CC21 CC25 1.453(3) . ?
CC21 CC22 1.457(3) . ?
CC22 CC23 1.457(3) . ?
CC23 CC39 1.378(3) . ?
CC23 CC24 1.456(3) . ?
CC24 CC43 1.381(3) . ?
CC24 CC25 1.457(3) . ?
CC25 CC27 1.380(3) . ?
CC26 CC30 1.457(3) . ?
CC26 CC27 1.458(3) . ?
CC27 CC28 1.453(3) . ?
CC28 CC44 1.382(3) . ?
CC28 CC29 1.457(3) . ?
CC29 CC48 1.380(3) . ?
CC29 CC30 1.456(3) . ?
CC31 CC36 1.380(3) . ?
CC31 CC35 1.451(3) . ?
CC31 CC32 1.456(3) . ?
CC32 CC41 1.382(3) . ?
CC32 CC33 1.455(3) . ?
CC33 CC46 1.378(3) . ?
CC33 CC34 1.456(3) . ?
CC34 CC51 1.379(3) . ?
CC34 CC35 1.456(3) . ?
CC35 CC56 1.380(3) . ?
CC36 CC40 1.455(3) . ?
CC36 CC37 1.458(3) . ?
CC37 CC60 1.381(3) . ?
CC37 CC38 1.456(3) . ?
CC38 CC39 1.455(3) . ?
CC39 CC40 1.458(3) . ?
CC40 CC42 1.381(3) . ?
CC41 CC42 1.454(3) . ?
CC41 CC45 1.456(3) . ?
CC42 CC43 1.457(3) . ?
CC43 CC44 1.455(3) . ?
CC44 CC45 1.454(3) . ?
CC45 CC47 1.380(3) . ?
CC46 CC47 1.456(3) . ?
CC46 CC50 1.456(3) . ?
CC47 CC48 1.456(3) . ?
CC48 CC49 1.456(3) . ?
CC49 CC50 1.458(3) . ?
CC50 CC52 1.379(3) . ?
CC51 CC55 1.455(3) . ?
CC51 CC52 1.456(3) . ?
CC52 CC53 1.457(3) . ?
CC53 CC54 1.455(3) . ?
CC54 CC55 1.456(3) . ?
CC55 CC57 1.379(3) . ?
CC56 CC60 1.453(3) . ?
CC56 CC57 1.456(3) . ?
CC57 CC58 1.457(3) . ?
CC58 CC59 1.456(3) . ?
CC59 CC60 1.456(3) . ?
CD01 CD06 1.482(3) . ?
CD01 CD02 1.509(3) . ?
CD01 CD05 1.565(3) . ?
CD02 CD11 1.386(3) . ?
CD02 CD03 1.456(3) . ?
CD03 CD16 1.381(3) . ?
CD03 CD04 1.453(3) . ?
CD04 CD21 1.380(3) . ?
CD04 CD05 1.454(3) . ?
CD05 CD26 1.380(3) . ?
CD06 CD10 1.451(3) . ?
CD06 CD07 1.453(3) . ?
CD07 CD30 1.383(3) . ?
CD07 CD08 1.454(3) . ?
CD08 CD49 1.378(3) . ?
CD08 CD09 1.447(3) . ?
CD09 CD53 1.377(3) . ?
CD09 CD10 1.456(3) . ?
CD10 CD12 1.381(3) . ?
CD11 CD15 1.454(3) . ?
CD11 CD12 1.458(3) . ?
CD12 CD13 1.456(3) . ?
CD13 CD54 1.384(3) . ?
CD13 CD14 1.455(3) . ?
CD14 CD58 1.382(3) . ?
CD14 CD15 1.453(3) . ?
CD15 CD17 1.382(3) . ?
CD16 CD17 1.455(3) . ?
CD16 CD20 1.456(3) . ?
CD17 CD18 1.456(3) . ?
CD18 CD59 1.381(3) . ?
CD18 CD19 1.455(3) . ?
CD19 CD38 1.379(3) . ?
CD19 CD20 1.460(3) . ?
CD20 CD22 1.378(3) . ?
CD21 CD25 1.453(3) . ?
CD21 CD22 1.456(3) . ?
CD22 CD23 1.458(3) . ?
CD23 CD39 1.376(3) . ?
CD23 CD24 1.458(3) . ?
CD24 CD43 1.383(3) . ?
CD24 CD25 1.456(3) . ?
CD25 CD27 1.382(3) . ?
CD26 CD30 1.455(3) . ?
CD26 CD27 1.456(3) . ?
CD27 CD28 1.452(3) . ?
CD28 CD44 1.382(3) . ?
CD28 CD29 1.456(3) . ?
CD29 CD48 1.383(3) . ?
CD29 CD30 1.457(3) . ?
CD31 CD36 1.379(3) . ?
CD31 CD35 1.453(3) . ?
CD31 CD32 1.456(3) . ?
CD32 CD41 1.379(3) . ?
CD32 CD33 1.454(3) . ?
CD33 CD46 1.379(3) . ?
CD33 CD34 1.456(3) . ?
CD34 CD51 1.382(3) . ?
CD34 CD35 1.453(3) . ?
CD35 CD56 1.378(3) . ?
CD36 CD40 1.455(3) . ?
CD36 CD37 1.456(3) . ?
CD37 CD60 1.383(3) . ?
CD37 CD38 1.456(3) . ?
CD38 CD39 1.454(3) . ?
CD39 CD40 1.457(3) . ?
CD40 CD42 1.383(3) . ?
CD41 CD42 1.453(3) . ?
CD41 CD45 1.457(3) . ?
CD42 CD43 1.455(3) . ?
CD43 CD44 1.456(3) . ?
CD44 CD45 1.455(3) . ?
CD45 CD47 1.379(3) . ?
CD46 CD50 1.455(3) . ?
CD46 CD47 1.457(3) . ?
CD47 CD48 1.457(3) . ?
CD48 CD49 1.457(3) . ?
CD49 CD50 1.460(3) . ?
CD50 CD52 1.377(3) . ?
CD51 CD55 1.455(3) . ?
CD51 CD52 1.456(3) . ?
CD52 CD53 1.457(3) . ?
CD53 CD54 1.455(3) . ?
CD54 CD55 1.456(3) . ?
CD55 CD57 1.379(3) . ?
CD56 CD60 1.453(3) . ?
CD56 CD57 1.456(3) . ?
CD57 CD58 1.455(3) . ?
CD58 CD59 1.457(3) . ?
CD59 CD60 1.456(3) . ?
N41 C43 1.323(10) . ?
N41 C41 1.475(10) . ?
N41 C42 1.504(10) . ?
C41 C44 1.474(10) . ?
C41 H41A 0.9900 . ?
C41 H41B 0.9900 . ?
C42 C45 1.594(10) . ?
C42 H42A 0.9900 . ?
C42 H42B 0.9900 . ?
C43 C46 1.586(11) . ?
C43 H43A 0.9900 . ?
C43 H43B 0.9900 . ?
C44 N42 1.422(8) . ?
C44 H44A 0.9900 . ?
C44 H44B 0.9900 . ?
C45 N42 1.555(7) . ?
C45 H45A 0.9900 . ?
C45 H45B 0.9900 . ?
C46 N42 1.439(8) . ?
C46 H46A 0.9900 . ?
C46 H46B 0.9900 . ?
N42 C47 1.493(7) . ?
C47 H47A 0.9800 . ?
C47 H47B 0.9800 . ?
C47 H47C 0.9800 . ?
N51 C53 1.323(10) . ?
N51 C51 1.475(10) . ?
N51 C52 1.504(10) . ?
C51 C54 1.474(10) . ?
C51 H51A 0.9900 . ?
C51 H51B 0.9900 . ?
C52 C55 1.594(10) . ?
C52 H52A 0.9900 . ?
C52 H52B 0.9900 . ?
C53 C56 1.586(11) . ?
C53 H53A 0.9900 . ?
C53 H53B 0.9900 . ?
C54 N52 1.421(8) . ?
C54 H54A 0.9900 . ?
C54 H54B 0.9900 . ?
C55 N52 1.555(7) . ?
C55 H55A 0.9900 . ?
C55 H55B 0.9900 . ?
C56 N52 1.440(8) . ?
C56 H56A 0.9900 . ?
C56 H56B 0.9900 . ?
N52 C57 1.493(7) . ?
C57 H57A 0.9800 . ?
C57 H57B 0.9800 . ?
C57 H57C 0.9800 . ?
N61 C63 1.323(10) . ?
N61 C61 1.475(10) . ?
N61 C62 1.504(10) . ?
C61 C64 1.474(10) . ?
C61 H61A 0.9900 . ?
C61 H61B 0.9900 . ?
C62 C65 1.594(10) . ?
C62 H62A 0.9900 . ?
C62 H62B 0.9900 . ?
C63 C66 1.586(11) . ?
C63 H63A 0.9900 . ?
C63 H63B 0.9900 . ?
C64 N62 1.422(8) . ?
C64 H64A 0.9900 . ?
C64 H64B 0.9900 . ?
C65 N62 1.555(7) . ?
C65 H65A 0.9900 . ?
C65 H65B 0.9900 . ?
C66 N62 1.440(8) . ?
C66 H66A 0.9900 . ?
C66 H66B 0.9900 . ?
N62 C67 1.492(7) . ?
C67 H67A 0.9800 . ?
C67 H67B 0.9800 . ?
C67 H67C 0.9800 . ?
